data_4515373
loop_
_publ_author_name
'Barreda, Omar'
'Bannwart, Gianluca'
'Yap, Glenn P. A.'
'Bloch, Eric D.'

_publ_section_title
;
 Ligand-Based Phase Control in Porous Molecular Assemblies.
;
_journal_issue 14
_journal_name_full 'ACS applied materials &amp; interfaces'
_journal_page_first 11420
_journal_page_last 11424
_journal_paper_doi 10.1021/acsami.8b02015
_journal_volume 10
_journal_year 2018
_chemical_formula_sum 'C320 H350 Cu24 N18 O150'
_chemical_formula_weight 8373.12
_space_group_crystal_system triclinic
_space_group_IT_number 2
_space_group_name_Hall '-P 1'
_space_group_name_H-M_alt 'P -1'
_atom_sites_solution_hydrogens geom
_audit_creation_method SHELXL-2017/1
_cell_angle_alpha 71.2054(18)
_cell_angle_beta 61.6771(17)
_cell_angle_gamma 61.2609(16)
_cell_formula_units_Z 1
_cell_length_a 25.4877(8)
_cell_length_b 25.7261(8)
_cell_length_c 25.8744(8)
_cell_measurement_reflns_used 9902
_cell_measurement_temperature 200(2)
_cell_measurement_theta_max 45.83
_cell_measurement_theta_min 2.60
_cell_volume 12997.5(7)
_computing_cell_refinement 'Bruker SAINT'
_computing_data_collection 'Bruker APEX2'
_computing_data_reduction 'Bruker SAINT'
_computing_molecular_graphics 'Bruker SHELXTL'
_computing_publication_material 'Bruker SHELXTL'
_computing_structure_refinement 'SHELXL-2017/1 (Sheldrick, 2017)'
_computing_structure_solution 'SHELXS-97 (Sheldrick 2008)'
_diffrn_ambient_temperature 200(2)
_diffrn_detector_area_resol_mean 8.33
_diffrn_measured_fraction_theta_full 0.940
_diffrn_measured_fraction_theta_max 0.940
_diffrn_measurement_device_type 'Bruker AXS APEX diffractometer'
_diffrn_measurement_method '\f and \w scans'
_diffrn_radiation_type CuK\a
_diffrn_radiation_wavelength 1.54178
_diffrn_reflns_av_R_equivalents 0.1911
_diffrn_reflns_av_unetI/netI 0.1683
_diffrn_reflns_Laue_measured_fraction_full 0.940
_diffrn_reflns_Laue_measured_fraction_max 0.940
_diffrn_reflns_limit_h_max 26
_diffrn_reflns_limit_h_min -27
_diffrn_reflns_limit_k_max 28
_diffrn_reflns_limit_k_min -28
_diffrn_reflns_limit_l_max 28
_diffrn_reflns_limit_l_min -27
_diffrn_reflns_number 137380
_diffrn_reflns_point_group_measured_fraction_full 0.940
_diffrn_reflns_point_group_measured_fraction_max 0.940
_diffrn_reflns_theta_full 57.619
_diffrn_reflns_theta_max 57.619
_diffrn_reflns_theta_min 1.954
_exptl_absorpt_coefficient_mu 1.608
_exptl_absorpt_correction_T_max 0.7513
_exptl_absorpt_correction_T_min 0.5876
_exptl_absorpt_correction_type multi-scan
_exptl_absorpt_process_details 'APEX3 (Bruker, 2015)'
_exptl_crystal_colour green
_exptl_crystal_density_diffrn 1.070
_exptl_crystal_description needle
_exptl_crystal_F_000 4292
_exptl_crystal_size_max 0.267
_exptl_crystal_size_mid 0.117
_exptl_crystal_size_min 0.074
_refine_diff_density_max 1.253
_refine_diff_density_min -1.235
_refine_diff_density_rms 0.116
_refine_ls_extinction_method none
_refine_ls_goodness_of_fit_ref 1.037
_refine_ls_hydrogen_treatment constr
_refine_ls_matrix_type full
_refine_ls_number_parameters 2258
_refine_ls_number_reflns 33629
_refine_ls_number_restraints 4402
_refine_ls_restrained_S_all 1.029
_refine_ls_R_factor_all 0.1819
_refine_ls_R_factor_gt 0.1157
_refine_ls_shift/su_max 0.003
_refine_ls_shift/su_mean 0.000
_refine_ls_structure_factor_coef Fsqd
_refine_ls_weighting_details 'w=1/[\s^2^(Fo^2^)+(0.1947P)^2^] where P=(Fo^2^+2Fc^2^)/3'
_refine_ls_weighting_scheme calc
_refine_ls_wR_factor_gt 0.3115
_refine_ls_wR_factor_ref 0.3683
_reflns_Friedel_coverage 0.000
_reflns_number_gt 16444
_reflns_number_total 33629
_reflns_threshold_expression 'I > 2\s(I)'
_cod_data_source_file am8b02015_si_010.cif
_cod_data_source_block eric029_sq
_cod_original_cell_volume 12997.5(8)
_cod_database_code 4515373
_shelx_shelxl_version_number 2017/1
_shelx_space_group_comment
; 
The symmetry employed for this shelxl refinement is uniquely defined 
by the following loop, which should always be used as a source of 
symmetry information in preference to the above space-group names. 
They are only intended as comments. 
;

loop_
_space_group_symop_operation_xyz
'x, y, z'
'-x, -y, -z'

loop_
_atom_site_label
_atom_site_type_symbol
_atom_site_fract_x
_atom_site_fract_y
_atom_site_fract_z
_atom_site_U_iso_or_equiv
_atom_site_adp_type
_atom_site_occupancy
_atom_site_site_symmetry_order
_atom_site_calc_flag
_atom_site_refinement_flags_posn
_atom_site_refinement_flags_adp
_atom_site_refinement_flags_occupancy
_atom_site_disorder_assembly
_atom_site_disorder_group
Cu1 Cu 0.55297(10) 0.34927(8) 0.25154(10) 0.0770(5) Uani 1 1 d . U . . .
Cu2 Cu 0.58286(11) 0.29397(9) 0.16543(10) 0.0849(5) Uani 1 1 d . U . . .
Cu3 Cu 0.38210(8) 0.69694(7) 0.23122(8) 0.0575(4) Uani 1 1 d . U . . .
Cu4 Cu 0.34448(8) 0.76131(7) 0.14328(8) 0.0596(4) Uani 1 1 d . U . . .
Cu5 Cu 0.31412(8) 0.84924(7) 0.48741(8) 0.0570(4) Uani 1 1 d . U . . .
Cu6 Cu 0.25443(8) 0.96589(7) 0.48841(9) 0.0579(4) Uani 1 1 d . U . . .
Cu7 Cu 0.11838(8) 0.65458(7) 0.55713(8) 0.0582(4) Uani 1 1 d . U . . .
Cu8 Cu -0.00592(8) 0.70614(7) 0.57569(8) 0.0575(4) Uani 1 1 d . U . . .
Cu9 Cu 0.23868(9) 0.44874(9) 0.81594(8) 0.0720(5) Uani 1 1 d . U . . .
Cu10 Cu 0.15319(9) 0.43931(10) 0.92435(9) 0.0838(6) Uani 1 1 d D U . . .
Cu11 Cu 0.29764(9) 0.30350(7) 0.57120(10) 0.0710(5) Uani 1 1 d . U . . .
Cu12 Cu 0.23626(9) 0.23554(8) 0.59089(11) 0.0750(5) Uani 1 1 d . U . . .
O1_1 O 0.4821(5) 0.3215(4) 0.2905(4) 0.0802(11) Uani 1 1 d . U . . .
O2_1 O 0.5095(5) 0.2688(4) 0.2210(5) 0.0858(12) Uani 1 1 d . U . . .
O3_1 O 0.3305(4) 0.2925(4) 0.4878(5) 0.0767(11) Uani 1 1 d . U . . .
O4_1 O 0.2706(4) 0.2414(4) 0.5052(5) 0.0801(12) Uani 1 1 d . U . . .
C1_1 C 0.4762(8) 0.2879(6) 0.2690(7) 0.0832(12) Uani 1 1 d . U . . .
C2_1 C 0.4233(8) 0.2642(6) 0.3121(8) 0.0850(13) Uani 1 1 d . U . . .
C3_1 C 0.4077(8) 0.2300(6) 0.2940(8) 0.0886(14) Uani 1 1 d . U . . .
H3_1 H 0.430324 0.220025 0.254714 0.106 Uiso 1 1 calc R U . . .
C4_1 C 0.3593(8) 0.2108(7) 0.3337(8) 0.0921(14) Uani 1 1 d . U . . .
C5_1 C 0.3283(8) 0.2199(6) 0.3904(8) 0.0880(15) Uani 1 1 d . U . . .
H5_1 H 0.297380 0.203141 0.417063 0.106 Uiso 1 1 calc R U . . .
C6_1 C 0.3431(7) 0.2558(6) 0.4104(8) 0.0842(13) Uani 1 1 d . U . . .
C7_1 C 0.3903(7) 0.2769(6) 0.3688(7) 0.0836(15) Uani 1 1 d . U . . .
H7_1 H 0.399967 0.301500 0.380667 0.100 Uiso 1 1 calc R U . . .
C8_1 C 0.3118(7) 0.2622(6) 0.4731(8) 0.0790(11) Uani 1 1 d . U . . .
O5_1 O 0.3493(5) 0.1736(5) 0.3117(5) 0.0980(15) Uani 1 1 d . U . . .
C9_1 C 0.3065(9) 0.1422(7) 0.3556(8) 0.1016(19) Uani 1 1 d . U . . .
H9A_1 H 0.261248 0.171438 0.371314 0.122 Uiso 1 1 calc R U . . .
H9B_1 H 0.320688 0.120687 0.388988 0.122 Uiso 1 1 calc R U . . .
C10_1 C 0.3108(8) 0.0977(7) 0.3242(9) 0.104(2) Uani 1 1 d . U . . .
H10A_1 H 0.280371 0.078266 0.351752 0.125 Uiso 1 1 calc R U . . .
H10B_1 H 0.298439 0.119286 0.289797 0.125 Uiso 1 1 calc R U . . .
C11_1 C 0.3778(9) 0.0519(8) 0.3041(9) 0.115(3) Uani 1 1 d . U . . .
H11A_1 H 0.378957 0.020648 0.289274 0.173 Uiso 1 1 calc R U . . .
H11B_1 H 0.391905 0.034227 0.337381 0.173 Uiso 1 1 calc R U . . .
H11C_1 H 0.406841 0.070477 0.272467 0.173 Uiso 1 1 calc R U . . .
O1_2 O 0.5040(4) 0.4186(4) 0.2081(4) 0.0771(11) Uani 1 1 d . U . . .
O2_2 O 0.5235(5) 0.3693(4) 0.1389(4) 0.0814(12) Uani 1 1 d . U . . .
O3_2 O 0.3933(4) 0.6319(3) 0.1967(4) 0.0618(10) Uani 1 1 d . U . . .
O4_2 O 0.3678(4) 0.6863(4) 0.1188(4) 0.0639(11) Uani 1 1 d . U . . .
C1_2 C 0.4987(7) 0.4159(6) 0.1624(7) 0.0771(12) Uani 1 1 d . U . . .
C2_2 C 0.4594(7) 0.4736(6) 0.1361(6) 0.0737(12) Uani 1 1 d . U . . .
C3_2 C 0.4467(6) 0.4736(6) 0.0887(6) 0.0733(14) Uani 1 1 d . U . . .
H3_2 H 0.461333 0.437201 0.074597 0.088 Uiso 1 1 calc R U . . .
C4_2 C 0.4129(7) 0.5269(6) 0.0632(6) 0.0739(13) Uani 1 1 d . U . . .
C5_2 C 0.3923(6) 0.5802(6) 0.0825(6) 0.0720(13) Uani 1 1 d . U . . .
H5_2 H 0.368917 0.616746 0.064316 0.086 Uiso 1 1 calc R U . . .
C6_2 C 0.4058(6) 0.5808(6) 0.1291(6) 0.0694(12) Uani 1 1 d . U . . .
C7_2 C 0.4380(6) 0.5269(6) 0.1563(6) 0.0712(14) Uani 1 1 d . U . . .
H7_2 H 0.445509 0.526461 0.189052 0.085 Uiso 1 1 calc R U . . .
C8_2 C 0.3880(6) 0.6383(6) 0.1492(6) 0.0649(11) Uani 1 1 d . U . . .
O5_2 O 0.3964(4) 0.5327(4) 0.0183(4) 0.0773(13) Uani 1 1 d D U . . .
C9_2 C 0.4121(7) 0.4790(6) -0.0017(7) 0.0800(16) Uani 1 1 d D U . . .
H9A_2 H 0.394882 0.452016 0.032223 0.096 Uiso 1 1 calc R U . . .
H9B_2 H 0.459750 0.457910 -0.020207 0.096 Uiso 1 1 calc R U . . .
C10_2 C 0.3829(7) 0.4954(6) -0.0454(7) 0.0816(18) Uani 1 1 d D U . . .
H10A_2 H 0.401458 0.521101 -0.079962 0.098 Uiso 1 1 calc R U . . .
H10B_2 H 0.335506 0.518030 -0.027305 0.098 Uiso 1 1 calc R U . . .
C11_2 C 0.3967(7) 0.4383(6) -0.0655(7) 0.086(2) Uani 1 1 d D U . . .
H11A_2 H 0.385341 0.449020 -0.099880 0.129 Uiso 1 1 calc R U . . .
H11B_2 H 0.370744 0.417150 -0.033185 0.129 Uiso 1 1 calc R U . . .
H11C_2 H 0.442855 0.412293 -0.076263 0.129 Uiso 1 1 calc R U . . .
O1_3 O 0.6261(5) 0.3701(4) 0.2030(5) 0.0848(12) Uani 1 1 d . U . . .
O2_3 O 0.6492(5) 0.3284(4) 0.1255(5) 0.0917(12) Uani 1 1 d . U . . .
O3_3 O 0.7530(5) 0.4895(5) 0.1630(5) 0.0983(19) Uani 1 1 d . U . . .
O4_3 O 0.8281(6) 0.4955(5) 0.0714(5) 0.1000(19) Uani 1 1 d . U . . .
C1_3 C 0.6593(8) 0.3586(7) 0.1507(8) 0.0922(13) Uani 1 1 d . U . . .
C2_3 C 0.7139(5) 0.3780(5) 0.1135(5) 0.1014(15) Uani 1 1 d G U . . .
C3_3 C 0.7504(6) 0.3610(5) 0.0569(5) 0.1098(19) Uani 1 1 d G U . . .
H3_3 H 0.742155 0.335395 0.044860 0.132 Uiso 1 1 calc R U . . .
C4_3 C 0.7990(6) 0.3815(5) 0.0178(4) 0.1176(18) Uani 1 1 d G U . . .
C5_3 C 0.8111(5) 0.4191(5) 0.0353(5) 0.1132(19) Uani 1 1 d G U . . .
H5_3 H 0.844290 0.433081 0.008599 0.136 Uiso 1 1 calc R U . . .
C6_3 C 0.7745(6) 0.4361(5) 0.0919(5) 0.1044(16) Uani 1 1 d G U . . .
C7_3 C 0.7259(5) 0.4155(5) 0.1310(4) 0.1018(17) Uani 1 1 d G U . . .
H7_3 H 0.700951 0.427155 0.169739 0.122 Uiso 1 1 calc R U . . .
C8_3 C 0.7849(9) 0.4759(8) 0.1116(9) 0.1014(17) Uani 1 1 d . U . . .
O5_3 O 0.8314(7) 0.3721(6) -0.0409(6) 0.131(2) Uani 1 1 d D U . . .
C9_3 C 0.8086(10) 0.3516(10) -0.0700(8) 0.136(2) Uani 1 1 d D U . . .
H9A_3 H 0.761453 0.375239 -0.058929 0.163 Uiso 1 1 calc R U . . .
H9B_3 H 0.814831 0.309470 -0.053944 0.163 Uiso 1 1 calc R U . . .
C10_3 C 0.8397(10) 0.3553(10) -0.1352(8) 0.142(3) Uani 1 1 d D U . . .
H10A_3 H 0.878145 0.317636 -0.146135 0.171 Uiso 1 1 calc R U . . .
H10B_3 H 0.855203 0.388080 -0.150470 0.171 Uiso 1 1 calc R U . . .
C11_3 C 0.7949(10) 0.3663(10) -0.1664(9) 0.148(4) Uani 1 1 d D U . . .
H11A_3 H 0.818177 0.371165 -0.209380 0.222 Uiso 1 1 calc R U . . .
H11B_3 H 0.755694 0.402565 -0.154505 0.222 Uiso 1 1 calc R U . . .
H11C_3 H 0.782905 0.332116 -0.154809 0.222 Uiso 1 1 calc R U . . .
O1_4 O 0.3631(4) 0.7735(3) 0.2498(4) 0.0613(11) Uani 1 1 d . U . . .
O2_4 O 0.3238(4) 0.8301(3) 0.1786(4) 0.0629(10) Uani 1 1 d . U . . .
O3_4 O 0.3222(4) 0.8687(3) 0.4056(4) 0.0624(11) Uani 1 1 d . U . . .
O4_4 O 0.2708(4) 0.9681(3) 0.4051(4) 0.0615(10) Uani 1 1 d . U . . .
C1_4 C 0.3354(6) 0.8218(5) 0.2231(6) 0.0636(11) Uani 1 1 d . U . . .
C2_4 C 0.3137(6) 0.8805(6) 0.2458(6) 0.0675(12) Uani 1 1 d . U . . .
C3_4 C 0.2874(6) 0.9347(6) 0.2175(7) 0.0722(15) Uani 1 1 d . U . . .
H3_4 H 0.284349 0.937991 0.181258 0.087 Uiso 1 1 calc R U . . .
C4_4 C 0.2647(7) 0.9857(6) 0.2432(7) 0.0773(14) Uani 1 1 d . U . . .
C5_4 C 0.2711(6) 0.9822(6) 0.2935(7) 0.0729(14) Uani 1 1 d . U . . .
H5_4 H 0.258376 1.017415 0.308657 0.088 Uiso 1 1 calc R U . . .
C6_4 C 0.2966(6) 0.9264(5) 0.3222(6) 0.0671(12) Uani 1 1 d . U . . .
C7_4 C 0.3187(6) 0.8759(6) 0.2993(6) 0.0659(13) Uani 1 1 d . U . . .
H7_4 H 0.337320 0.837878 0.318918 0.079 Uiso 1 1 calc R U . . .
C8_4 C 0.2964(6) 0.9215(5) 0.3825(6) 0.0623(11) Uani 1 1 d . U . . .
O5_4 O 0.2375(5) 1.0409(4) 0.2127(5) 0.0884(17) Uani 1 1 d . U . . .
C9_4 C 0.1961(8) 1.0952(7) 0.2473(8) 0.102(3) Uani 1 1 d . U . . .
O1_5 O 0.2921(4) 0.7083(3) 0.2770(4) 0.0616(11) Uani 1 1 d . U . . .
O2_5 O 0.2608(4) 0.7564(3) 0.2021(4) 0.0608(11) Uani 1 1 d . U . . .
O3_5 O 0.1350(4) 0.6786(3) 0.4732(4) 0.0606(10) Uani 1 1 d . U . . .
O4_5 O 0.0302(4) 0.7189(3) 0.4881(4) 0.0605(11) Uani 1 1 d . U . . .
C1_5 C 0.2510(6) 0.7327(5) 0.2543(6) 0.0609(11) Uani 1 1 d . U . . .
C2_5 C 0.1846(6) 0.7342(5) 0.2939(6) 0.0623(12) Uani 1 1 d . U . . .
C3_5 C 0.1390(6) 0.7489(6) 0.2700(6) 0.0666(14) Uani 1 1 d . U . . .
H3_5 H 0.149431 0.759476 0.228658 0.080 Uiso 1 1 calc R U . . .
C4_5 C 0.0794(6) 0.7475(6) 0.3074(6) 0.0699(13) Uani 1 1 d . U . . .
C5_5 C 0.0608(6) 0.7367(6) 0.3670(6) 0.0658(14) Uani 1 1 d . U . . .
H5_5 H 0.017615 0.740552 0.392169 0.079 Uiso 1 1 calc R U . . .
C6_5 C 0.1074(6) 0.7197(5) 0.3906(6) 0.0615(12) Uani 1 1 d . U . . .
C7_5 C 0.1677(6) 0.7186(5) 0.3539(6) 0.0605(14) Uani 1 1 d . U . . .
H7_5 H 0.198797 0.706893 0.370169 0.073 Uiso 1 1 calc R U . . .
C8_5 C 0.0888(6) 0.7046(5) 0.4561(6) 0.0604(12) Uani 1 1 d . U . . .
O5_5 O 0.0394(4) 0.7622(4) 0.2784(4) 0.0786(14) Uani 1 1 d . U . . .
C9_5 C -0.0231(6) 0.7582(7) 0.3147(7) 0.0826(18) Uani 1 1 d . U . . .
H9A_5 H -0.052003 0.790994 0.339894 0.099 Uiso 1 1 calc R U . . .
H9B_5 H -0.017821 0.719595 0.340598 0.099 Uiso 1 1 calc R U . . .
C10_5 C -0.0512(7) 0.7631(8) 0.2719(7) 0.093(3) Uani 1 1 d . U . . .
O1_6 O 0.4688(4) 0.6924(4) 0.1763(4) 0.0645(12) Uani 1 1 d . U . . .
O2_6 O 0.4370(4) 0.7506(4) 0.1033(4) 0.0659(11) Uani 1 1 d . U . . .
O3_6 O 0.6965(4) 0.6112(4) 0.1501(4) 0.0771(17) Uani 1 1 d . U . . .
O4_6 O 0.7709(4) 0.6189(4) 0.0572(4) 0.0795(18) Uani 1 1 d . U . . .
C1_6 C 0.4795(6) 0.7192(6) 0.1255(6) 0.0671(13) Uani 1 1 d . U . . .
C2_6 C 0.5495(6) 0.7119(6) 0.0857(6) 0.0744(14) Uani 1 1 d . U . . .
C3_6 C 0.5636(7) 0.7408(7) 0.0280(6) 0.0833(18) Uani 1 1 d . U . . .
H3_6 H 0.529843 0.767111 0.014257 0.100 Uiso 1 1 calc R U . . .
C4_6 C 0.6266(7) 0.7306(8) -0.0082(7) 0.0934(17) Uani 1 1 d . U . . .
C5_6 C 0.6759(7) 0.6954(7) 0.0142(7) 0.0880(18) Uani 1 1 d . U . . .
H5_6 H 0.719890 0.688545 -0.010780 0.106 Uiso 1 1 calc R U . . .
C6_6 C 0.6595(6) 0.6708(7) 0.0729(6) 0.0800(16) Uani 1 1 d . U . . .
C7_6 C 0.5954(6) 0.6778(6) 0.1100(6) 0.0754(16) Uani 1 1 d . U . . .
H7_6 H 0.584256 0.659966 0.150001 0.091 Uiso 1 1 calc R U . . .
C8_6 C 0.7130(6) 0.6311(7) 0.0964(6) 0.0785(16) Uani 1 1 d . U . . .
O5_6 O 0.6395(5) 0.7551(5) -0.0650(5) 0.109(2) Uani 1 1 d . U . . .
C9_6 C 0.7088(8) 0.7399(9) -0.1085(7) 0.120(3) Uani 1 1 d . U . . .
H9A_6 H 0.732200 0.752410 -0.096525 0.143 Uiso 1 1 calc R U . . .
H9B_6 H 0.731572 0.696411 -0.111008 0.143 Uiso 1 1 calc R U . . .
C10_6 C 0.7046(8) 0.7736(9) -0.1663(8) 0.126(3) Uani 1 1 d . U . . .
H10A_6 H 0.684376 0.817237 -0.164694 0.152 Uiso 1 1 calc R U . . .
H10B_6 H 0.678977 0.762943 -0.177252 0.152 Uiso 1 1 calc R U . . .
C11_6 C 0.7788(9) 0.7536(10) -0.2129(9) 0.144(5) Uani 1 1 d . U . . .
H11A_6 H 0.805109 0.756956 -0.197181 0.216 Uiso 1 1 calc R U . . .
H11B_6 H 0.781071 0.779441 -0.250510 0.216 Uiso 1 1 calc R U . . .
H11C_6 H 0.795377 0.712037 -0.219301 0.216 Uiso 1 1 calc R U . . .
O1_7 O 0.3920(4) 0.8634(3) 0.4636(4) 0.0620(10) Uani 1 1 d . U . . .
O2_7 O 0.3408(4) 0.9631(3) 0.4642(4) 0.0627(10) Uani 1 1 d . U . . .
O3_7 O 0.6262(4) 0.7680(4) 0.4234(5) 0.0753(15) Uani 1 1 d . U . . .
O4_7 O 0.6773(4) 0.8262(4) 0.4098(5) 0.0759(15) Uani 1 1 d . U . . .
C1_7 C 0.3907(6) 0.9136(5) 0.4571(6) 0.0639(11) Uani 1 1 d . U . . .
C2_7 C 0.4538(6) 0.9186(5) 0.4416(7) 0.0692(12) Uani 1 1 d . U . . .
C3_7 C 0.4555(6) 0.9744(6) 0.4327(7) 0.0747(14) Uani 1 1 d . U . . .
H3_7 H 0.416961 1.009401 0.436348 0.090 Uiso 1 1 calc R U . . .
C4_7 C 0.5126(7) 0.9791(6) 0.4187(8) 0.0806(14) Uani 1 1 d . U . . .
C5_7 C 0.5696(7) 0.9277(6) 0.4134(7) 0.0779(15) Uani 1 1 d . U . . .
H5_7 H 0.608787 0.930584 0.404806 0.093 Uiso 1 1 calc R U . . .
C6_7 C 0.5682(6) 0.8708(5) 0.4210(7) 0.0745(13) Uani 1 1 d . U . . .
C7_7 C 0.5089(6) 0.8683(5) 0.4355(7) 0.0710(14) Uani 1 1 d . U . . .
H7_7 H 0.507244 0.830690 0.441291 0.085 Uiso 1 1 calc R U . . .
C8_7 C 0.6273(6) 0.8172(6) 0.4194(7) 0.0752(13) Uani 1 1 d . U . . .
O5_7 O 0.5248(5) 1.0282(4) 0.4097(5) 0.0894(15) Uani 1 1 d . U . . .
C9_7 C 0.4704(7) 1.0802(6) 0.4234(8) 0.0937(19) Uani 1 1 d . U . . .
H9A_7 H 0.439862 1.075335 0.464710 0.112 Uiso 1 1 calc R U . . .
H9B_7 H 0.447847 1.092361 0.396467 0.112 Uiso 1 1 calc R U . . .
C10_7 C 0.4966(8) 1.1256(6) 0.4153(8) 0.095(2) Uani 1 1 d . U . . .
H10A_7 H 0.458589 1.163342 0.427130 0.114 Uiso 1 1 calc R U . . .
H10B_7 H 0.516694 1.111626 0.444568 0.114 Uiso 1 1 calc R U . . .
C11_7 C 0.5401(8) 1.1402(7) 0.3625(9) 0.108(3) Uani 1 1 d . U . . .
H11A_7 H 0.517040 1.169361 0.337162 0.162 Uiso 1 1 calc R U . . .
H11B_7 H 0.571672 1.104224 0.342906 0.162 Uiso 1 1 calc R U . . .
H11C_7 H 0.562674 1.157552 0.369441 0.162 Uiso 1 1 calc R U . . .
O1_8 O 0.3003(4) 0.8431(3) 0.5689(4) 0.0656(11) Uani 1 1 d . U . . .
O2_8 O 0.2461(4) 0.9429(3) 0.5711(4) 0.0649(11) Uani 1 1 d . U . . .
O3_8 O 0.3899(5) 0.7295(4) 0.7233(4) 0.0832(17) Uani 1 1 d . U . . .
O4_8 O 0.3589(5) 0.7741(4) 0.7994(5) 0.0847(16) Uani 1 1 d . U . . .
C1_8 C 0.2699(6) 0.8901(5) 0.5946(6) 0.0668(12) Uani 1 1 d . U . . .
C2_8 C 0.2668(6) 0.8836(6) 0.6549(7) 0.0730(13) Uani 1 1 d . U . . .
C3_8 C 0.2241(7) 0.9294(6) 0.6897(7) 0.0798(16) Uani 1 1 d . U . . .
H3_8 H 0.194992 0.964480 0.675504 0.096 Uiso 1 1 calc R U . . .
C4_8 C 0.2229(7) 0.9254(6) 0.7449(7) 0.0855(15) Uani 1 1 d . U . . .
C5_8 C 0.2676(7) 0.8737(6) 0.7643(7) 0.0823(16) Uani 1 1 d . U . . .
H5_8 H 0.268468 0.870954 0.801374 0.099 Uiso 1 1 calc R U . . .
C6_8 C 0.3093(7) 0.8279(6) 0.7314(7) 0.0792(14) Uani 1 1 d . U . . .
C7_8 C 0.3093(7) 0.8318(6) 0.6767(7) 0.0746(15) Uani 1 1 d . U . . .
H7_8 H 0.338088 0.799357 0.653836 0.090 Uiso 1 1 calc R U . . .
C8_8 C 0.3565(7) 0.7727(6) 0.7523(7) 0.0825(15) Uani 1 1 d . U . . .
O5_8 O 0.1778(5) 0.9721(4) 0.7762(5) 0.0948(17) Uani 1 1 d . U . . .
C9_8 C 0.1836(8) 0.9741(7) 0.8279(8) 0.102(2) Uani 1 1 d . U . . .
H9A_8 H 0.227234 0.971478 0.818133 0.122 Uiso 1 1 calc R U . . .
H9B_8 H 0.176127 0.940569 0.858539 0.122 Uiso 1 1 calc R U . . .
C10_8 C 0.1307(9) 1.0350(8) 0.8501(8) 0.111(2) Uani 1 1 d . U . . .
H10A_8 H 0.086800 1.034653 0.868376 0.134 Uiso 1 1 calc R U . . .
H10B_8 H 0.132306 1.068156 0.817483 0.134 Uiso 1 1 calc R U . . .
C11_8 C 0.1497(9) 1.0405(8) 0.8975(9) 0.122(3) Uani 1 1 d . U . . .
H11A_8 H 0.187775 1.004848 0.900625 0.183 Uiso 1 1 calc R U . . .
H11B_8 H 0.113337 1.043986 0.936049 0.183 Uiso 1 1 calc R U . . .
H11C_8 H 0.159631 1.075991 0.885332 0.183 Uiso 1 1 calc R U . . .
O1_9 O 0.2240(4) 0.8578(3) 0.5128(4) 0.0617(11) Uani 1 1 d . U . . .
O2_9 O 0.1740(4) 0.9558(3) 0.5137(4) 0.0609(10) Uani 1 1 d . U . . .
O3_9 O 0.1062(4) 0.7348(3) 0.5623(4) 0.0609(10) Uani 1 1 d . U . . .
O4_9 O 0.0007(4) 0.7786(3) 0.5772(4) 0.0590(10) Uani 1 1 d . U . . .
C1_9 C 0.1756(6) 0.9040(5) 0.5204(6) 0.0611(11) Uani 1 1 d . U . . .
C2_9 C 0.1115(6) 0.8991(5) 0.5423(6) 0.0613(12) Uani 1 1 d . U . . .
C3_9 C 0.0528(6) 0.9500(5) 0.5580(6) 0.0628(14) Uani 1 1 d . U . . .
H3_9 H 0.052864 0.988254 0.553064 0.075 Uiso 1 1 calc R U . . .
C4_9 C -0.0058(6) 0.9423(5) 0.5812(6) 0.0654(13) Uani 1 1 d . U . . .
C5_9 C -0.0042(6) 0.8857(5) 0.5861(6) 0.0629(13) Uani 1 1 d . U . . .
H5_9 H -0.043903 0.880693 0.602106 0.076 Uiso 1 1 calc R U . . .
C6_9 C 0.0524(6) 0.8381(5) 0.5684(6) 0.0603(12) Uani 1 1 d . U . . .
C7_9 C 0.1111(6) 0.8436(5) 0.5461(6) 0.0612(13) Uani 1 1 d . U . . .
H7_9 H 0.150771 0.810048 0.533542 0.073 Uiso 1 1 calc R U . . .
C8_9 C 0.0553(5) 0.7782(5) 0.5689(6) 0.0599(11) Uani 1 1 d . U . . .
O5_9 O -0.0666(4) 0.9870(4) 0.5984(4) 0.0707(13) Uani 1 1 d . U . . .
C9_9 C -0.0709(6) 1.0464(5) 0.5947(7) 0.0730(16) Uani 1 1 d . U . . .
H9A_9 H -0.050463 1.061937 0.553107 0.088 Uiso 1 1 calc R U . . .
H9B_9 H -0.049194 1.045883 0.618128 0.088 Uiso 1 1 calc R U . . .
C10_9 C -0.1432(6) 1.0844(6) 0.6200(7) 0.0742(19) Uani 1 1 d . U . . .
H10A_9 H -0.163161 1.068207 0.661380 0.089 Uiso 1 1 calc R U . . .
H10B_9 H -0.164472 1.084042 0.596586 0.089 Uiso 1 1 calc R U . . .
C11_9 C -0.1525(6) 1.1495(6) 0.6175(7) 0.081(3) Uani 1 1 d . U . . .
H11A_9 H -0.144573 1.169290 0.576795 0.121 Uiso 1 1 calc R U . . .
H11B_9 H -0.121789 1.148594 0.630730 0.121 Uiso 1 1 calc R U . . .
H11C_9 H -0.196881 1.171601 0.643408 0.121 Uiso 1 1 calc R U . . .
O1_10 O 0.1077(4) 0.5849(3) 0.5539(4) 0.0645(10) Uani 1 1 d . U . . .
O2_10 O 0.0013(4) 0.6282(3) 0.5716(4) 0.0653(11) Uani 1 1 d . U . . .
O3_10 O 0.2189(4) 0.3678(4) 0.5648(5) 0.0752(11) Uani 1 1 d . U . . .
O4_10 O 0.1625(4) 0.3131(4) 0.5872(5) 0.0767(11) Uani 1 1 d . U . . .
C1_10 C 0.0561(6) 0.5835(5) 0.5622(6) 0.0685(12) Uani 1 1 d . U . . .
C2_10 C 0.0560(6) 0.5230(6) 0.5663(7) 0.0744(13) Uani 1 1 d . U . . .
C3_10 C 0.0012(7) 0.5192(6) 0.5718(7) 0.0795(14) Uani 1 1 d . U . . .
H3_10 H -0.036427 0.554275 0.571810 0.095 Uiso 1 1 calc R U . . .
C4_10 C 0.0019(7) 0.4643(6) 0.5770(8) 0.0850(14) Uani 1 1 d . U . . .
C5_10 C 0.0561(6) 0.4130(6) 0.5785(7) 0.0794(15) Uani 1 1 d . U . . .
H5_10 H 0.055582 0.374874 0.583855 0.095 Uiso 1 1 calc R U . . .
C6_10 C 0.1096(7) 0.4172(6) 0.5724(7) 0.0769(13) Uani 1 1 d . U . . .
C7_10 C 0.1096(6) 0.4730(5) 0.5656(7) 0.0760(15) Uani 1 1 d . U . . .
H7_10 H 0.147613 0.475937 0.560331 0.091 Uiso 1 1 calc R U . . .
C8_10 C 0.1695(7) 0.3622(5) 0.5750(7) 0.0758(12) Uani 1 1 d . U . . .
O5_10 O -0.0520(5) 0.4603(4) 0.5822(5) 0.0937(17) Uani 1 1 d . U . . .
C9_10 C -0.0654(8) 0.4166(7) 0.5997(9) 0.108(3) Uani 1 1 d . U . . .
O1_11 O 0.0880(4) 0.6375(4) 0.6419(4) 0.0670(12) Uani 1 1 d . U . . .
O2_11 O -0.0181(4) 0.6800(4) 0.6599(4) 0.0711(12) Uani 1 1 d . U . . .
O3_11 O 0.1624(4) 0.5087(4) 0.7992(4) 0.0781(13) Uani 1 1 d . U . . .
O4_11 O 0.0890(4) 0.4979(5) 0.8914(4) 0.0867(14) Uani 1 1 d . U . . .
C1_11 C 0.0314(6) 0.6506(6) 0.6739(6) 0.0723(11) Uani 1 1 d . U . . .
C2A_11 C 0.0192(8) 0.6415(8) 0.7408(6) 0.0750(9) Uani 0.505(6) 1 d G U P A 1
C3A_11 C -0.0408(7) 0.6716(7) 0.7824(7) 0.0757(11) Uani 0.505(6) 1 d G U P A 1
H3A_11 H -0.073770 0.703059 0.769806 0.091 Uiso 0.505(6) 1 calc R U P A 1
C4A_11 C -0.0526(6) 0.6557(8) 0.8423(7) 0.0769(12) Uani 0.505(6) 1 d G U P A 1
C5A_11 C -0.0043(8) 0.6096(8) 0.8607(6) 0.0767(11) Uani 0.505(6) 1 d G U P A 1
H5A_11 H -0.012355 0.598742 0.901701 0.092 Uiso 0.505(6) 1 calc R U P A 1
C6A_11 C 0.0556(7) 0.5795(7) 0.8191(7) 0.0770(10) Uani 0.505(6) 1 d G U P A 1
C7A_11 C 0.0674(6) 0.5954(8) 0.7592(7) 0.0757(10) Uani 0.505(6) 1 d G U P A 1
H7A_11 H 0.108374 0.574805 0.730775 0.091 Uiso 0.505(6) 1 calc R U P A 1
C2B_11 C 0.0118(8) 0.6140(8) 0.7375(6) 0.0750(9) Uani 0.495(6) 1 d G U P A 2
C3B_11 C -0.0509(7) 0.6175(8) 0.7733(7) 0.0757(11) Uani 0.495(6) 1 d G U P A 2
H3B_11 H -0.084767 0.640991 0.758986 0.091 Uiso 0.495(6) 1 calc R U P A 2
C4B_11 C -0.0642(6) 0.5866(8) 0.8299(7) 0.0769(12) Uani 0.495(6) 1 d G U P A 2
C5B_11 C -0.0147(8) 0.5522(8) 0.8508(6) 0.0767(11) Uani 0.495(6) 1 d G U P A 2
H5B_11 H -0.023719 0.531108 0.889534 0.092 Uiso 0.495(6) 1 calc R U P A 2
C6B_11 C 0.0480(7) 0.5488(8) 0.8151(8) 0.0770(10) Uani 0.495(6) 1 d G U P A 2
C7B_11 C 0.0613(6) 0.5797(9) 0.7584(7) 0.0757(10) Uani 0.495(6) 1 d G U P A 2
H7B_11 H 0.104136 0.577317 0.734000 0.091 Uiso 0.495(6) 1 calc R U P A 2
C8_11 C 0.1071(7) 0.5167(7) 0.8365(7) 0.0810(12) Uani 1 1 d . U . . .
O5A_11 O -0.1112(8) 0.6870(8) 0.8794(8) 0.0795(15) Uani 0.505(6) 1 d D U P A 1
C9A_11 C -0.1184(10) 0.6920(12) 0.9349(10) 0.0793(17) Uani 0.505(6) 1 d D U P A 1
H9A1_11 H -0.145688 0.671091 0.966624 0.095 Uiso 0.505(6) 1 calc R U P A 1
H9A2_11 H -0.139475 0.734565 0.941272 0.095 Uiso 0.505(6) 1 calc R U P A 1
C10A_11 C -0.0525(11) 0.6645(11) 0.9362(11) 0.081(2) Uani 0.505(6) 1 d D U P A 1
H10A_11 H -0.047361 0.690573 0.952913 0.098 Uiso 0.505(6) 1 calc R U P A 1
H10B_11 H -0.018970 0.658835 0.895605 0.098 Uiso 0.505(6) 1 calc R U P A 1
C11A_11 C -0.0453(13) 0.6047(10) 0.9744(12) 0.083(3) Uani 0.505(6) 1 d D U P A 1
H11A_11 H -0.002283 0.585309 0.976149 0.125 Uiso 0.505(6) 1 calc R U P A 1
H11B_11 H -0.078650 0.610904 1.014393 0.125 Uiso 0.505(6) 1 calc R U P A 1
H11C_11 H -0.050379 0.579299 0.957327 0.125 Uiso 0.505(6) 1 calc R U P A 1
O5B_11 O -0.1287(8) 0.5939(8) 0.8622(8) 0.0795(15) Uani 0.495(6) 1 d D U P A 2
C9B_11 C -0.1434(10) 0.5537(10) 0.9144(10) 0.0793(17) Uani 0.495(6) 1 d D U P A 2
H9B1_11 H -0.178833 0.545253 0.917326 0.095 Uiso 0.495(6) 1 calc R U P A 2
H9B2_11 H -0.160086 0.573976 0.948982 0.095 Uiso 0.495(6) 1 calc R U P A 2
C10B_11 C -0.0896(12) 0.4965(10) 0.9185(11) 0.081(2) Uani 0.495(6) 1 d D U P A 2
H10C_11 H -0.053171 0.491621 0.879409 0.098 Uiso 0.495(6) 1 calc R U P A 2
H10D_11 H -0.103837 0.463542 0.928830 0.098 Uiso 0.495(6) 1 calc R U P A 2
C11B_11 C -0.0658(13) 0.4918(13) 0.9644(12) 0.083(3) Uani 0.495(6) 1 d D U P A 2
H11D_11 H -0.029969 0.452950 0.965344 0.125 Uiso 0.495(6) 1 calc R U P A 2
H11E_11 H -0.050643 0.523756 0.953971 0.125 Uiso 0.495(6) 1 calc R U P A 2
H11F_11 H -0.101324 0.495669 1.003407 0.125 Uiso 0.495(6) 1 calc R U P A 2
O1_12 O 0.2520(4) 0.2974(4) 0.6584(5) 0.0783(12) Uani 1 1 d . U . . .
O2_12 O 0.2049(4) 0.2350(4) 0.6754(5) 0.0821(11) Uani 1 1 d . U . . .
O3_12 O 0.2197(4) 0.3853(4) 0.8111(4) 0.0788(12) Uani 1 1 d . U . . .
O4_12 O 0.1479(4) 0.3749(5) 0.9039(4) 0.0861(13) Uani 1 1 d . U . . .
C1_12 C 0.2179(7) 0.2675(6) 0.6931(8) 0.0822(12) Uani 1 1 d . U . . .
C2_12 C 0.1897(5) 0.2724(4) 0.7573(4) 0.0883(14) Uani 1 1 d G U . . .
C3_12 C 0.1987(4) 0.3120(4) 0.7752(4) 0.0869(15) Uani 1 1 d G U . . .
H3_12 H 0.225177 0.332808 0.747028 0.104 Uiso 1 1 calc R U . . .
C4_12 C 0.1690(5) 0.3211(4) 0.8344(5) 0.0891(14) Uani 1 1 d G U . . .
C5_12 C 0.1303(5) 0.2906(5) 0.8756(4) 0.0959(17) Uani 1 1 d G U . . .
H5_12 H 0.109990 0.296854 0.916079 0.115 Uiso 1 1 calc R U . . .
C6_12 C 0.1213(5) 0.2511(5) 0.8577(4) 0.0998(17) Uani 1 1 d G U . . .
C7_12 C 0.1510(5) 0.2420(4) 0.7986(5) 0.0947(18) Uani 1 1 d G U . . .
H7_12 H 0.144834 0.214958 0.786332 0.114 Uiso 1 1 calc R U . . .
C8_12 C 0.1804(7) 0.3652(7) 0.8520(7) 0.0842(13) Uani 1 1 d . U . . .
O5_12 O 0.0827(6) 0.2209(6) 0.8982(6) 0.123(3) Uani 1 1 d . U . . .
O1_13 O 0.2201(4) 0.6157(7) 0.5384(5) 0.125(5) Uani 1 1 d . . . . .
O17_14 O 0.6176(7) 0.2456(6) 0.0932(6) 0.131(4) Uani 1 1 d . . . . .
O2_15 O 0.3193(4) 0.8173(4) 0.0697(4) 0.081(3) Uani 1 1 d . . . . .
O1_16 O 0.3359(6) 0.3608(5) 0.5741(6) 0.121(4) Uani 1 1 d . . . . .
O1_17 O 0.3089(5) 0.4383(6) 0.7236(5) 0.110(4) Uani 1 1 d . . . . .
O2A_18 O 0.0907(7) 0.4561(8) 1.0169(6) 0.071(2) Uani 0.526(13) 1 d D U P B 1
O2B_18 O 0.0882(8) 0.4126(9) 1.0125(7) 0.071(2) Uani 0.474(13) 1 d D U P B 2
N_19 N 0.4761(7) 0.4194(5) 0.4179(5) 0.123(3) Uani 1 1 d G U . C 2
O_19 O 0.5253(6) 0.3882(5) 0.3286(4) 0.112(2) Uani 1 1 d G U . C 2
C1_19 C 0.5030(4) 0.3771(4) 0.3837(4) 0.119(3) Uani 1 1 d G U . C 2
C2_19 C 0.5057(9) 0.3151(5) 0.4122(6) 0.124(4) Uani 1 1 d G U . C 2
H2A_19 H 0.486384 0.314062 0.455294 0.187 Uiso 1 1 calc R U . C 2
H2B_19 H 0.481598 0.304541 0.399764 0.187 Uiso 1 1 calc R U . C 2
H2C_19 H 0.551011 0.286479 0.399924 0.187 Uiso 1 1 calc R U . C 2
C3_19 C 0.4737(11) 0.4762(9) 0.3932(9) 0.126(4) Uani 1 1 d . U . C 2
H3A_19 H 0.452348 0.501415 0.424656 0.190 Uiso 1 1 calc R U . C 2
H3B_19 H 0.517907 0.474577 0.369662 0.190 Uiso 1 1 calc R U . C 2
H3C_19 H 0.449270 0.493057 0.367617 0.190 Uiso 1 1 calc R U . C 2
C4_19 C 0.4336(11) 0.4191(10) 0.4837(9) 0.134(4) Uani 1 1 d . U . C 2
H4A_19 H 0.421000 0.456786 0.496395 0.201 Uiso 1 1 calc R U . C 2
H4B_19 H 0.394587 0.414399 0.490856 0.201 Uiso 1 1 calc R U . C 2
H4C_19 H 0.457746 0.385750 0.506029 0.201 Uiso 1 1 calc R U . C 2
N_20 N 0.5242(4) 0.5681(4) 0.2625(5) 0.092(2) Uani 1 1 d G U . D 2
O_20 O 0.4225(3) 0.6360(4) 0.2978(4) 0.0840(19) Uani 1 1 d G U . D 2
C1_20 C 0.4815(3) 0.6184(3) 0.2864(3) 0.0876(19) Uani 1 1 d G U . D 2
C2_20 C 0.5050(5) 0.6550(5) 0.2989(7) 0.092(2) Uani 1 1 d G U . D 2
H2A_20 H 0.552152 0.635000 0.287425 0.138 Uiso 1 1 calc R U . D 2
H2B_20 H 0.494228 0.694655 0.276161 0.138 Uiso 1 1 calc R U . D 2
H2C_20 H 0.484076 0.659021 0.341213 0.138 Uiso 1 1 calc R U . D 2
C3_20 C 0.5065(8) 0.5358(7) 0.2441(8) 0.096(2) Uani 1 1 d . U . D 2
H3A_20 H 0.544552 0.500291 0.227826 0.143 Uiso 1 1 calc R U . D 2
H3B_20 H 0.473240 0.523419 0.277979 0.143 Uiso 1 1 calc R U . D 2
H3C_20 H 0.489140 0.560800 0.213680 0.143 Uiso 1 1 calc R U . D 2
C4_20 C 0.5948(7) 0.5452(8) 0.2482(8) 0.100(3) Uani 1 1 d . U . D 2
H4A_20 H 0.617259 0.507696 0.231056 0.150 Uiso 1 1 calc R U . D 2
H4B_20 H 0.611840 0.574700 0.219813 0.150 Uiso 1 1 calc R U . D 2
H4C_20 H 0.601712 0.538138 0.284487 0.150 Uiso 1 1 calc R U . D 2
N_21 N 0.3762(7) 0.6614(3) 0.4775(7) 0.120(3) Uani 1 1 d G U . E 2
O_21 O 0.3545(5) 0.7553(3) 0.4833(6) 0.107(2) Uani 1 1 d G U . E 2
C1_21 C 0.3463(4) 0.7201(3) 0.4667(4) 0.111(2) Uani 1 1 d G U . E 2
C2_21 C 0.3011(7) 0.7443(5) 0.4348(8) 0.114(3) Uani 1 1 d G U . E 2
H2A_21 H 0.300264 0.710994 0.425009 0.172 Uiso 1 1 calc R U . E 2
H2B_21 H 0.257345 0.768097 0.460330 0.172 Uiso 1 1 calc R U . E 2
H2C_21 H 0.316379 0.769427 0.398358 0.172 Uiso 1 1 calc R U . E 2
C3_21 C 0.4182(9) 0.6393(8) 0.5072(11) 0.127(3) Uani 1 1 d . U . E 2
H3A_21 H 0.436579 0.595556 0.511913 0.191 Uiso 1 1 calc R U . E 2
H3B_21 H 0.453280 0.653654 0.484148 0.191 Uiso 1 1 calc R U . E 2
H3C_21 H 0.394037 0.653357 0.546209 0.191 Uiso 1 1 calc R U . E 2
C4_21 C 0.3721(9) 0.6203(7) 0.4545(10) 0.124(3) Uani 1 1 d . U . E 2
H4A_21 H 0.397354 0.579309 0.467323 0.186 Uiso 1 1 calc R U . E 2
H4B_21 H 0.326684 0.626018 0.469330 0.186 Uiso 1 1 calc R U . E 2
H4C_21 H 0.389469 0.627457 0.411214 0.186 Uiso 1 1 calc R U . E 2
N_22 N 0.1003(3) 1.1004(4) 0.5495(4) 0.0818(19) Uani 1 1 d G U . F 2
O_22 O 0.2065(3) 1.0597(3) 0.4942(4) 0.0733(18) Uani 1 1 d G U . F 2
C1_22 C 0.1491(3) 1.0849(2) 0.4982(3) 0.0766(18) Uani 1 1 d G U . F 2
C2_22 C 0.1345(5) 1.0990(5) 0.4440(4) 0.085(3) Uani 1 1 d G U . F 2
H2A_22 H 0.087442 1.118584 0.454766 0.127 Uiso 1 1 calc R U . F 2
H2B_22 H 0.154972 1.125649 0.414180 0.127 Uiso 1 1 calc R U . F 2
H2C_22 H 0.151449 1.061885 0.427907 0.127 Uiso 1 1 calc R U . F 2
C3_22 C 0.1128(7) 1.0845(6) 0.6028(8) 0.091(3) Uani 1 1 d . U . F 2
H3A_22 H 0.071717 1.099228 0.636302 0.137 Uiso 1 1 calc R U . F 2
H3B_22 H 0.133649 1.040918 0.610255 0.137 Uiso 1 1 calc R U . F 2
H3C_22 H 0.141368 1.102465 0.597858 0.137 Uiso 1 1 calc R U . F 2
C4_22 C 0.0313(7) 1.1315(6) 0.5566(8) 0.093(3) Uani 1 1 d . U . F 2
H4A_22 H 0.003812 1.138507 0.597995 0.139 Uiso 1 1 calc R U . F 2
H4B_22 H 0.024878 1.169884 0.531249 0.139 Uiso 1 1 calc R U . F 2
H4C_22 H 0.019778 1.106796 0.545301 0.139 Uiso 1 1 calc R U . F 2
N_23 N -0.1582(5) 0.6898(5) 0.6019(5) 0.110(2) Uani 1 1 d G U . G 2
O_23 O -0.1075(4) 0.7483(4) 0.5849(5) 0.100(2) Uani 1 1 d G U . G 2
C1_23 C -0.1274(3) 0.7253(3) 0.5659(4) 0.105(2) Uani 1 1 d G U . G 2
C2_23 C -0.1174(7) 0.7385(6) 0.5015(4) 0.104(3) Uani 1 1 d G U . G 2
H2A_23 H -0.135740 0.717093 0.494032 0.156 Uiso 1 1 calc R U . G 2
H2B_23 H -0.139044 0.781536 0.491509 0.156 Uiso 1 1 calc R U . G 2
H2C_23 H -0.070894 0.725424 0.477029 0.156 Uiso 1 1 calc R U . G 2
C3_23 C -0.1624(8) 0.6801(9) 0.6614(9) 0.118(3) Uani 1 1 d . U . G 2
H3A_23 H -0.185431 0.653793 0.686006 0.177 Uiso 1 1 calc R U . G 2
H3B_23 H -0.118602 0.661527 0.661372 0.177 Uiso 1 1 calc R U . G 2
H3C_23 H -0.185920 0.718482 0.677268 0.177 Uiso 1 1 calc R U . G 2
C4_23 C -0.1715(8) 0.6584(8) 0.5726(9) 0.110(3) Uani 1 1 d . U . G 2
H4A_23 H -0.194220 0.633505 0.602688 0.165 Uiso 1 1 calc R U . G 2
H4B_23 H -0.198503 0.688001 0.550757 0.165 Uiso 1 1 calc R U . G 2
H4C_23 H -0.130400 0.633187 0.545110 0.165 Uiso 1 1 calc R U . G 2
NA_24 N 0.2781(8) 0.0798(7) 0.5764(8) 0.0826(10) Uani 0.558(13) 1 d G U P H 1
OA_24 O 0.2016(9) 0.1670(5) 0.6098(8) 0.0823(10) Uani 0.558(13) 1 d G U P H 1
C1A_24 C 0.2379(6) 0.1141(5) 0.6197(6) 0.0825(10) Uani 0.558(13) 1 d G U P H 1
C2A_24 C 0.2369(12) 0.0888(8) 0.6813(7) 0.0854(19) Uani 0.558(13) 1 d G U P H 1
H2AA_24 H 0.267895 0.047106 0.681346 0.128 Uiso 0.558(13) 1 calc R U P H 1
H2AB_24 H 0.248777 0.112082 0.694128 0.128 Uiso 0.558(13) 1 calc R U P H 1
H2AC_24 H 0.193221 0.090761 0.708459 0.128 Uiso 0.558(13) 1 calc R U P H 1
C3A_24 C 0.2914(14) 0.0974(11) 0.5226(14) 0.0834(16) Uani 0.558(13) 1 d . U P H 1
H3AA_24 H 0.322238 0.063357 0.499968 0.125 Uiso 0.558(13) 1 calc R U P H 1
H3AB_24 H 0.251664 0.116215 0.514782 0.125 Uiso 0.558(13) 1 calc R U P H 1
H3AC_24 H 0.310655 0.126535 0.510802 0.125 Uiso 0.558(13) 1 calc R U P H 1
C4A_24 C 0.3216(12) 0.0144(13) 0.5910(17) 0.0821(19) Uani 0.558(13) 1 d . U P H 1
H4AA_24 H 0.307955 0.004170 0.634014 0.123 Uiso 0.558(13) 1 calc R U P H 1
H4AB_24 H 0.317518 -0.012432 0.574743 0.123 Uiso 0.558(13) 1 calc R U P H 1
H4AC_24 H 0.366882 0.009917 0.573527 0.123 Uiso 0.558(13) 1 calc R U P H 1
NB_24 N 0.2664(11) 0.0721(7) 0.6140(10) 0.0826(10) Uani 0.442(13) 1 d G U P H 2
OB_24 O 0.2075(11) 0.1684(7) 0.5924(10) 0.0823(10) Uani 0.442(13) 1 d G U P H 2
C1B_24 C 0.2507(7) 0.1193(6) 0.5754(8) 0.0825(10) Uani 0.442(13) 1 d G U P H 2
C2B_24 C 0.2851(14) 0.1131(11) 0.5102(8) 0.0834(16) Uani 0.442(13) 1 d G U P H 2
H2BA_24 H 0.317249 0.072088 0.504465 0.125 Uiso 0.442(13) 1 calc R U P H 2
H2BB_24 H 0.253449 0.122218 0.493870 0.125 Uiso 0.442(13) 1 calc R U P H 2
H2BC_24 H 0.306901 0.140905 0.489849 0.125 Uiso 0.442(13) 1 calc R U P H 2
C3B_24 C 0.2050(16) 0.0876(13) 0.6814(17) 0.0854(19) Uani 0.442(13) 1 d . U P H 2
H3BA_24 H 0.214718 0.053666 0.711263 0.128 Uiso 0.442(13) 1 calc R U P H 2
H3BB_24 H 0.200722 0.123252 0.691787 0.128 Uiso 0.442(13) 1 calc R U P H 2
H3BC_24 H 0.164343 0.094831 0.679808 0.128 Uiso 0.442(13) 1 calc R U P H 2
C4B_24 C 0.3018(16) 0.0140(16) 0.604(2) 0.0821(19) Uani 0.442(13) 1 d . U P H 2
H4BA_24 H 0.305420 -0.010897 0.640838 0.123 Uiso 0.442(13) 1 calc R U P H 2
H4BB_24 H 0.280444 0.001563 0.590049 0.123 Uiso 0.442(13) 1 calc R U P H 2
H4BC_24 H 0.345229 0.009551 0.573964 0.123 Uiso 0.442(13) 1 calc R U P H 2
N_25 N 0.2907(11) 0.6597(7) 0.6634(10) 0.178(4) Uani 1 1 d G U . . .
O_25 O 0.2662(8) 0.6163(5) 0.6201(9) 0.175(4) Uani 1 1 d G U . . .
C1_25 C 0.2631(6) 0.6626(5) 0.6296(6) 0.177(4) Uani 1 1 d G U . . .
C2_25 C 0.2282(12) 0.7228(5) 0.6016(12) 0.177(5) Uani 1 1 d G U . . .
H2A_25 H 0.230244 0.754167 0.613433 0.266 Uiso 1 1 calc R U . . .
H2B_25 H 0.249027 0.724102 0.558410 0.266 Uiso 1 1 calc R U . . .
H2C_25 H 0.182827 0.729356 0.614668 0.266 Uiso 1 1 calc R U . . .
C3_25 C 0.3226(14) 0.6025(11) 0.6887(14) 0.187(5) Uani 1 1 d . U . . .
H3A_25 H 0.340872 0.606225 0.712561 0.281 Uiso 1 1 calc R U . . .
H3B_25 H 0.291535 0.583754 0.713912 0.281 Uiso 1 1 calc R U . . .
H3C_25 H 0.357512 0.577907 0.657204 0.281 Uiso 1 1 calc R U . . .
C4_25 C 0.2907(13) 0.7103(10) 0.6735(14) 0.179(5) Uani 1 1 d . U . . .
H4A_25 H 0.313604 0.698061 0.699626 0.268 Uiso 1 1 calc R U . . .
H4B_25 H 0.312484 0.730140 0.635690 0.268 Uiso 1 1 calc R U . . .
H4C_25 H 0.245857 0.738026 0.692052 0.268 Uiso 1 1 calc R U . . .
N_26 N 0.3210(8) 0.4842(7) 0.3880(7) 0.155(4) Uani 1 1 d G U . . .
O_26 O 0.2814(6) 0.5237(7) 0.4710(5) 0.152(4) Uani 1 1 d G U . . .
C1_26 C 0.3006(4) 0.5296(5) 0.4159(5) 0.154(4) Uani 1 1 d G U . . .
C2_26 C 0.3000(9) 0.5892(7) 0.3805(7) 0.149(5) Uani 1 1 d G U . . .
H2A_26 H 0.316549 0.586134 0.338368 0.223 Uiso 1 1 calc R U . . .
H2B_26 H 0.255563 0.619422 0.392967 0.223 Uiso 1 1 calc R U . . .
H2C_26 H 0.327591 0.600750 0.387184 0.223 Uiso 1 1 calc R U . . .
C3_26 C 0.3127(11) 0.4296(12) 0.4299(11) 0.160(5) Uani 1 1 d . U . . .
H3A_26 H 0.328337 0.397540 0.407129 0.240 Uiso 1 1 calc R U . . .
H3B_26 H 0.337596 0.416461 0.454457 0.240 Uiso 1 1 calc R U . . .
H3C_26 H 0.266689 0.439441 0.455256 0.240 Uiso 1 1 calc R U . . .
C4_26 C 0.3483(11) 0.4936(12) 0.3236(11) 0.157(5) Uani 1 1 d . U . . .
H4A_26 H 0.361517 0.457210 0.308075 0.236 Uiso 1 1 calc R U . . .
H4B_26 H 0.315703 0.526800 0.309420 0.236 Uiso 1 1 calc R U . . .
H4C_26 H 0.386178 0.502985 0.309933 0.236 Uiso 1 1 calc R U . . .
N_27 N 0.4608(5) 0.2475(6) 0.6650(7) 0.136(3) Uani 1 1 d G U . . .
O_27 O 0.3678(5) 0.3288(5) 0.6777(6) 0.131(3) Uani 1 1 d G U . . .
C1_27 C 0.4024(4) 0.2815(5) 0.6993(5) 0.136(3) Uani 1 1 d G U . . .
C2_27 C 0.3780(8) 0.2630(8) 0.7652(5) 0.144(4) Uani 1 1 d G U . . .
H2A_27 H 0.410759 0.225206 0.774593 0.217 Uiso 1 1 calc R U . . .
H2B_27 H 0.369757 0.293891 0.785572 0.217 Uiso 1 1 calc R U . . .
H2C_27 H 0.337774 0.257751 0.778087 0.217 Uiso 1 1 calc R U . . .
C3_27 C 0.4826(10) 0.2719(10) 0.6026(10) 0.137(4) Uani 1 1 d . U . . .
H3A_27 H 0.525952 0.243957 0.580881 0.205 Uiso 1 1 calc R U . . .
H3B_27 H 0.452341 0.277693 0.586087 0.205 Uiso 1 1 calc R U . . .
H3C_27 H 0.484093 0.310291 0.599030 0.205 Uiso 1 1 calc R U . . .
C4_27 C 0.5035(10) 0.1908(10) 0.6876(11) 0.143(4) Uani 1 1 d . U . . .
H4A_27 H 0.544032 0.173440 0.654648 0.215 Uiso 1 1 calc R U . . .
H4B_27 H 0.512991 0.198445 0.716332 0.215 Uiso 1 1 calc R U . . .
H4C_27 H 0.481715 0.162945 0.706823 0.215 Uiso 1 1 calc R U . . .

loop_
_atom_site_aniso_label
_atom_site_aniso_U_11
_atom_site_aniso_U_22
_atom_site_aniso_U_33
_atom_site_aniso_U_23
_atom_site_aniso_U_13
_atom_site_aniso_U_12
Cu1 0.0896(11) 0.0592(9) 0.0896(12) -0.0192(8) -0.0593(9) -0.0040(8)
Cu2 0.0983(12) 0.0669(10) 0.0931(12) -0.0261(9) -0.0635(10) 0.0014(9)
Cu3 0.0490(8) 0.0608(8) 0.0643(9) -0.0141(7) -0.0293(7) -0.0115(6)
Cu4 0.0500(8) 0.0612(8) 0.0677(9) -0.0122(7) -0.0314(7) -0.0109(7)
Cu5 0.0477(8) 0.0426(7) 0.0931(10) -0.0146(7) -0.0409(7) -0.0094(6)
Cu6 0.0484(8) 0.0441(7) 0.0941(11) -0.0147(7) -0.0426(7) -0.0090(6)
Cu7 0.0418(8) 0.0551(8) 0.0809(10) -0.0103(7) -0.0325(7) -0.0114(6)
Cu8 0.0428(8) 0.0509(8) 0.0808(10) -0.0046(7) -0.0321(7) -0.0139(6)
Cu9 0.0493(10) 0.0907(12) 0.0639(10) -0.0071(9) -0.0244(8) -0.0176(8)
Cu10 0.0500(10) 0.1057(13) 0.0645(11) -0.0029(10) -0.0234(8) -0.0110(9)
Cu11 0.0576(10) 0.0516(8) 0.1208(13) -0.0116(8) -0.0460(9) -0.0219(7)
Cu12 0.0610(10) 0.0521(8) 0.1316(13) -0.0041(9) -0.0557(9) -0.0227(7)
O1_1 0.0915(17) 0.0611(17) 0.0959(18) -0.0187(15) -0.0588(16) -0.0077(15)
O2_1 0.0965(18) 0.0656(17) 0.0991(18) -0.0222(16) -0.0609(16) -0.0043(15)
O3_1 0.0653(17) 0.0549(16) 0.1216(18) -0.0121(16) -0.0485(15) -0.0191(14)
O4_1 0.0681(17) 0.0546(16) 0.1289(18) -0.0085(16) -0.0526(16) -0.0198(14)
C1_1 0.0924(18) 0.0636(17) 0.1013(18) -0.0202(16) -0.0596(16) -0.0082(15)
C2_1 0.090(2) 0.0650(19) 0.110(2) -0.0193(18) -0.0593(18) -0.0122(17)
C3_1 0.092(2) 0.068(2) 0.116(2) -0.020(2) -0.059(2) -0.0146(19)
C4_1 0.093(2) 0.071(2) 0.121(2) -0.021(2) -0.057(2) -0.0174(19)
C5_1 0.087(2) 0.067(2) 0.121(2) -0.018(2) -0.057(2) -0.0168(19)
C6_1 0.081(2) 0.0624(19) 0.119(2) -0.0155(18) -0.0563(18) -0.0157(17)
C7_1 0.085(2) 0.064(2) 0.114(2) -0.018(2) -0.0579(19) -0.0142(19)
C8_1 0.0707(17) 0.0568(17) 0.1227(18) -0.0123(16) -0.0529(16) -0.0185(14)
O5_1 0.100(3) 0.077(3) 0.126(3) -0.024(2) -0.055(2) -0.022(2)
C9_1 0.102(3) 0.080(3) 0.128(3) -0.025(3) -0.053(3) -0.023(3)
C10_1 0.103(4) 0.082(3) 0.130(4) -0.025(3) -0.053(3) -0.023(3)
C11_1 0.110(5) 0.085(5) 0.134(5) -0.025(5) -0.046(5) -0.020(4)
O1_2 0.0889(17) 0.0609(17) 0.0879(17) -0.0203(15) -0.0581(15) -0.0036(15)
O2_2 0.0936(18) 0.0650(17) 0.0907(18) -0.0249(15) -0.0598(15) -0.0016(15)
O3_2 0.0560(16) 0.0616(16) 0.0687(16) -0.0146(15) -0.0327(14) -0.0110(14)
O4_2 0.0565(16) 0.0630(16) 0.0704(17) -0.0144(15) -0.0331(14) -0.0097(14)
C1_2 0.0874(17) 0.0636(16) 0.0869(17) -0.0221(15) -0.0564(15) -0.0040(15)
C2_2 0.0803(19) 0.0647(18) 0.0821(19) -0.0204(17) -0.0510(16) -0.0063(17)
C3_2 0.079(2) 0.066(2) 0.081(2) -0.0197(19) -0.0501(19) -0.0072(19)
C4_2 0.078(2) 0.067(2) 0.081(2) -0.0187(18) -0.0484(18) -0.0079(18)
C5_2 0.074(2) 0.066(2) 0.079(2) -0.0182(19) -0.0449(19) -0.0085(19)
C6_2 0.0700(19) 0.0645(18) 0.0768(19) -0.0181(16) -0.0422(16) -0.0090(16)
C7_2 0.075(2) 0.064(2) 0.079(2) -0.0195(18) -0.0466(18) -0.0077(18)
C8_2 0.0607(17) 0.0630(16) 0.0717(16) -0.0158(15) -0.0358(14) -0.0101(15)
O5_2 0.082(2) 0.070(2) 0.082(3) -0.019(2) -0.049(2) -0.008(2)
C9_2 0.085(3) 0.072(3) 0.084(3) -0.019(2) -0.049(2) -0.010(2)
C10_2 0.087(3) 0.074(3) 0.085(3) -0.019(3) -0.048(3) -0.011(3)
C11_2 0.091(5) 0.077(4) 0.088(5) -0.019(4) -0.045(4) -0.017(4)
O1_3 0.0958(18) 0.0681(17) 0.0910(18) -0.0204(16) -0.0578(16) -0.0044(15)
O2_3 0.1015(18) 0.0725(17) 0.0936(18) -0.0228(16) -0.0583(16) -0.0005(15)
O3_3 0.109(3) 0.089(3) 0.091(3) -0.020(3) -0.051(3) -0.016(3)
O4_3 0.111(3) 0.090(3) 0.091(3) -0.020(3) -0.051(3) -0.016(3)
C1_3 0.1027(19) 0.0749(18) 0.0924(18) -0.0219(17) -0.0559(17) -0.0048(16)
C2_3 0.112(2) 0.084(2) 0.094(2) -0.023(2) -0.050(2) -0.0112(19)
C3_3 0.120(3) 0.091(3) 0.097(3) -0.024(2) -0.044(2) -0.015(2)
C4_3 0.127(3) 0.098(3) 0.099(3) -0.025(2) -0.040(2) -0.018(2)
C5_3 0.122(3) 0.094(3) 0.096(3) -0.023(2) -0.042(2) -0.016(2)
C6_3 0.115(3) 0.090(3) 0.093(3) -0.022(2) -0.048(2) -0.015(2)
C7_3 0.113(3) 0.087(3) 0.093(3) -0.022(2) -0.050(2) -0.013(2)
C8_3 0.112(3) 0.090(3) 0.091(3) -0.020(3) -0.050(2) -0.015(2)
O5_3 0.138(3) 0.108(3) 0.104(3) -0.027(3) -0.034(3) -0.021(3)
C9_3 0.141(4) 0.114(4) 0.107(4) -0.027(3) -0.034(3) -0.022(3)
C10_3 0.145(4) 0.119(4) 0.110(4) -0.026(4) -0.032(4) -0.021(4)
C11_3 0.148(6) 0.126(5) 0.114(5) -0.027(5) -0.034(4) -0.023(5)
O1_4 0.0533(16) 0.0625(16) 0.0712(17) -0.0151(15) -0.0312(14) -0.0135(14)
O2_4 0.0535(16) 0.0624(16) 0.0725(16) -0.0128(15) -0.0322(14) -0.0119(14)
O3_4 0.0527(16) 0.0491(15) 0.0936(17) -0.0161(15) -0.0395(14) -0.0104(14)
O4_4 0.0531(16) 0.0488(15) 0.0939(17) -0.0158(15) -0.0412(14) -0.0112(14)
C1_4 0.0554(16) 0.0627(16) 0.0758(17) -0.0145(15) -0.0336(14) -0.0135(15)
C2_4 0.0604(19) 0.0624(18) 0.0842(19) -0.0145(17) -0.0370(16) -0.0151(16)
C3_4 0.067(2) 0.064(2) 0.089(2) -0.0139(19) -0.0395(19) -0.0155(19)
C4_4 0.073(2) 0.065(2) 0.093(2) -0.014(2) -0.0413(19) -0.0147(19)
C5_4 0.067(2) 0.062(2) 0.093(2) -0.014(2) -0.0407(19) -0.0146(19)
C6_4 0.0599(19) 0.0584(18) 0.0910(19) -0.0150(17) -0.0401(16) -0.0147(16)
C7_4 0.059(2) 0.060(2) 0.087(2) -0.0149(18) -0.0392(18) -0.0157(18)
C8_4 0.0546(16) 0.0518(15) 0.0928(17) -0.0161(15) -0.0408(15) -0.0132(14)
O5_4 0.084(3) 0.069(3) 0.099(3) -0.012(2) -0.042(2) -0.012(2)
C9_4 0.100(5) 0.071(4) 0.110(5) -0.014(4) -0.044(4) -0.010(4)
O1_5 0.0501(15) 0.0643(16) 0.0678(16) -0.0131(15) -0.0282(14) -0.0120(14)
O2_5 0.0506(15) 0.0630(16) 0.0701(16) -0.0132(15) -0.0308(14) -0.0128(14)
O3_5 0.0448(15) 0.0581(16) 0.0809(16) -0.0103(15) -0.0296(14) -0.0154(14)
O4_5 0.0460(15) 0.0552(16) 0.0817(16) -0.0076(15) -0.0299(14) -0.0160(14)
C1_5 0.0508(15) 0.0639(17) 0.0707(16) -0.0146(15) -0.0297(14) -0.0143(15)
C2_5 0.0510(17) 0.0663(19) 0.0747(18) -0.0143(17) -0.0310(16) -0.0167(16)
C3_5 0.052(2) 0.073(2) 0.078(2) -0.015(2) -0.0326(18) -0.0162(19)
C4_5 0.0531(19) 0.078(2) 0.081(2) -0.014(2) -0.0332(17) -0.0177(19)
C5_5 0.051(2) 0.071(2) 0.080(2) -0.013(2) -0.0314(18) -0.0191(19)
C6_5 0.0490(17) 0.0635(19) 0.0790(18) -0.0124(18) -0.0304(16) -0.0193(16)
C7_5 0.0496(19) 0.063(2) 0.076(2) -0.0137(19) -0.0305(18) -0.0183(18)
C8_5 0.0467(15) 0.0582(16) 0.0806(16) -0.0102(16) -0.0297(14) -0.0175(15)
O5_5 0.056(2) 0.090(3) 0.086(3) -0.014(2) -0.035(2) -0.017(2)
C9_5 0.058(3) 0.095(3) 0.089(3) -0.014(3) -0.036(2) -0.017(3)
C10_5 0.064(4) 0.109(5) 0.096(5) -0.017(4) -0.040(4) -0.016(4)
O1_6 0.0509(16) 0.0677(17) 0.0663(16) -0.0103(15) -0.0277(14) -0.0107(14)
O2_6 0.0522(15) 0.0686(17) 0.0677(17) -0.0094(15) -0.0291(14) -0.0105(15)
O3_6 0.053(3) 0.094(3) 0.066(3) -0.006(3) -0.024(2) -0.016(2)
O4_6 0.053(3) 0.094(3) 0.067(3) -0.005(3) -0.024(2) -0.013(3)
C1_6 0.0524(16) 0.0733(18) 0.0665(17) -0.0093(16) -0.0286(14) -0.0119(15)
C2_6 0.0548(18) 0.085(2) 0.068(2) -0.0067(19) -0.0273(17) -0.0138(18)
C3_6 0.059(2) 0.094(3) 0.070(2) -0.004(2) -0.026(2) -0.013(2)
C4_6 0.064(2) 0.103(3) 0.073(2) 0.000(2) -0.023(2) -0.012(2)
C5_6 0.061(2) 0.099(3) 0.070(2) -0.002(2) -0.024(2) -0.013(2)
C6_6 0.056(2) 0.094(2) 0.068(2) -0.005(2) -0.0255(19) -0.014(2)
C7_6 0.055(2) 0.088(2) 0.067(2) -0.007(2) -0.0269(19) -0.015(2)
C8_6 0.054(2) 0.094(3) 0.067(2) -0.005(2) -0.024(2) -0.015(2)
O5_6 0.073(3) 0.115(3) 0.078(3) 0.005(3) -0.020(2) -0.010(3)
C9_6 0.079(3) 0.122(3) 0.083(3) 0.006(3) -0.018(3) -0.010(3)
C10_6 0.084(4) 0.126(4) 0.087(4) 0.007(3) -0.017(3) -0.009(3)
C11_6 0.096(5) 0.136(5) 0.099(5) 0.006(5) -0.013(4) -0.008(5)
O1_7 0.0488(15) 0.0479(15) 0.1002(18) -0.0137(15) -0.0423(14) -0.0108(13)
O2_7 0.0505(15) 0.0481(15) 0.1003(18) -0.0136(15) -0.0419(14) -0.0117(13)
O3_7 0.057(3) 0.058(2) 0.128(3) -0.008(3) -0.048(3) -0.024(2)
O4_7 0.055(3) 0.060(3) 0.128(3) -0.007(3) -0.051(2) -0.022(2)
C1_7 0.0510(16) 0.0500(15) 0.1047(19) -0.0134(16) -0.0444(15) -0.0136(13)
C2_7 0.0545(18) 0.0543(18) 0.115(2) -0.0124(18) -0.0472(18) -0.0173(15)
C3_7 0.059(2) 0.057(2) 0.121(3) -0.012(2) -0.047(2) -0.0188(18)
C4_7 0.063(2) 0.060(2) 0.127(3) -0.011(2) -0.046(2) -0.0204(17)
C5_7 0.060(2) 0.059(2) 0.126(3) -0.010(2) -0.047(2) -0.0210(19)
C6_7 0.057(2) 0.058(2) 0.124(3) -0.010(2) -0.048(2) -0.0211(17)
C7_7 0.055(2) 0.056(2) 0.119(3) -0.012(2) -0.048(2) -0.0194(18)
C8_7 0.056(2) 0.059(2) 0.127(3) -0.008(2) -0.049(2) -0.0226(19)
O5_7 0.069(3) 0.062(2) 0.135(3) -0.011(2) -0.043(2) -0.021(2)
C9_7 0.072(3) 0.065(3) 0.138(4) -0.011(3) -0.045(3) -0.019(2)
C10_7 0.074(3) 0.065(3) 0.140(4) -0.011(3) -0.046(3) -0.019(3)
C11_7 0.081(5) 0.069(5) 0.145(5) -0.006(4) -0.042(4) -0.014(4)
O1_8 0.0567(16) 0.0478(15) 0.0946(17) -0.0113(15) -0.0415(15) -0.0086(14)
O2_8 0.0564(16) 0.0479(15) 0.0951(17) -0.0125(15) -0.0425(15) -0.0084(14)
O3_8 0.087(3) 0.069(3) 0.094(3) -0.018(3) -0.058(3) -0.004(3)
O4_8 0.087(3) 0.070(3) 0.095(3) -0.019(3) -0.056(3) -0.003(3)
C1_8 0.0606(17) 0.0512(16) 0.0949(18) -0.0126(15) -0.0453(15) -0.0093(15)
C2_8 0.070(2) 0.0586(19) 0.096(2) -0.0140(18) -0.0496(18) -0.0099(18)
C3_8 0.077(2) 0.064(2) 0.098(2) -0.015(2) -0.050(2) -0.009(2)
C4_8 0.083(2) 0.068(2) 0.100(2) -0.015(2) -0.051(2) -0.008(2)
C5_8 0.082(2) 0.067(2) 0.098(3) -0.016(2) -0.052(2) -0.008(2)
C6_8 0.080(2) 0.065(2) 0.096(2) -0.017(2) -0.054(2) -0.008(2)
C7_8 0.075(2) 0.061(2) 0.096(2) -0.016(2) -0.052(2) -0.010(2)
C8_8 0.085(3) 0.068(2) 0.095(3) -0.018(2) -0.055(2) -0.005(2)
O5_8 0.091(3) 0.074(3) 0.103(3) -0.015(2) -0.049(2) -0.006(2)
C9_8 0.098(3) 0.080(3) 0.105(3) -0.017(3) -0.049(3) -0.004(3)
C10_8 0.104(4) 0.085(3) 0.108(4) -0.016(3) -0.046(3) -0.002(3)
C11_8 0.115(5) 0.095(5) 0.114(5) -0.020(5) -0.047(4) -0.002(5)
O1_9 0.0489(15) 0.0467(15) 0.0952(18) -0.0132(15) -0.0384(14) -0.0098(13)
O2_9 0.0486(15) 0.0477(15) 0.0948(18) -0.0128(15) -0.0406(14) -0.0098(13)
O3_9 0.0453(15) 0.0562(15) 0.0838(17) -0.0109(15) -0.0319(14) -0.0135(13)
O4_9 0.0448(15) 0.0525(15) 0.0835(17) -0.0079(15) -0.0337(14) -0.0134(13)
C1_9 0.0482(15) 0.0489(15) 0.0938(18) -0.0131(15) -0.0391(15) -0.0105(13)
C2_9 0.0478(17) 0.0528(17) 0.091(2) -0.0136(17) -0.0379(16) -0.0118(15)
C3_9 0.0485(19) 0.055(2) 0.092(2) -0.015(2) -0.0363(19) -0.0126(17)
C4_9 0.0493(19) 0.0566(19) 0.093(2) -0.0143(19) -0.0340(18) -0.0131(16)
C5_9 0.048(2) 0.056(2) 0.090(2) -0.014(2) -0.0351(19) -0.0135(17)
C6_9 0.0472(17) 0.0550(17) 0.087(2) -0.0132(17) -0.0363(16) -0.0134(15)
C7_9 0.0476(18) 0.0536(19) 0.089(2) -0.0130(19) -0.0364(18) -0.0124(16)
C8_9 0.0460(15) 0.0550(16) 0.0844(17) -0.0108(15) -0.0341(15) -0.0139(13)
O5_9 0.051(2) 0.059(2) 0.097(3) -0.015(2) -0.031(2) -0.0121(18)
C9_9 0.053(3) 0.060(3) 0.098(3) -0.017(2) -0.030(2) -0.011(2)
C10_9 0.054(3) 0.061(3) 0.099(3) -0.017(3) -0.030(3) -0.011(3)
C11_9 0.060(4) 0.061(4) 0.103(5) -0.018(4) -0.026(4) -0.009(4)
O1_10 0.0470(15) 0.0541(16) 0.0888(17) -0.0070(15) -0.0326(15) -0.0120(14)
O2_10 0.0483(15) 0.0524(15) 0.0900(17) -0.0039(15) -0.0315(15) -0.0140(14)
O3_10 0.0594(16) 0.0522(16) 0.1224(19) -0.0086(16) -0.0443(16) -0.0202(14)
O4_10 0.0613(16) 0.0517(16) 0.1272(19) -0.0048(16) -0.0499(16) -0.0200(14)
C1_10 0.0503(15) 0.0547(16) 0.0950(18) -0.0042(16) -0.0341(15) -0.0137(14)
C2_10 0.0556(18) 0.0560(18) 0.106(2) -0.0028(18) -0.0373(17) -0.0160(16)
C3_10 0.058(2) 0.060(2) 0.113(2) -0.001(2) -0.039(2) -0.0173(18)
C4_10 0.061(2) 0.063(2) 0.120(3) 0.001(2) -0.039(2) -0.0198(18)
C5_10 0.060(2) 0.059(2) 0.118(2) -0.002(2) -0.042(2) -0.0201(18)
C6_10 0.0591(18) 0.0557(18) 0.116(2) -0.0036(18) -0.0426(17) -0.0186(16)
C7_10 0.058(2) 0.056(2) 0.111(2) -0.003(2) -0.0399(19) -0.0168(18)
C8_10 0.0599(16) 0.0528(16) 0.1218(19) -0.0058(16) -0.0457(16) -0.0197(14)
O5_10 0.065(3) 0.071(3) 0.127(3) 0.004(3) -0.039(2) -0.022(2)
C9_10 0.074(4) 0.076(4) 0.141(5) 0.004(4) -0.034(4) -0.024(3)
O1_11 0.0459(15) 0.0649(16) 0.0796(15) -0.0080(15) -0.0292(14) -0.0095(14)
O2_11 0.0486(15) 0.0647(16) 0.0807(16) -0.0027(15) -0.0281(14) -0.0087(14)
O3_11 0.0509(15) 0.0918(17) 0.0677(16) -0.0038(16) -0.0238(14) -0.0135(15)
O4_11 0.0532(16) 0.0999(17) 0.0686(16) -0.0015(16) -0.0222(14) -0.0087(15)
C1_11 0.0490(13) 0.0723(13) 0.0779(13) -0.0047(13) -0.0274(12) -0.0107(13)
C2A_11 0.0510(10) 0.0789(10) 0.0757(10) -0.0046(10) -0.0257(9) -0.0131(10)
C3A_11 0.0515(11) 0.0799(11) 0.0757(11) -0.0047(11) -0.0250(10) -0.0137(11)
C4A_11 0.0525(13) 0.0816(13) 0.0754(13) -0.0047(13) -0.0239(12) -0.0146(13)
C5A_11 0.0520(11) 0.0830(11) 0.0742(11) -0.0046(11) -0.0247(10) -0.0141(11)
C6A_11 0.0518(10) 0.0839(10) 0.0736(10) -0.0043(10) -0.0249(9) -0.0134(10)
C7A_11 0.0514(10) 0.0814(10) 0.0745(10) -0.0045(10) -0.0255(9) -0.0134(10)
C2B_11 0.0510(10) 0.0789(10) 0.0757(10) -0.0046(10) -0.0257(9) -0.0131(10)
C3B_11 0.0515(11) 0.0799(11) 0.0757(11) -0.0047(11) -0.0250(10) -0.0137(11)
C4B_11 0.0525(13) 0.0816(13) 0.0754(13) -0.0047(13) -0.0239(12) -0.0146(13)
C5B_11 0.0520(11) 0.0830(11) 0.0742(11) -0.0046(11) -0.0247(10) -0.0141(11)
C6B_11 0.0518(10) 0.0839(10) 0.0736(10) -0.0043(10) -0.0249(9) -0.0134(10)
C7B_11 0.0514(10) 0.0814(10) 0.0745(10) -0.0045(10) -0.0255(9) -0.0134(10)
C8_11 0.0527(13) 0.0907(14) 0.0709(13) -0.0029(13) -0.0236(12) -0.0117(13)
O5A_11 0.0544(17) 0.0824(19) 0.0770(18) -0.0050(18) -0.0214(16) -0.0156(17)
C9A_11 0.056(2) 0.082(2) 0.077(2) -0.006(2) -0.020(2) -0.018(2)
C10A_11 0.057(2) 0.083(3) 0.078(3) -0.006(2) -0.019(2) -0.018(2)
C11A_11 0.060(4) 0.084(4) 0.079(4) -0.006(3) -0.018(3) -0.020(3)
O5B_11 0.0544(17) 0.0824(19) 0.0770(18) -0.0050(18) -0.0214(16) -0.0156(17)
C9B_11 0.056(2) 0.082(2) 0.077(2) -0.006(2) -0.020(2) -0.018(2)
C10B_11 0.057(2) 0.083(3) 0.078(3) -0.006(2) -0.019(2) -0.018(2)
C11B_11 0.060(4) 0.084(4) 0.079(4) -0.006(3) -0.018(3) -0.020(3)
O1_12 0.0623(17) 0.0622(16) 0.1197(18) -0.0092(16) -0.0451(16) -0.0226(14)
O2_12 0.0639(17) 0.0631(16) 0.1266(18) -0.0043(16) -0.0490(16) -0.0228(14)
O3_12 0.0540(17) 0.0937(18) 0.0730(17) -0.0064(16) -0.0245(15) -0.0200(15)
O4_12 0.0543(17) 0.1028(18) 0.0740(17) -0.0031(16) -0.0239(15) -0.0166(16)
C1_12 0.0637(17) 0.0694(17) 0.1189(18) -0.0060(16) -0.0443(16) -0.0247(15)
C2_12 0.065(2) 0.083(2) 0.112(2) -0.0039(19) -0.0381(18) -0.0268(17)
C3_12 0.063(2) 0.089(2) 0.103(2) -0.004(2) -0.036(2) -0.0265(19)
C4_12 0.062(2) 0.094(2) 0.096(2) -0.0029(19) -0.0310(18) -0.0249(17)
C5_12 0.068(2) 0.096(2) 0.104(2) -0.002(2) -0.030(2) -0.027(2)
C6_12 0.072(2) 0.096(2) 0.111(3) -0.002(2) -0.030(2) -0.030(2)
C7_12 0.069(2) 0.090(2) 0.112(2) -0.003(2) -0.034(2) -0.029(2)
C8_12 0.0562(17) 0.0971(18) 0.0804(17) -0.0040(16) -0.0261(16) -0.0208(15)
O5_12 0.087(4) 0.111(4) 0.132(4) 0.002(4) -0.021(4) -0.041(3)
O1_13 0.038(4) 0.193(12) 0.117(9) -0.050(9) -0.032(5) -0.005(6)
O17_14 0.201(13) 0.116(9) 0.108(8) -0.034(7) -0.095(8) -0.038(8)
O2_15 0.071(6) 0.084(6) 0.071(5) -0.006(4) -0.044(5) -0.005(5)
O1_16 0.100(8) 0.109(8) 0.193(12) -0.051(8) -0.040(8) -0.065(7)
O1_17 0.078(7) 0.189(12) 0.071(5) -0.016(7) -0.012(5) -0.075(8)
O2A_18 0.048(3) 0.094(4) 0.068(3) -0.018(3) -0.010(3) -0.032(3)
O2B_18 0.048(3) 0.094(4) 0.068(3) -0.018(3) -0.010(3) -0.032(3)
N_19 0.141(6) 0.120(5) 0.113(5) -0.040(5) -0.046(5) -0.041(5)
O_19 0.136(6) 0.116(5) 0.107(5) -0.043(5) -0.051(5) -0.043(5)
C1_19 0.139(6) 0.118(5) 0.110(5) -0.040(5) -0.048(5) -0.042(5)
C2_19 0.144(7) 0.119(6) 0.112(6) -0.038(5) -0.047(6) -0.041(6)
C3_19 0.142(7) 0.119(6) 0.117(6) -0.038(6) -0.044(6) -0.041(6)
C4_19 0.144(7) 0.127(6) 0.116(6) -0.037(6) -0.043(6) -0.036(6)
N_20 0.077(4) 0.095(4) 0.101(4) -0.008(3) -0.050(3) -0.018(3)
O_20 0.073(4) 0.092(4) 0.094(4) -0.007(3) -0.054(3) -0.018(3)
C1_20 0.075(4) 0.094(4) 0.098(4) -0.008(3) -0.053(3) -0.019(3)
C2_20 0.080(5) 0.097(5) 0.103(5) -0.011(4) -0.051(4) -0.023(4)
C3_20 0.080(5) 0.097(5) 0.105(5) -0.009(4) -0.050(4) -0.019(4)
C4_20 0.076(4) 0.099(5) 0.108(5) -0.006(5) -0.045(4) -0.016(4)
N_21 0.102(5) 0.070(3) 0.190(7) -0.042(4) -0.064(5) -0.012(3)
O_21 0.095(5) 0.062(3) 0.184(7) -0.043(4) -0.068(5) -0.015(3)
C1_21 0.098(5) 0.066(3) 0.187(7) -0.044(4) -0.067(5) -0.015(3)
C2_21 0.099(6) 0.073(5) 0.188(8) -0.045(5) -0.069(5) -0.014(4)
C3_21 0.102(6) 0.079(5) 0.193(8) -0.036(5) -0.065(5) -0.009(4)
C4_21 0.107(6) 0.071(5) 0.193(8) -0.044(5) -0.061(6) -0.014(4)
N_22 0.067(3) 0.049(3) 0.134(5) -0.022(3) -0.057(3) -0.002(2)
O_22 0.064(3) 0.044(3) 0.130(5) -0.024(3) -0.062(3) -0.002(2)
C1_22 0.065(3) 0.046(3) 0.131(5) -0.023(3) -0.060(3) -0.002(2)
C2_22 0.067(4) 0.056(4) 0.132(6) -0.023(4) -0.061(4) 0.006(4)
C3_22 0.074(5) 0.057(4) 0.133(6) -0.019(4) -0.054(4) 0.000(4)
C4_22 0.067(4) 0.053(4) 0.140(6) -0.017(4) -0.050(4) 0.003(4)
N_23 0.071(4) 0.101(4) 0.165(6) -0.030(4) -0.060(4) -0.018(3)
O_23 0.063(4) 0.094(4) 0.159(6) -0.029(4) -0.062(4) -0.015(3)
C1_23 0.067(4) 0.097(4) 0.162(6) -0.030(4) -0.061(4) -0.016(3)
C2_23 0.069(5) 0.099(5) 0.162(7) -0.032(5) -0.065(5) -0.016(4)
C3_23 0.079(5) 0.110(6) 0.163(7) -0.025(6) -0.060(5) -0.018(4)
C4_23 0.072(5) 0.100(5) 0.168(7) -0.031(5) -0.060(5) -0.020(4)
NA_24 0.0515(12) 0.0573(11) 0.1462(12) -0.0226(12) -0.0340(12) -0.0243(11)
OA_24 0.0508(12) 0.0574(12) 0.1461(13) -0.0227(12) -0.0343(12) -0.0239(11)
C1A_24 0.0512(11) 0.0574(11) 0.1461(12) -0.0225(11) -0.0342(11) -0.0242(10)
C2A_24 0.052(2) 0.060(2) 0.1469(19) -0.0208(19) -0.0332(19) -0.0240(19)
C3A_24 0.0524(19) 0.058(2) 0.1458(18) -0.0226(19) -0.0344(18) -0.0232(18)
C4A_24 0.051(2) 0.0566(18) 0.146(2) -0.0229(19) -0.034(2) -0.0247(19)
NB_24 0.0515(12) 0.0573(11) 0.1462(12) -0.0226(12) -0.0340(12) -0.0243(11)
OB_24 0.0508(12) 0.0574(12) 0.1461(13) -0.0227(12) -0.0343(12) -0.0239(11)
C1B_24 0.0512(11) 0.0574(11) 0.1461(12) -0.0225(11) -0.0342(11) -0.0242(10)
C2B_24 0.0524(19) 0.058(2) 0.1458(18) -0.0226(19) -0.0344(18) -0.0232(18)
C3B_24 0.052(2) 0.060(2) 0.1469(19) -0.0208(19) -0.0332(19) -0.0240(19)
C4B_24 0.051(2) 0.0566(18) 0.146(2) -0.0229(19) -0.034(2) -0.0247(19)
N_25 0.203(9) 0.119(7) 0.274(11) -0.032(8) -0.166(8) -0.030(7)
O_25 0.199(9) 0.121(7) 0.272(12) -0.034(8) -0.168(8) -0.031(7)
C1_25 0.202(9) 0.119(7) 0.273(11) -0.033(8) -0.166(8) -0.031(7)
C2_25 0.202(9) 0.118(7) 0.273(12) -0.031(8) -0.165(9) -0.031(7)
C3_25 0.206(9) 0.122(7) 0.276(12) -0.027(8) -0.162(9) -0.025(7)
C4_25 0.204(9) 0.121(7) 0.276(12) -0.034(8) -0.166(9) -0.032(7)
N_26 0.107(6) 0.170(8) 0.156(8) -0.015(7) -0.058(6) -0.026(6)
O_26 0.106(6) 0.171(9) 0.153(8) -0.016(7) -0.061(7) -0.026(6)
C1_26 0.106(6) 0.170(8) 0.156(8) -0.015(7) -0.060(6) -0.026(6)
C2_26 0.104(7) 0.168(9) 0.156(9) -0.016(7) -0.064(7) -0.028(7)
C3_26 0.110(7) 0.169(9) 0.159(9) -0.013(7) -0.053(7) -0.026(7)
C4_26 0.108(7) 0.172(9) 0.156(9) -0.015(8) -0.057(7) -0.025(7)
N_27 0.099(6) 0.129(7) 0.169(8) -0.049(6) -0.043(6) -0.025(5)
O_27 0.096(6) 0.130(7) 0.167(8) -0.051(6) -0.047(6) -0.027(5)
C1_27 0.099(6) 0.130(7) 0.168(8) -0.049(6) -0.043(6) -0.025(5)
C2_27 0.103(7) 0.134(8) 0.168(8) -0.047(7) -0.039(6) -0.021(6)
C3_27 0.100(7) 0.129(8) 0.168(8) -0.050(7) -0.041(6) -0.026(6)
C4_27 0.102(7) 0.130(8) 0.172(8) -0.046(7) -0.041(6) -0.021(5)

loop_
_atom_type_symbol
_atom_type_description
_atom_type_scat_dispersion_real
_atom_type_scat_dispersion_imag
_atom_type_scat_source
C C 0.0181 0.0091 'International Tables Vol C Tables 4.2.6.8 and 6.1.1.4'
H H 0.0000 0.0000 'International Tables Vol C Tables 4.2.6.8 and 6.1.1.4'
Cu Cu -1.9646 0.5888 'International Tables Vol C Tables 4.2.6.8 and 6.1.1.4'
O O 0.0492 0.0322 'International Tables Vol C Tables 4.2.6.8 and 6.1.1.4'
N N 0.0311 0.0180 'International Tables Vol C Tables 4.2.6.8 and 6.1.1.4'

loop_
_geom_angle_atom_site_label_1
_geom_angle_atom_site_label_2
_geom_angle_atom_site_label_3
_geom_angle
_geom_angle_site_symmetry_1
_geom_angle_site_symmetry_3
O1_3 Cu1 O1_1 170.7(4) . .
O1_3 Cu1 O3_8 89.9(4) . 2_666
O1_1 Cu1 O3_8 89.0(4) . 2_666
O1_3 Cu1 O1_2 87.7(4) . .
O1_1 Cu1 O1_2 91.0(4) . .
O3_8 Cu1 O1_2 165.2(4) 2_666 .
O1_3 Cu1 O_19 96.1(4) . .
O1_1 Cu1 O_19 93.2(4) . .
O3_8 Cu1 O_19 94.0(4) 2_666 .
O1_2 Cu1 O_19 100.7(4) . .
O1_3 Cu1 Cu2 88.4(3) . .
O1_1 Cu1 Cu2 82.3(3) . .
O3_8 Cu1 Cu2 82.7(3) 2_666 .
O1_2 Cu1 Cu2 82.6(2) . .
O_19 Cu1 Cu2 174.5(3) . .
O2_2 Cu2 O4_8 170.6(4) . 2_666
O2_2 Cu2 O2_3 87.8(4) . .
O4_8 Cu2 O2_3 88.9(4) 2_666 .
O2_2 Cu2 O2_1 91.0(4) . .
O4_8 Cu2 O2_1 90.2(4) 2_666 .
O2_3 Cu2 O2_1 166.9(4) . .
O2_2 Cu2 O17_14 97.8(4) . .
O4_8 Cu2 O17_14 91.2(4) 2_666 .
O2_3 Cu2 O17_14 94.8(5) . .
O2_1 Cu2 O17_14 98.3(5) . .
O2_2 Cu2 Cu1 86.0(3) . .
O4_8 Cu2 Cu1 84.9(3) 2_666 .
O2_3 Cu2 Cu1 80.9(3) . .
O2_1 Cu2 Cu1 86.0(3) . .
O17_14 Cu2 Cu1 174.2(4) . .
O1_5 Cu3 O1_6 172.1(3) . .
O1_5 Cu3 O1_4 89.7(3) . .
O1_6 Cu3 O1_4 89.3(3) . .
O1_5 Cu3 O3_2 88.7(3) . .
O1_6 Cu3 O3_2 90.4(3) . .
O1_4 Cu3 O3_2 165.7(3) . .
O1_5 Cu3 O_20 98.5(3) . .
O1_6 Cu3 O_20 89.3(3) . .
O1_4 Cu3 O_20 99.7(3) . .
O3_2 Cu3 O_20 94.5(3) . .
O1_5 Cu3 Cu4 85.7(2) . .
O1_6 Cu3 Cu4 86.4(2) . .
O1_4 Cu3 Cu4 84.9(2) . .
O3_2 Cu3 Cu4 80.8(2) . .
O_20 Cu3 Cu4 173.6(2) . .
O4_2 Cu4 O2_4 171.4(3) . .
O4_2 Cu4 O2_5 88.4(3) . .
O2_4 Cu4 O2_5 89.5(3) . .
O4_2 Cu4 O2_6 89.7(3) . .
O2_4 Cu4 O2_6 89.8(3) . .
O2_5 Cu4 O2_6 163.1(3) . .
O4_2 Cu4 O2_15 95.5(4) . .
O2_4 Cu4 O2_15 93.1(4) . .
O2_5 Cu4 O2_15 102.2(3) . .
O2_6 Cu4 O2_15 94.7(4) . .
O4_2 Cu4 Cu3 87.3(2) . .
O2_4 Cu4 Cu3 84.1(2) . .
O2_5 Cu4 Cu3 81.8(2) . .
O2_6 Cu4 Cu3 81.4(2) . .
O2_15 Cu4 Cu3 175.2(3) . .
O1_8 Cu5 O3_4 171.1(3) . .
O1_8 Cu5 O1_7 88.5(3) . .
O3_4 Cu5 O1_7 89.9(3) . .
O1_8 Cu5 O1_9 89.9(3) . .
O3_4 Cu5 O1_9 89.4(3) . .
O1_7 Cu5 O1_9 164.9(3) . .
O1_8 Cu5 O_21 96.5(4) . .
O3_4 Cu5 O_21 92.4(4) . .
O1_7 Cu5 O_21 101.5(3) . .
O1_9 Cu5 O_21 93.6(3) . .
O1_8 Cu5 Cu6 87.3(2) . .
O3_4 Cu5 Cu6 83.8(2) . .
O1_7 Cu5 Cu6 84.1(2) . .
O1_9 Cu5 Cu6 80.8(2) . .
O_21 Cu5 Cu6 173.3(2) . .
O2_7 Cu6 O2_9 171.5(3) . .
O2_7 Cu6 O2_8 90.2(3) . .
O2_9 Cu6 O2_8 87.9(3) . .
O2_7 Cu6 O4_4 90.4(3) . .
O2_9 Cu6 O4_4 89.5(3) . .
O2_8 Cu6 O4_4 166.2(3) . .
O2_7 Cu6 O_22 94.5(3) . .
O2_9 Cu6 O_22 93.9(3) . .
O2_8 Cu6 O_22 95.0(3) . .
O4_4 Cu6 O_22 98.7(3) . .
O2_7 Cu6 Cu5 84.7(2) . .
O2_9 Cu6 Cu5 86.9(2) . .
O2_8 Cu6 Cu5 81.6(2) . .
O4_4 Cu6 Cu5 84.7(2) . .
O_22 Cu6 Cu5 176.5(2) . .
O1_11 Cu7 O3_5 171.1(3) . .
O1_11 Cu7 O1_10 89.5(4) . .
O3_5 Cu7 O1_10 89.8(3) . .
O1_11 Cu7 O3_9 90.1(4) . .
O3_5 Cu7 O3_9 88.4(3) . .
O1_10 Cu7 O3_9 165.6(3) . .
O1_11 Cu7 O1_13 97.9(4) . .
O3_5 Cu7 O1_13 91.0(4) . .
O1_10 Cu7 O1_13 99.7(5) . .
O3_9 Cu7 O1_13 94.6(5) . .
O1_11 Cu7 Cu8 84.4(2) . .
O3_5 Cu7 Cu8 86.7(2) . .
O1_10 Cu7 Cu8 81.7(2) . .
O3_9 Cu7 Cu8 84.0(2) . .
O1_13 Cu7 Cu8 177.3(4) . .
O2_10 Cu8 O4_9 171.5(3) . .
O2_10 Cu8 O2_11 88.2(4) . .
O4_9 Cu8 O2_11 91.3(4) . .
O2_10 Cu8 O4_5 88.5(3) . .
O4_9 Cu8 O4_5 89.9(3) . .
O2_11 Cu8 O4_5 165.1(3) . .
O2_10 Cu8 O_23 91.7(3) . .
O4_9 Cu8 O_23 96.8(3) . .
O2_11 Cu8 O_23 99.7(4) . .
O4_5 Cu8 O_23 94.9(3) . .
O2_10 Cu8 Cu7 87.0(2) . .
O4_9 Cu8 Cu7 84.5(2) . .
O2_11 Cu8 Cu7 83.9(2) . .
O4_5 Cu8 Cu7 81.4(2) . .
O_23 Cu8 Cu7 176.1(3) . .
O3_11 Cu9 O3_3 90.3(4) . 2_666
O3_11 Cu9 O3_12 89.7(4) . .
O3_3 Cu9 O3_12 168.9(5) 2_666 .
O3_11 Cu9 O3_6 168.3(4) . 2_666
O3_3 Cu9 O3_6 87.4(4) 2_666 2_666
O3_12 Cu9 O3_6 90.4(4) . 2_666
O3_11 Cu9 O1_17 97.9(4) . .
O3_3 Cu9 O1_17 104.1(5) 2_666 .
O3_12 Cu9 O1_17 86.9(4) . .
O3_6 Cu9 O1_17 93.7(4) 2_666 .
O3_11 Cu9 Cu10 83.9(3) . .
O3_3 Cu9 Cu10 88.8(4) 2_666 .
O3_12 Cu9 Cu10 80.1(3) . .
O3_6 Cu9 Cu10 84.6(3) 2_666 .
O1_17 Cu9 Cu10 166.9(4) . .
O4_11 Cu10 O4_6 169.7(4) . 2_666
O4_11 Cu10 O4_12 89.3(4) . .
O4_6 Cu10 O4_12 89.9(4) 2_666 .
O4_11 Cu10 O4_3 90.1(5) . 2_666
O4_6 Cu10 O4_3 88.6(4) 2_666 2_666
O4_12 Cu10 O4_3 168.5(5) . 2_666
O4_11 Cu10 O2A_18 96.0(5) . .
O4_6 Cu10 O2A_18 93.8(5) 2_666 .
O4_12 Cu10 O2A_18 112.1(5) . .
O4_3 Cu10 O2A_18 79.4(6) 2_666 .
O4_11 Cu10 O2B_18 99.8(6) . .
O4_6 Cu10 O2B_18 90.3(6) 2_666 .
O4_12 Cu10 O2B_18 80.9(6) . .
O4_3 Cu10 O2B_18 110.4(6) 2_666 .
O4_11 Cu10 Cu9 85.0(3) . .
O4_6 Cu10 Cu9 84.7(3) 2_666 .
O4_12 Cu10 Cu9 88.6(3) . .
O4_3 Cu10 Cu9 79.9(4) 2_666 .
O2A_18 Cu10 Cu9 159.3(5) . .
O2B_18 Cu10 Cu9 168.4(5) . .
O3_10 Cu11 O3_7 173.1(3) . 2_666
O3_10 Cu11 O3_1 90.0(4) . .
O3_7 Cu11 O3_1 87.4(4) 2_666 .
O3_10 Cu11 O1_12 88.7(4) . .
O3_7 Cu11 O1_12 91.7(4) 2_666 .
O3_1 Cu11 O1_12 161.8(3) . .
O3_10 Cu11 O1_16 95.0(4) . .
O3_7 Cu11 O1_16 91.9(4) 2_666 .
O3_1 Cu11 O1_16 107.8(5) . .
O1_12 Cu11 O1_16 90.4(5) . .
O3_10 Cu11 Cu12 83.2(2) . .
O3_7 Cu11 Cu12 90.1(2) 2_666 .
O3_1 Cu11 Cu12 83.8(2) . .
O1_12 Cu11 Cu12 78.0(2) . .
O1_16 Cu11 Cu12 168.3(4) . .
O2_12 Cu12 O4_1 174.9(4) . .
O2_12 Cu12 O4_10 90.0(4) . .
O4_1 Cu12 O4_10 88.8(4) . .
O2_12 Cu12 O4_7 90.1(4) . 2_666
O4_1 Cu12 O4_7 89.6(4) . 2_666
O4_10 Cu12 O4_7 163.1(3) . 2_666
O2_12 Cu12 OA_24 88.1(5) . .
O4_1 Cu12 OA_24 97.0(5) . .
O4_10 Cu12 OA_24 106.0(5) . .
O4_7 Cu12 OA_24 90.9(5) 2_666 .
O2_12 Cu12 OB_24 98.6(6) . .
O4_1 Cu12 OB_24 86.5(6) . .
O4_10 Cu12 OB_24 105.4(6) . .
O4_7 Cu12 OB_24 91.4(6) 2_666 .
O2_12 Cu12 Cu11 90.2(3) . .
O4_1 Cu12 Cu11 84.7(3) . .
O4_10 Cu12 Cu11 84.4(2) . .
O4_7 Cu12 Cu11 78.7(2) 2_666 .
OA_24 Cu12 Cu11 169.5(4) . .
OB_24 Cu12 Cu11 166.8(5) . .
C1_1 O1_1 Cu1 124.0(11) . .
C1_1 O2_1 Cu2 118.5(10) . .
C8_1 O3_1 Cu11 120.5(10) . .
C8_1 O4_1 Cu12 122.2(9) . .
O2_1 C1_1 O1_1 128.8(16) . .
O2_1 C1_1 C2_1 117.0(13) . .
O1_1 C1_1 C2_1 114.0(14) . .
C7_1 C2_1 C3_1 118.5(17) . .
C7_1 C2_1 C1_1 120.4(13) . .
C3_1 C2_1 C1_1 121.1(15) . .
C4_1 C3_1 C2_1 119.0(17) . .
C4_1 C3_1 H3_1 120.5 . .
C2_1 C3_1 H3_1 120.5 . .
C5_1 C4_1 C3_1 123.8(15) . .
C5_1 C4_1 O5_1 121.2(16) . .
C3_1 C4_1 O5_1 114.6(15) . .
C4_1 C5_1 C6_1 118.3(17) . .
C4_1 C5_1 H5_1 120.9 . .
C6_1 C5_1 H5_1 120.9 . .
C7_1 C6_1 C5_1 116.8(16) . .
C7_1 C6_1 C8_1 125.5(13) . .
C5_1 C6_1 C8_1 117.5(15) . .
C2_1 C7_1 C6_1 123.4(14) . .
C2_1 C7_1 H7_1 118.3 . .
C6_1 C7_1 H7_1 118.3 . .
O4_1 C8_1 O3_1 127.7(15) . .
O4_1 C8_1 C6_1 118.9(12) . .
O3_1 C8_1 C6_1 113.4(14) . .
C4_1 O5_1 C9_1 116.9(13) . .
O5_1 C9_1 C10_1 108.1(14) . .
O5_1 C9_1 H9A_1 110.1 . .
C10_1 C9_1 H9A_1 110.1 . .
O5_1 C9_1 H9B_1 110.1 . .
C10_1 C9_1 H9B_1 110.1 . .
H9A_1 C9_1 H9B_1 108.4 . .
C11_1 C10_1 C9_1 109.8(15) . .
C11_1 C10_1 H10A_1 109.7 . .
C9_1 C10_1 H10A_1 109.7 . .
C11_1 C10_1 H10B_1 109.7 . .
C9_1 C10_1 H10B_1 109.7 . .
H10A_1 C10_1 H10B_1 108.2 . .
C10_1 C11_1 H11A_1 109.5 . .
C10_1 C11_1 H11B_1 109.5 . .
H11A_1 C11_1 H11B_1 109.5 . .
C10_1 C11_1 H11C_1 109.5 . .
H11A_1 C11_1 H11C_1 109.5 . .
H11B_1 C11_1 H11C_1 109.5 . .
C1_2 O1_2 Cu1 124.1(8) . .
C1_2 O2_2 Cu2 121.6(8) . .
C8_2 O3_2 Cu3 125.0(8) . .
C8_2 O4_2 Cu4 119.4(8) . .
O2_2 C1_2 O1_2 125.2(12) . .
O2_2 C1_2 C2_2 119.2(11) . .
O1_2 C1_2 C2_2 115.7(11) . .
C7_2 C2_2 C3_2 120.1(12) . .
C7_2 C2_2 C1_2 120.6(11) . .
C3_2 C2_2 C1_2 119.2(11) . .
C4_2 C3_2 C2_2 119.0(12) . .
C4_2 C3_2 H3_2 120.5 . .
C2_2 C3_2 H3_2 120.5 . .
O5_2 C4_2 C3_2 124.5(12) . .
O5_2 C4_2 C5_2 114.4(11) . .
C3_2 C4_2 C5_2 121.1(12) . .
C4_2 C5_2 C6_2 120.4(12) . .
C4_2 C5_2 H5_2 119.8 . .
C6_2 C5_2 H5_2 119.8 . .
C7_2 C6_2 C5_2 118.7(12) . .
C7_2 C6_2 C8_2 119.1(11) . .
C5_2 C6_2 C8_2 122.2(11) . .
C6_2 C7_2 C2_2 120.6(12) . .
C6_2 C7_2 H7_2 119.7 . .
C2_2 C7_2 H7_2 119.7 . .
O4_2 C8_2 O3_2 126.9(11) . .
O4_2 C8_2 C6_2 118.2(11) . .
O3_2 C8_2 C6_2 114.8(11) . .
C4_2 O5_2 C9_2 117.9(10) . .
O5_2 C9_2 C10_2 108.6(10) . .
O5_2 C9_2 H9A_2 110.0 . .
C10_2 C9_2 H9A_2 110.0 . .
O5_2 C9_2 H9B_2 110.0 . .
C10_2 C9_2 H9B_2 110.0 . .
H9A_2 C9_2 H9B_2 108.3 . .
C9_2 C10_2 C11_2 109.5(10) . .
C9_2 C10_2 H10A_2 109.8 . .
C11_2 C10_2 H10A_2 109.8 . .
C9_2 C10_2 H10B_2 109.8 . .
C11_2 C10_2 H10B_2 109.8 . .
H10A_2 C10_2 H10B_2 108.2 . .
C10_2 C11_2 H11A_2 109.5 . .
C10_2 C11_2 H11B_2 109.5 . .
H11A_2 C11_2 H11B_2 109.5 . .
C10_2 C11_2 H11C_2 109.5 . .
H11A_2 C11_2 H11C_2 109.5 . .
H11B_2 C11_2 H11C_2 109.5 . .
C1_3 O1_3 Cu1 121.6(10) . .
C1_3 O2_3 Cu2 125.1(11) . .
C8_3 O3_3 Cu9 119.1(13) . 2_666
C8_3 O4_3 Cu10 126.7(11) . 2_666
O1_3 C1_3 O2_3 123.7(17) . .
O1_3 C1_3 C2_3 120.0(13) . .
O2_3 C1_3 C2_3 116.3(14) . .
C3_3 C2_3 C7_3 120.0 . .
C3_3 C2_3 C1_3 116.7(10) . .
C7_3 C2_3 C1_3 123.1(10) . .
C2_3 C3_3 C4_3 120.0 . .
C2_3 C3_3 H3_3 120.0 . .
C4_3 C3_3 H3_3 120.0 . .
O5_3 C4_3 C5_3 117.1(11) . .
O5_3 C4_3 C3_3 122.4(11) . .
C5_3 C4_3 C3_3 120.0 . .
C4_3 C5_3 C6_3 120.0 . .
C4_3 C5_3 H5_3 120.0 . .
C6_3 C5_3 H5_3 120.0 . .
C7_3 C6_3 C5_3 120.0 . .
C7_3 C6_3 C8_3 118.3(12) . .
C5_3 C6_3 C8_3 121.7(12) . .
C6_3 C7_3 C2_3 120.0 . .
C6_3 C7_3 H7_3 120.0 . .
C2_3 C7_3 H7_3 120.0 . .
O3_3 C8_3 O4_3 124.9(17) . .
O3_3 C8_3 C6_3 121.0(18) . .
O4_3 C8_3 C6_3 114.0(15) . .
C4_3 O5_3 C9_3 122.7(14) . .
O5_3 C9_3 C10_3 116.9(16) . .
O5_3 C9_3 H9A_3 108.1 . .
C10_3 C9_3 H9A_3 108.1 . .
O5_3 C9_3 H9B_3 108.1 . .
C10_3 C9_3 H9B_3 108.1 . .
H9A_3 C9_3 H9B_3 107.3 . .
C9_3 C10_3 C11_3 114.8(16) . .
C9_3 C10_3 H10A_3 108.6 . .
C11_3 C10_3 H10A_3 108.6 . .
C9_3 C10_3 H10B_3 108.6 . .
C11_3 C10_3 H10B_3 108.6 . .
H10A_3 C10_3 H10B_3 107.5 . .
C10_3 C11_3 H11A_3 109.5 . .
C10_3 C11_3 H11B_3 109.5 . .
H11A_3 C11_3 H11B_3 109.5 . .
C10_3 C11_3 H11C_3 109.5 . .
H11A_3 C11_3 H11C_3 109.5 . .
H11B_3 C11_3 H11C_3 109.5 . .
C1_4 O1_4 Cu3 120.5(7) . .
C1_4 O2_4 Cu4 120.6(8) . .
C8_4 O3_4 Cu5 123.5(8) . .
C8_4 O4_4 Cu6 121.4(8) . .
O2_4 C1_4 O1_4 129.2(11) . .
O2_4 C1_4 C2_4 113.2(11) . .
O1_4 C1_4 C2_4 117.6(10) . .
C3_4 C2_4 C7_4 120.7(12) . .
C3_4 C2_4 C1_4 121.7(12) . .
C7_4 C2_4 C1_4 117.6(11) . .
C2_4 C3_4 C4_4 118.1(13) . .
C2_4 C3_4 H3_4 120.9 . .
C4_4 C3_4 H3_4 120.9 . .
C5_4 C4_4 C3_4 122.0(13) . .
C5_4 C4_4 O5_4 121.6(12) . .
C3_4 C4_4 O5_4 116.4(12) . .
C4_4 C5_4 C6_4 118.5(13) . .
C4_4 C5_4 H5_4 120.7 . .
C6_4 C5_4 H5_4 120.7 . .
C7_4 C6_4 C5_4 121.4(13) . .
C7_4 C6_4 C8_4 119.3(11) . .
C5_4 C6_4 C8_4 119.3(11) . .
C6_4 C7_4 C2_4 119.2(12) . .
C6_4 C7_4 H7_4 120.4 . .
C2_4 C7_4 H7_4 120.4 . .
O4_4 C8_4 O3_4 125.9(12) . .
O4_4 C8_4 C6_4 118.3(11) . .
O3_4 C8_4 C6_4 115.7(10) . .
C4_4 O5_4 C9_4 117.0(11) . .
C1_5 O1_5 Cu3 122.2(9) . .
C1_5 O2_5 Cu4 124.5(7) . .
C8_5 O3_5 Cu7 120.2(8) . .
C8_5 O4_5 Cu8 125.1(8) . .
O1_5 C1_5 O2_5 125.4(12) . .
O1_5 C1_5 C2_5 116.4(12) . .
O2_5 C1_5 C2_5 118.2(10) . .
C7_5 C2_5 C3_5 118.6(12) . .
C7_5 C2_5 C1_5 120.8(10) . .
C3_5 C2_5 C1_5 120.5(12) . .
C4_5 C3_5 C2_5 119.0(13) . .
C4_5 C3_5 H3_5 120.5 . .
C2_5 C3_5 H3_5 120.5 . .
C5_5 C4_5 C3_5 122.5(11) . .
C5_5 C4_5 O5_5 124.0(12) . .
C3_5 C4_5 O5_5 113.3(12) . .
C4_5 C5_5 C6_5 118.1(12) . .
C4_5 C5_5 H5_5 120.9 . .
C6_5 C5_5 H5_5 120.9 . .
C7_5 C6_5 C5_5 119.9(12) . .
C7_5 C6_5 C8_5 121.1(10) . .
C5_5 C6_5 C8_5 119.0(11) . .
C6_5 C7_5 C2_5 121.6(11) . .
C6_5 C7_5 H7_5 119.2 . .
C2_5 C7_5 H7_5 119.2 . .
O4_5 C8_5 O3_5 126.5(12) . .
O4_5 C8_5 C6_5 117.9(10) . .
O3_5 C8_5 C6_5 115.6(11) . .
C4_5 O5_5 C9_5 116.4(11) . .
O5_5 C9_5 C10_5 106.2(12) . .
O5_5 C9_5 H9A_5 110.5 . .
C10_5 C9_5 H9A_5 110.5 . .
O5_5 C9_5 H9B_5 110.5 . .
C10_5 C9_5 H9B_5 110.5 . .
H9A_5 C9_5 H9B_5 108.7 . .
C1_6 O1_6 Cu3 122.0(8) . .
C1_6 O2_6 Cu4 125.3(9) . .
C8_6 O3_6 Cu9 121.6(8) . 2_666
C8_6 O4_6 Cu10 121.9(9) . 2_666
O1_6 C1_6 O2_6 124.8(12) . .
O1_6 C1_6 C2_6 117.6(10) . .
O2_6 C1_6 C2_6 117.5(12) . .
C7_6 C2_6 C3_6 123.3(13) . .
C7_6 C2_6 C1_6 117.3(12) . .
C3_6 C2_6 C1_6 119.4(11) . .
C4_6 C3_6 C2_6 118.9(13) . .
C4_6 C3_6 H3_6 120.6 . .
C2_6 C3_6 H3_6 120.6 . .
O5_6 C4_6 C3_6 117.8(13) . .
O5_6 C4_6 C5_6 122.3(14) . .
C3_6 C4_6 C5_6 119.9(14) . .
C6_6 C5_6 C4_6 119.4(14) . .
C6_6 C5_6 H5_6 120.3 . .
C4_6 C5_6 H5_6 120.3 . .
C5_6 C6_6 C7_6 121.4(12) . .
C5_6 C6_6 C8_6 119.3(13) . .
C7_6 C6_6 C8_6 119.1(13) . .
C2_6 C7_6 C6_6 116.7(13) . .
C2_6 C7_6 H7_6 121.7 . .
C6_6 C7_6 H7_6 121.7 . .
O3_6 C8_6 O4_6 127.1(12) . .
O3_6 C8_6 C6_6 117.7(12) . .
O4_6 C8_6 C6_6 115.0(12) . .
C4_6 O5_6 C9_6 119.9(12) . .
C10_6 C9_6 O5_6 105.3(13) . .
C10_6 C9_6 H9A_6 110.7 . .
O5_6 C9_6 H9A_6 110.7 . .
C10_6 C9_6 H9B_6 110.7 . .
O5_6 C9_6 H9B_6 110.7 . .
H9A_6 C9_6 H9B_6 108.8 . .
C9_6 C10_6 C11_6 104.5(15) . .
C9_6 C10_6 H10A_6 110.9 . .
C11_6 C10_6 H10A_6 110.9 . .
C9_6 C10_6 H10B_6 110.9 . .
C11_6 C10_6 H10B_6 110.9 . .
H10A_6 C10_6 H10B_6 108.9 . .
C10_6 C11_6 H11A_6 109.5 . .
C10_6 C11_6 H11B_6 109.5 . .
H11A_6 C11_6 H11B_6 109.5 . .
C10_6 C11_6 H11C_6 109.5 . .
H11A_6 C11_6 H11C_6 109.5 . .
H11B_6 C11_6 H11C_6 109.5 . .
C1_7 O1_7 Cu5 122.7(7) . .
C1_7 O2_7 Cu6 121.3(7) . .
C8_7 O3_7 Cu11 116.9(8) . 2_666
C8_7 O4_7 Cu12 127.3(7) . 2_666
O1_7 C1_7 O2_7 127.1(11) . .
O1_7 C1_7 C2_7 117.9(10) . .
O2_7 C1_7 C2_7 114.9(9) . .
C7_7 C2_7 C3_7 120.1(11) . .
C7_7 C2_7 C1_7 119.4(10) . .
C3_7 C2_7 C1_7 120.5(10) . .
C4_7 C3_7 C2_7 120.7(12) . .
C4_7 C3_7 H3_7 119.7 . .
C2_7 C3_7 H3_7 119.7 . .
O5_7 C4_7 C3_7 130.4(12) . .
O5_7 C4_7 C5_7 109.5(11) . .
C3_7 C4_7 C5_7 120.1(12) . .
C4_7 C5_7 C6_7 119.2(12) . .
C4_7 C5_7 H5_7 120.4 . .
C6_7 C5_7 H5_7 120.4 . .
C7_7 C6_7 C5_7 118.6(11) . .
C7_7 C6_7 C8_7 122.8(11) . .
C5_7 C6_7 C8_7 118.4(11) . .
C2_7 C7_7 C6_7 121.4(11) . .
C2_7 C7_7 H7_7 119.3 . .
C6_7 C7_7 H7_7 119.3 . .
O3_7 C8_7 O4_7 126.3(11) . .
O3_7 C8_7 C6_7 117.5(11) . .
O4_7 C8_7 C6_7 116.0(10) . .
C4_7 O5_7 C9_7 114.5(11) . .
O5_7 C9_7 C10_7 103.9(12) . .
O5_7 C9_7 H9A_7 111.0 . .
C10_7 C9_7 H9A_7 111.0 . .
O5_7 C9_7 H9B_7 111.0 . .
C10_7 C9_7 H9B_7 111.0 . .
H9A_7 C9_7 H9B_7 109.0 . .
C11_7 C10_7 C9_7 122.8(17) . .
C11_7 C10_7 H10A_7 106.6 . .
C9_7 C10_7 H10A_7 106.6 . .
C11_7 C10_7 H10B_7 106.6 . .
C9_7 C10_7 H10B_7 106.6 . .
H10A_7 C10_7 H10B_7 106.6 . .
C10_7 C11_7 H11A_7 109.5 . .
C10_7 C11_7 H11B_7 109.5 . .
H11A_7 C11_7 H11B_7 109.5 . .
C10_7 C11_7 H11C_7 109.5 . .
H11A_7 C11_7 H11C_7 109.5 . .
H11B_7 C11_7 H11C_7 109.5 . .
C1_8 O1_8 Cu5 120.2(8) . .
C1_8 O2_8 Cu6 125.5(8) . .
C8_8 O3_8 Cu1 124.9(9) . 2_666
C8_8 O4_8 Cu2 122.2(9) . 2_666
O2_8 C1_8 O1_8 125.2(12) . .
O2_8 C1_8 C2_8 116.5(11) . .
O1_8 C1_8 C2_8 118.0(11) . .
C3_8 C2_8 C7_8 118.6(13) . .
C3_8 C2_8 C1_8 120.7(12) . .
C7_8 C2_8 C1_8 120.6(12) . .
C2_8 C3_8 C4_8 121.5(13) . .
C2_8 C3_8 H3_8 119.2 . .
C4_8 C3_8 H3_8 119.2 . .
O5_8 C4_8 C3_8 116.7(13) . .
O5_8 C4_8 C5_8 125.1(14) . .
C3_8 C4_8 C5_8 118.2(14) . .
C6_8 C5_8 C4_8 121.6(14) . .
C6_8 C5_8 H5_8 119.2 . .
C4_8 C5_8 H5_8 119.2 . .
C5_8 C6_8 C7_8 119.8(13) . .
C5_8 C6_8 C8_8 121.6(13) . .
C7_8 C6_8 C8_8 118.6(13) . .
C6_8 C7_8 C2_8 120.2(13) . .
C6_8 C7_8 H7_8 119.9 . .
C2_8 C7_8 H7_8 119.9 . .
O3_8 C8_8 O4_8 124.8(13) . .
O3_8 C8_8 C6_8 119.4(13) . .
O4_8 C8_8 C6_8 115.7(12) . .
C4_8 O5_8 C9_8 117.3(11) . .
O5_8 C9_8 C10_8 105.6(13) . .
O5_8 C9_8 H9A_8 110.6 . .
C10_8 C9_8 H9A_8 110.6 . .
O5_8 C9_8 H9B_8 110.6 . .
C10_8 C9_8 H9B_8 110.6 . .
H9A_8 C9_8 H9B_8 108.8 . .
C9_8 C10_8 C11_8 102.7(14) . .
C9_8 C10_8 H10A_8 111.2 . .
C11_8 C10_8 H10A_8 111.2 . .
C9_8 C10_8 H10B_8 111.2 . .
C11_8 C10_8 H10B_8 111.2 . .
H10A_8 C10_8 H10B_8 109.1 . .
C10_8 C11_8 H11A_8 109.5 . .
C10_8 C11_8 H11B_8 109.5 . .
H11A_8 C11_8 H11B_8 109.5 . .
C10_8 C11_8 H11C_8 109.5 . .
H11A_8 C11_8 H11C_8 109.5 . .
H11B_8 C11_8 H11C_8 109.5 . .
C1_9 O1_9 Cu5 126.9(7) . .
C1_9 O2_9 Cu6 119.8(7) . .
C8_9 O3_9 Cu7 123.8(7) . .
C8_9 O4_9 Cu8 121.6(7) . .
O1_9 C1_9 O2_9 125.6(11) . .
O1_9 C1_9 C2_9 117.4(10) . .
O2_9 C1_9 C2_9 117.0(9) . .
C7_9 C2_9 C3_9 120.6(11) . .
C7_9 C2_9 C1_9 119.1(10) . .
C3_9 C2_9 C1_9 120.3(10) . .
C4_9 C3_9 C2_9 117.8(10) . .
C4_9 C3_9 H3_9 121.1 . .
C2_9 C3_9 H3_9 121.1 . .
O5_9 C4_9 C5_9 115.1(11) . .
O5_9 C4_9 C3_9 125.1(10) . .
C5_9 C4_9 C3_9 119.8(11) . .
C6_9 C5_9 C4_9 121.5(12) . .
C6_9 C5_9 H5_9 119.3 . .
C4_9 C5_9 H5_9 119.3 . .
C5_9 C6_9 C7_9 120.6(11) . .
C5_9 C6_9 C8_9 122.4(11) . .
C7_9 C6_9 C8_9 116.8(10) . .
C6_9 C7_9 C2_9 119.5(10) . .
C6_9 C7_9 H7_9 120.2 . .
C2_9 C7_9 H7_9 120.2 . .
O3_9 C8_9 O4_9 126.0(10) . .
O3_9 C8_9 C6_9 119.5(10) . .
O4_9 C8_9 C6_9 114.5(9) . .
C4_9 O5_9 C9_9 117.3(9) . .
O5_9 C9_9 C10_9 105.0(10) . .
O5_9 C9_9 H9A_9 110.8 . .
C10_9 C9_9 H9A_9 110.8 . .
O5_9 C9_9 H9B_9 110.8 . .
C10_9 C9_9 H9B_9 110.8 . .
H9A_9 C9_9 H9B_9 108.8 . .
C9_9 C10_9 C11_9 108.5(11) . .
C9_9 C10_9 H10A_9 110.0 . .
C11_9 C10_9 H10A_9 110.0 . .
C9_9 C10_9 H10B_9 110.0 . .
C11_9 C10_9 H10B_9 110.0 . .
H10A_9 C10_9 H10B_9 108.4 . .
C10_9 C11_9 H11A_9 109.5 . .
C10_9 C11_9 H11B_9 109.5 . .
H11A_9 C11_9 H11B_9 109.5 . .
C10_9 C11_9 H11C_9 109.5 . .
H11A_9 C11_9 H11C_9 109.5 . .
H11B_9 C11_9 H11C_9 109.5 . .
C1_10 O1_10 Cu7 126.1(7) . .
C1_10 O2_10 Cu8 119.7(8) . .
C8_10 O3_10 Cu11 125.4(8) . .
C8_10 O4_10 Cu12 120.0(8) . .
O1_10 C1_10 O2_10 125.5(11) . .
O1_10 C1_10 C2_10 117.9(10) . .
O2_10 C1_10 C2_10 116.4(11) . .
C7_10 C2_10 C3_10 120.0(12) . .
C7_10 C2_10 C1_10 119.5(12) . .
C3_10 C2_10 C1_10 120.5(11) . .
C4_10 C3_10 C2_10 119.2(12) . .
C4_10 C3_10 H3_10 120.4 . .
C2_10 C3_10 H3_10 120.4 . .
C3_10 C4_10 O5_10 119.4(12) . .
C3_10 C4_10 C5_10 120.6(14) . .
O5_10 C4_10 C5_10 119.9(12) . .
C6_10 C5_10 C4_10 119.7(13) . .
C6_10 C5_10 H5_10 120.1 . .
C4_10 C5_10 H5_10 120.1 . .
C5_10 C6_10 C7_10 119.8(12) . .
C5_10 C6_10 C8_10 121.6(11) . .
C7_10 C6_10 C8_10 118.5(12) . .
C2_10 C7_10 C6_10 120.5(13) . .
C2_10 C7_10 H7_10 119.7 . .
C6_10 C7_10 H7_10 119.7 . .
O3_10 C8_10 O4_10 126.6(11) . .
O3_10 C8_10 C6_10 119.6(11) . .
O4_10 C8_10 C6_10 113.7(11) . .
C9_10 O5_10 C4_10 128.0(13) . .
C1_11 O1_11 Cu7 123.4(8) . .
C1_11 O2_11 Cu8 119.7(9) . .
C8_11 O3_11 Cu9 121.4(9) . .
C8_11 O4_11 Cu10 119.9(8) . .
O1_11 C1_11 O2_11 128.5(13) . .
O1_11 C1_11 C2A_11 112.9(11) . .
O2_11 C1_11 C2A_11 117.3(12) . .
O1_11 C1_11 C2B_11 119.5(11) . .
O2_11 C1_11 C2B_11 109.5(12) . .
C3A_11 C2A_11 C7A_11 120.0 . .
C3A_11 C2A_11 C1_11 121.9(11) . .
C7A_11 C2A_11 C1_11 117.4(11) . .
C2A_11 C3A_11 C4A_11 120.0 . .
C2A_11 C3A_11 H3A_11 120.0 . .
C4A_11 C3A_11 H3A_11 120.0 . .
O5A_11 C4A_11 C5A_11 123.7(13) . .
O5A_11 C4A_11 C3A_11 116.3(13) . .
C5A_11 C4A_11 C3A_11 120.0 . .
C4A_11 C5A_11 C6A_11 120.0 . .
C4A_11 C5A_11 H5A_11 120.0 . .
C6A_11 C5A_11 H5A_11 120.0 . .
C7A_11 C6A_11 C5A_11 120.0 . .
C7A_11 C6A_11 C8_11 115.8(12) . .
C5A_11 C6A_11 C8_11 122.6(11) . .
C6A_11 C7A_11 C2A_11 120.0 . .
C6A_11 C7A_11 H7A_11 120.0 . .
C2A_11 C7A_11 H7A_11 120.0 . .
C3B_11 C2B_11 C7B_11 120.0 . .
C3B_11 C2B_11 C1_11 124.1(11) . .
C7B_11 C2B_11 C1_11 115.7(11) . .
C2B_11 C3B_11 C4B_11 120.0 . .
C2B_11 C3B_11 H3B_11 120.0 . .
C4B_11 C3B_11 H3B_11 120.0 . .
C5B_11 C4B_11 C3B_11 120.0 . .
C5B_11 C4B_11 O5B_11 124.8(13) . .
C3B_11 C4B_11 O5B_11 115.2(13) . .
C4B_11 C5B_11 C6B_11 120.0 . .
C4B_11 C5B_11 H5B_11 120.0 . .
C6B_11 C5B_11 H5B_11 120.0 . .
C7B_11 C6B_11 C5B_11 120.0 . .
C7B_11 C6B_11 C8_11 115.2(12) . .
C5B_11 C6B_11 C8_11 124.5(12) . .
C6B_11 C7B_11 C2B_11 120.0 . .
C6B_11 C7B_11 H7B_11 120.0 . .
C2B_11 C7B_11 H7B_11 120.0 . .
O3_11 C8_11 O4_11 128.9(12) . .
O3_11 C8_11 C6B_11 118.9(13) . .
O4_11 C8_11 C6B_11 111.8(12) . .
O3_11 C8_11 C6A_11 110.6(13) . .
O4_11 C8_11 C6A_11 114.4(12) . .
C4A_11 O5A_11 C9A_11 118.8(16) . .
O5A_11 C9A_11 C10A_11 107.6(17) . .
O5A_11 C9A_11 H9A1_11 110.2 . .
C10A_11 C9A_11 H9A1_11 110.2 . .
O5A_11 C9A_11 H9A2_11 110.2 . .
C10A_11 C9A_11 H9A2_11 110.2 . .
H9A1_11 C9A_11 H9A2_11 108.5 . .
C9A_11 C10A_11 C11A_11 107.3(18) . .
C9A_11 C10A_11 H10A_11 110.3 . .
C11A_11 C10A_11 H10A_11 110.2 . .
C9A_11 C10A_11 H10B_11 110.3 . .
C11A_11 C10A_11 H10B_11 110.2 . .
H10A_11 C10A_11 H10B_11 108.5 . .
C10A_11 C11A_11 H11A_11 109.5 . .
C10A_11 C11A_11 H11B_11 109.5 . .
H11A_11 C11A_11 H11B_11 109.5 . .
C10A_11 C11A_11 H11C_11 109.5 . .
H11A_11 C11A_11 H11C_11 109.5 . .
H11B_11 C11A_11 H11C_11 109.5 . .
C4B_11 O5B_11 C9B_11 118.2(16) . .
O5B_11 C9B_11 C10B_11 116.0(18) . .
O5B_11 C9B_11 H9B1_11 108.3 . .
C10B_11 C9B_11 H9B1_11 108.3 . .
O5B_11 C9B_11 H9B2_11 108.3 . .
C10B_11 C9B_11 H9B2_11 108.3 . .
H9B1_11 C9B_11 H9B2_11 107.4 . .
C9B_11 C10B_11 C11B_11 112.8(19) . .
C9B_11 C10B_11 H10C_11 109.0 . .
C11B_11 C10B_11 H10C_11 109.0 . .
C9B_11 C10B_11 H10D_11 109.0 . .
C11B_11 C10B_11 H10D_11 109.0 . .
H10C_11 C10B_11 H10D_11 107.8 . .
C10B_11 C11B_11 H11D_11 109.5 . .
C10B_11 C11B_11 H11E_11 109.5 . .
H11D_11 C11B_11 H11E_11 109.5 . .
C10B_11 C11B_11 H11F_11 109.5 . .
H11D_11 C11B_11 H11F_11 109.5 . .
H11E_11 C11B_11 H11F_11 109.5 . .
C1_12 O1_12 Cu11 130.4(9) . .
C1_12 O2_12 Cu12 117.5(10) . .
C8_12 O3_12 Cu9 124.7(10) . .
C8_12 O4_12 Cu10 114.5(11) . .
O1_12 C1_12 O2_12 123.6(15) . .
O1_12 C1_12 C2_12 117.4(12) . .
O2_12 C1_12 C2_12 119.0(13) . .
C3_12 C2_12 C7_12 120.0 . .
C3_12 C2_12 C1_12 118.4(9) . .
C7_12 C2_12 C1_12 121.4(9) . .
C4_12 C3_12 C2_12 120.0 . .
C4_12 C3_12 H3_12 120.0 . .
C2_12 C3_12 H3_12 120.0 . .
C3_12 C4_12 C5_12 120.0 . .
C3_12 C4_12 C8_12 118.1(9) . .
C5_12 C4_12 C8_12 121.9(9) . .
C6_12 C5_12 C4_12 120.0 . .
C6_12 C5_12 H5_12 120.0 . .
C4_12 C5_12 H5_12 120.0 . .
O5_12 C6_12 C5_12 120.6(10) . .
O5_12 C6_12 C7_12 119.4(10) . .
C5_12 C6_12 C7_12 120.0 . .
C6_12 C7_12 C2_12 120.0 . .
C6_12 C7_12 H7_12 120.0 . .
C2_12 C7_12 H7_12 120.0 . .
O4_12 C8_12 O3_12 131.7(16) . .
O4_12 C8_12 C4_12 114.2(14) . .
O3_12 C8_12 C4_12 114.1(13) . .
C1_19 N_19 C3_19 120.5(10) . .
C1_19 N_19 C4_19 128.5(11) . .
C3_19 N_19 C4_19 109.9(13) . .
C1_19 O_19 Cu1 138.6(6) . .
O_19 C1_19 N_19 120.9 . .
O_19 C1_19 C2_19 119.9 . .
N_19 C1_19 C2_19 119.2 . .
C1_19 C2_19 H2A_19 109.5 . .
C1_19 C2_19 H2B_19 109.5 . .
H2A_19 C2_19 H2B_19 109.5 . .
C1_19 C2_19 H2C_19 109.5 . .
H2A_19 C2_19 H2C_19 109.5 . .
H2B_19 C2_19 H2C_19 109.5 . .
N_19 C3_19 H3A_19 109.5 . .
N_19 C3_19 H3B_19 109.5 . .
H3A_19 C3_19 H3B_19 109.5 . .
N_19 C3_19 H3C_19 109.5 . .
H3A_19 C3_19 H3C_19 109.5 . .
H3B_19 C3_19 H3C_19 109.5 . .
N_19 C4_19 H4A_19 109.5 . .
N_19 C4_19 H4B_19 109.5 . .
H4A_19 C4_19 H4B_19 109.5 . .
N_19 C4_19 H4C_19 109.5 . .
H4A_19 C4_19 H4C_19 109.5 . .
H4B_19 C4_19 H4C_19 109.5 . .
C1_20 N_20 C3_20 121.8(8) . .
C1_20 N_20 C4_20 122.9(9) . .
C3_20 N_20 C4_20 115.0(11) . .
C1_20 O_20 Cu3 119.8(5) . .
O_20 C1_20 N_20 120.9 . .
O_20 C1_20 C2_20 119.9 . .
N_20 C1_20 C2_20 119.2 . .
C1_20 C2_20 H2A_20 109.5 . .
C1_20 C2_20 H2B_20 109.5 . .
H2A_20 C2_20 H2B_20 109.5 . .
C1_20 C2_20 H2C_20 109.5 . .
H2A_20 C2_20 H2C_20 109.5 . .
H2B_20 C2_20 H2C_20 109.5 . .
N_20 C3_20 H3A_20 109.5 . .
N_20 C3_20 H3B_20 109.5 . .
H3A_20 C3_20 H3B_20 109.5 . .
N_20 C3_20 H3C_20 109.5 . .
H3A_20 C3_20 H3C_20 109.5 . .
H3B_20 C3_20 H3C_20 109.5 . .
N_20 C4_20 H4A_20 109.5 . .
N_20 C4_20 H4B_20 109.5 . .
H4A_20 C4_20 H4B_20 109.5 . .
N_20 C4_20 H4C_20 109.5 . .
H4A_20 C4_20 H4C_20 109.5 . .
H4B_20 C4_20 H4C_20 109.5 . .
C1_21 N_21 C3_21 118.7(9) . .
C1_21 N_21 C4_21 121.9(10) . .
C3_21 N_21 C4_21 119.1(11) . .
C1_21 O_21 Cu5 137.7(5) . .
O_21 C1_21 N_21 120.9 . .
O_21 C1_21 C2_21 119.9 . .
N_21 C1_21 C2_21 119.2 . .
C1_21 C2_21 H2A_21 109.5 . .
C1_21 C2_21 H2B_21 109.5 . .
H2A_21 C2_21 H2B_21 109.5 . .
C1_21 C2_21 H2C_21 109.5 . .
H2A_21 C2_21 H2C_21 109.5 . .
H2B_21 C2_21 H2C_21 109.5 . .
N_21 C3_21 H3A_21 109.5 . .
N_21 C3_21 H3B_21 109.5 . .
H3A_21 C3_21 H3B_21 109.5 . .
N_21 C3_21 H3C_21 109.5 . .
H3A_21 C3_21 H3C_21 109.5 . .
H3B_21 C3_21 H3C_21 109.5 . .
N_21 C4_21 H4A_21 109.5 . .
N_21 C4_21 H4B_21 109.5 . .
H4A_21 C4_21 H4B_21 109.5 . .
N_21 C4_21 H4C_21 109.5 . .
H4A_21 C4_21 H4C_21 109.5 . .
H4B_21 C4_21 H4C_21 109.5 . .
C1_22 N_22 C3_22 120.2(7) . .
C1_22 N_22 C4_22 123.3(9) . .
C3_22 N_22 C4_22 116.4(10) . .
C1_22 O_22 Cu6 117.6(4) . .
O_22 C1_22 N_22 120.9 . .
O_22 C1_22 C2_22 119.9 . .
N_22 C1_22 C2_22 119.2 . .
C1_22 C2_22 H2A_22 109.5 . .
C1_22 C2_22 H2B_22 109.5 . .
H2A_22 C2_22 H2B_22 109.5 . .
C1_22 C2_22 H2C_22 109.5 . .
H2A_22 C2_22 H2C_22 109.5 . .
H2B_22 C2_22 H2C_22 109.5 . .
N_22 C3_22 H3A_22 109.5 . .
N_22 C3_22 H3B_22 109.5 . .
H3A_22 C3_22 H3B_22 109.5 . .
N_22 C3_22 H3C_22 109.5 . .
H3A_22 C3_22 H3C_22 109.5 . .
H3B_22 C3_22 H3C_22 109.5 . .
N_22 C4_22 H4A_22 109.5 . .
N_22 C4_22 H4B_22 109.5 . .
H4A_22 C4_22 H4B_22 109.5 . .
N_22 C4_22 H4C_22 109.5 . .
H4A_22 C4_22 H4C_22 109.5 . .
H4B_22 C4_22 H4C_22 109.5 . .
C1_23 N_23 C3_23 112.7(9) . .
C1_23 N_23 C4_23 115.7(10) . .
C3_23 N_23 C4_23 130.5(13) . .
C1_23 O_23 Cu8 119.6(5) . .
O_23 C1_23 N_23 120.9 . .
O_23 C1_23 C2_23 119.9 . .
N_23 C1_23 C2_23 119.2 . .
C1_23 C2_23 H2A_23 109.5 . .
C1_23 C2_23 H2B_23 109.5 . .
H2A_23 C2_23 H2B_23 109.5 . .
C1_23 C2_23 H2C_23 109.5 . .
H2A_23 C2_23 H2C_23 109.5 . .
H2B_23 C2_23 H2C_23 109.5 . .
N_23 C3_23 H3A_23 109.5 . .
N_23 C3_23 H3B_23 109.5 . .
H3A_23 C3_23 H3B_23 109.5 . .
N_23 C3_23 H3C_23 109.5 . .
H3A_23 C3_23 H3C_23 109.5 . .
H3B_23 C3_23 H3C_23 109.5 . .
N_23 C4_23 H4A_23 109.5 . .
N_23 C4_23 H4B_23 109.5 . .
H4A_23 C4_23 H4B_23 109.5 . .
N_23 C4_23 H4C_23 109.5 . .
H4A_23 C4_23 H4C_23 109.5 . .
H4B_23 C4_23 H4C_23 109.5 . .
C3A_24 NA_24 C1A_24 125.5(16) . .
C3A_24 NA_24 C4A_24 115(2) . .
C1A_24 NA_24 C4A_24 118.9(17) . .
C1A_24 OA_24 Cu12 117.7(11) . .
OA_24 C1A_24 NA_24 120.9 . .
OA_24 C1A_24 C2A_24 119.9 . .
NA_24 C1A_24 C2A_24 119.2 . .
C1A_24 C2A_24 H2AA_24 109.5 . .
C1A_24 C2A_24 H2AB_24 109.5 . .
H2AA_24 C2A_24 H2AB_24 109.5 . .
C1A_24 C2A_24 H2AC_24 109.5 . .
H2AA_24 C2A_24 H2AC_24 109.5 . .
H2AB_24 C2A_24 H2AC_24 109.5 . .
NA_24 C3A_24 H3AA_24 109.5 . .
NA_24 C3A_24 H3AB_24 109.5 . .
H3AA_24 C3A_24 H3AB_24 109.5 . .
NA_24 C3A_24 H3AC_24 109.5 . .
H3AA_24 C3A_24 H3AC_24 109.5 . .
H3AB_24 C3A_24 H3AC_24 109.5 . .
NA_24 C4A_24 H4AA_24 109.5 . .
NA_24 C4A_24 H4AB_24 109.5 . .
H4AA_24 C4A_24 H4AB_24 109.5 . .
NA_24 C4A_24 H4AC_24 109.5 . .
H4AA_24 C4A_24 H4AC_24 109.5 . .
H4AB_24 C4A_24 H4AC_24 109.5 . .
C1B_24 NB_24 C4B_24 128(3) . .
C1B_24 NB_24 C3B_24 106.9(15) . .
C4B_24 NB_24 C3B_24 118(2) . .
C1B_24 OB_24 Cu12 118.6(15) . .
OB_24 C1B_24 NB_24 120.9 . .
OB_24 C1B_24 C2B_24 119.9 . .
NB_24 C1B_24 C2B_24 119.2 . .
C1B_24 C2B_24 H2BA_24 109.5 . .
C1B_24 C2B_24 H2BB_24 109.5 . .
H2BA_24 C2B_24 H2BB_24 109.5 . .
C1B_24 C2B_24 H2BC_24 109.5 . .
H2BA_24 C2B_24 H2BC_24 109.5 . .
H2BB_24 C2B_24 H2BC_24 109.5 . .
NB_24 C3B_24 H3BA_24 109.5 . .
NB_24 C3B_24 H3BB_24 109.5 . .
H3BA_24 C3B_24 H3BB_24 109.5 . .
NB_24 C3B_24 H3BC_24 109.5 . .
H3BA_24 C3B_24 H3BC_24 109.5 . .
H3BB_24 C3B_24 H3BC_24 109.5 . .
NB_24 C4B_24 H4BA_24 109.5 . .
NB_24 C4B_24 H4BB_24 109.5 . .
H4BA_24 C4B_24 H4BB_24 109.5 . .
NB_24 C4B_24 H4BC_24 109.5 . .
H4BA_24 C4B_24 H4BC_24 109.5 . .
H4BB_24 C4B_24 H4BC_24 109.5 . .
C1_25 N_25 C4_25 123.0(13) . .
C1_25 N_25 C3_25 117.2(13) . .
C4_25 N_25 C3_25 119.8(16) . .
O_25 C1_25 N_25 120.9 . .
O_25 C1_25 C2_25 119.9 . .
N_25 C1_25 C2_25 119.2 . .
C1_25 C2_25 H2A_25 109.5 . .
C1_25 C2_25 H2B_25 109.5 . .
H2A_25 C2_25 H2B_25 109.5 . .
C1_25 C2_25 H2C_25 109.5 . .
H2A_25 C2_25 H2C_25 109.5 . .
H2B_25 C2_25 H2C_25 109.5 . .
N_25 C3_25 H3A_25 109.5 . .
N_25 C3_25 H3B_25 109.5 . .
H3A_25 C3_25 H3B_25 109.5 . .
N_25 C3_25 H3C_25 109.5 . .
H3A_25 C3_25 H3C_25 109.5 . .
H3B_25 C3_25 H3C_25 109.5 . .
N_25 C4_25 H4A_25 109.5 . .
N_25 C4_25 H4B_25 109.5 . .
H4A_25 C4_25 H4B_25 109.5 . .
N_25 C4_25 H4C_25 109.5 . .
H4A_25 C4_25 H4C_25 109.5 . .
H4B_25 C4_25 H4C_25 109.5 . .
C1_26 N_26 C4_26 116.9(15) . .
C1_26 N_26 C3_26 112.7(13) . .
C4_26 N_26 C3_26 130.4(17) . .
O_26 C1_26 N_26 120.9 . .
O_26 C1_26 C2_26 119.9 . .
N_26 C1_26 C2_26 119.2 . .
C1_26 C2_26 H2A_26 109.5 . .
C1_26 C2_26 H2B_26 109.5 . .
H2A_26 C2_26 H2B_26 109.5 . .
C1_26 C2_26 H2C_26 109.5 . .
H2A_26 C2_26 H2C_26 109.5 . .
H2B_26 C2_26 H2C_26 109.5 . .
N_26 C3_26 H3A_26 109.5 . .
N_26 C3_26 H3B_26 109.5 . .
H3A_26 C3_26 H3B_26 109.5 . .
N_26 C3_26 H3C_26 109.5 . .
H3A_26 C3_26 H3C_26 109.5 . .
H3B_26 C3_26 H3C_26 109.5 . .
N_26 C4_26 H4A_26 109.5 . .
N_26 C4_26 H4B_26 109.5 . .
H4A_26 C4_26 H4B_26 109.5 . .
N_26 C4_26 H4C_26 109.5 . .
H4A_26 C4_26 H4C_26 109.5 . .
H4B_26 C4_26 H4C_26 109.5 . .
C1_27 N_27 C3_27 115.2(11) . .
C1_27 N_27 C4_27 123.5(13) . .
C3_27 N_27 C4_27 121.2(14) . .
O_27 C1_27 N_27 120.9 . .
O_27 C1_27 C2_27 119.9 . .
N_27 C1_27 C2_27 119.2 . .
C1_27 C2_27 H2A_27 109.5 . .
C1_27 C2_27 H2B_27 109.5 . .
H2A_27 C2_27 H2B_27 109.5 . .
C1_27 C2_27 H2C_27 109.5 . .
H2A_27 C2_27 H2C_27 109.5 . .
H2B_27 C2_27 H2C_27 109.5 . .
N_27 C3_27 H3A_27 109.5 . .
N_27 C3_27 H3B_27 109.5 . .
H3A_27 C3_27 H3B_27 109.5 . .
N_27 C3_27 H3C_27 109.5 . .
H3A_27 C3_27 H3C_27 109.5 . .
H3B_27 C3_27 H3C_27 109.5 . .
N_27 C4_27 H4A_27 109.5 . .
N_27 C4_27 H4B_27 109.5 . .
H4A_27 C4_27 H4B_27 109.5 . .
N_27 C4_27 H4C_27 109.5 . .
H4A_27 C4_27 H4C_27 109.5 . .
H4B_27 C4_27 H4C_27 109.5 . .

loop_
_geom_bond_atom_site_label_1
_geom_bond_atom_site_label_2
_geom_bond_distance
_geom_bond_site_symmetry_2
Cu1 O1_3 1.910(11) .
Cu1 O1_1 1.958(10) .
Cu1 O3_8 1.965(9) 2_666
Cu1 O1_2 1.976(8) .
Cu1 O_19 2.179(9) .
Cu1 Cu2 2.638(3) .
Cu2 O2_2 1.956(9) .
Cu2 O4_8 1.963(9) 2_666
Cu2 O2_3 1.976(12) .
Cu2 O2_1 1.999(11) .
Cu2 O17_14 2.166(11) .
Cu3 O1_5 1.936(8) .
Cu3 O1_6 1.948(8) .
Cu3 O1_4 1.954(8) .
Cu3 O3_2 1.985(8) .
Cu3 O_20 2.208(9) .
Cu3 Cu4 2.637(2) .
Cu4 O4_2 1.951(8) .
Cu4 O2_4 1.983(8) .
Cu4 O2_5 1.985(8) .
Cu4 O2_6 1.989(8) .
Cu4 O2_15 2.149(9) .
Cu5 O1_8 1.931(9) .
Cu5 O3_4 1.943(9) .
Cu5 O1_7 1.961(7) .
Cu5 O1_9 1.983(8) .
Cu5 O_21 2.141(7) .
Cu5 Cu6 2.635(2) .
Cu6 O2_7 1.954(7) .
Cu6 O2_9 1.957(7) .
Cu6 O2_8 1.961(9) .
Cu6 O4_4 1.977(9) .
Cu6 O_22 2.137(7) .
Cu7 O1_11 1.922(9) .
Cu7 O3_5 1.948(9) .
Cu7 O1_10 1.969(8) .
Cu7 O3_9 1.973(8) .
Cu7 O1_13 2.140(9) .
Cu7 Cu8 2.637(2) .
Cu8 O2_10 1.958(8) .
Cu8 O4_9 1.966(7) .
Cu8 O2_11 1.976(9) .
Cu8 O4_5 1.980(9) .
Cu8 O_23 2.195(8) .
Cu9 O3_11 1.957(8) .
Cu9 O3_3 1.963(11) 2_666
Cu9 O3_12 1.965(10) .
Cu9 O3_6 1.984(9) 2_666
Cu9 O1_17 2.209(10) .
Cu9 Cu10 2.635(3) .
Cu10 O4_11 1.949(9) .
Cu10 O4_6 1.961(9) 2_666
Cu10 O4_12 1.972(11) .
Cu10 O4_3 1.997(12) 2_666
Cu10 O2A_18 2.201(14) .
Cu10 O2B_18 2.217(15) .
Cu11 O3_10 1.933(8) .
Cu11 O3_7 1.958(8) 2_666
Cu11 O3_1 1.973(10) .
Cu11 O1_12 1.980(11) .
Cu11 O1_16 2.158(9) .
Cu11 Cu12 2.658(2) .
Cu12 O2_12 1.936(11) .
Cu12 O4_1 1.944(11) .
Cu12 O4_10 1.992(8) .
Cu12 O4_7 1.998(8) 2_666
Cu12 OA_24 2.16(2) .
Cu12 OB_24 2.16(3) .
O1_1 C1_1 1.264(15) .
O2_1 C1_1 1.223(17) .
O3_1 C8_1 1.304(15) .
O4_1 C8_1 1.226(16) .
C1_1 C2_1 1.53(2) .
C2_1 C7_1 1.36(2) .
C2_1 C3_1 1.389(19) .
C3_1 C4_1 1.37(2) .
C3_1 H3_1 0.9500 .
C4_1 C5_1 1.33(2) .
C4_1 O5_1 1.427(17) .
C5_1 C6_1 1.446(19) .
C5_1 H5_1 0.9500 .
C6_1 C7_1 1.39(2) .
C6_1 C8_1 1.45(2) .
C7_1 H7_1 0.9500 .
O5_1 C9_1 1.49(2) .
C9_1 C10_1 1.54(2) .
C9_1 H9A_1 0.9900 .
C9_1 H9B_1 0.9900 .
C10_1 C11_1 1.48(2) .
C10_1 H10A_1 0.9900 .
C10_1 H10B_1 0.9900 .
C11_1 H11A_1 0.9800 .
C11_1 H11B_1 0.9800 .
C11_1 H11C_1 0.9800 .
O1_2 C1_2 1.280(14) .
O2_2 C1_2 1.256(14) .
O3_2 C8_2 1.250(14) .
O4_2 C8_2 1.246(14) .
C1_2 C2_2 1.494(17) .
C2_2 C7_2 1.388(17) .
C2_2 C3_2 1.409(17) .
C3_2 C4_2 1.372(17) .
C3_2 H3_2 0.9500 .
C4_2 O5_2 1.355(14) .
C4_2 C5_2 1.382(17) .
C5_2 C6_2 1.406(17) .
C5_2 H5_2 0.9500 .
C6_2 C7_2 1.383(17) .
C6_2 C8_2 1.513(17) .
C7_2 H7_2 0.9500 .
O5_2 C9_2 1.438(13) .
C9_2 C10_2 1.483(14) .
C9_2 H9A_2 0.9900 .
C9_2 H9B_2 0.9900 .
C10_2 C11_2 1.541(15) .
C10_2 H10A_2 0.9900 .
C10_2 H10B_2 0.9900 .
C11_2 H11A_2 0.9800 .
C11_2 H11B_2 0.9800 .
C11_2 H11C_2 0.9800 .
O1_3 C1_3 1.250(18) .
O2_3 C1_3 1.330(17) .
O3_3 C8_3 1.245(19) .
O4_3 C8_3 1.29(2) .
C1_3 C2_3 1.48(2) .
C2_3 C3_3 1.3900 .
C2_3 C7_3 1.3900 .
C3_3 C4_3 1.3900 .
C3_3 H3_3 0.9500 .
C4_3 O5_3 1.377(14) .
C4_3 C5_3 1.3900 .
C5_3 C6_3 1.3900 .
C5_3 H5_3 0.9500 .
C6_3 C7_3 1.3900 .
C6_3 C8_3 1.45(2) .
C7_3 H7_3 0.9500 .
O5_3 C9_3 1.466(16) .
C9_3 C10_3 1.476(17) .
C9_3 H9A_3 0.9900 .
C9_3 H9B_3 0.9900 .
C10_3 C11_3 1.566(18) .
C10_3 H10A_3 0.9900 .
C10_3 H10B_3 0.9900 .
C11_3 H11A_3 0.9800 .
C11_3 H11B_3 0.9800 .
C11_3 H11C_3 0.9800 .
O1_4 C1_4 1.260(14) .
O2_4 C1_4 1.249(14) .
O3_4 C8_4 1.275(13) .
O4_4 C8_4 1.243(13) .
C1_4 C2_4 1.546(17) .
C2_4 C3_4 1.356(17) .
C2_4 C7_4 1.412(17) .
C3_4 C4_4 1.403(18) .
C3_4 H3_4 0.9500 .
C4_4 C5_4 1.358(19) .
C4_4 O5_4 1.404(16) .
C5_4 C6_4 1.382(18) .
C5_4 H5_4 0.9500 .
C6_4 C7_4 1.354(16) .
C6_4 C8_4 1.520(18) .
C7_4 H7_4 0.9500 .
O5_4 C9_4 1.535(18) .
O1_5 C1_5 1.245(13) .
O2_5 C1_5 1.247(14) .
O3_5 C8_5 1.253(13) .
O4_5 C8_5 1.244(14) .
C1_5 C2_5 1.495(17) .
C2_5 C7_5 1.373(17) .
C2_5 C3_5 1.408(16) .
C3_5 C4_5 1.371(18) .
C3_5 H3_5 0.9500 .
C4_5 C5_5 1.356(18) .
C4_5 O5_5 1.385(14) .
C5_5 C6_5 1.409(16) .
C5_5 H5_5 0.9500 .
C6_5 C7_5 1.364(16) .
C6_5 C8_5 1.497(18) .
C7_5 H7_5 0.9500 .
O5_5 C9_5 1.451(16) .
C9_5 C10_5 1.529(19) .
C9_5 H9A_5 0.9900 .
C9_5 H9B_5 0.9900 .
O1_6 C1_6 1.239(14) .
O2_6 C1_6 1.264(14) .
O3_6 C8_6 1.250(16) .
O4_6 C8_6 1.283(15) .
C1_6 C2_6 1.530(18) .
C2_6 C7_6 1.374(17) .
C2_6 C3_6 1.394(19) .
C3_6 C4_6 1.361(19) .
C3_6 H3_6 0.9500 .
C4_6 O5_6 1.344(17) .
C4_6 C5_6 1.41(2) .
C5_6 C6_6 1.383(19) .
C5_6 H5_6 0.9500 .
C6_6 C7_6 1.401(18) .
C6_6 C8_6 1.522(18) .
C7_6 H7_6 0.9500 .
O5_6 C9_6 1.507(19) .
C9_6 C10_6 1.49(2) .
C9_6 H9A_6 0.9900 .
C9_6 H9B_6 0.9900 .
C10_6 C11_6 1.61(2) .
C10_6 H10A_6 0.9900 .
C10_6 H10B_6 0.9900 .
C11_6 H11A_6 0.9800 .
C11_6 H11B_6 0.9800 .
C11_6 H11C_6 0.9800 .
O1_7 C1_7 1.234(13) .
O2_7 C1_7 1.282(13) .
O3_7 C8_7 1.248(14) .
O4_7 C8_7 1.299(14) .
C1_7 C2_7 1.524(16) .
C2_7 C7_7 1.357(17) .
C2_7 C3_7 1.396(17) .
C3_7 C4_7 1.379(17) .
C3_7 H3_7 0.9500 .
C4_7 O5_7 1.367(15) .
C4_7 C5_7 1.400(18) .
C5_7 C6_7 1.426(17) .
C5_7 H5_7 0.9500 .
C6_7 C7_7 1.404(16) .
C6_7 C8_7 1.468(17) .
C7_7 H7_7 0.9500 .
O5_7 C9_7 1.376(16) .
C9_7 C10_7 1.52(2) .
C9_7 H9A_7 0.9900 .
C9_7 H9B_7 0.9900 .
C10_7 C11_7 1.37(2) .
C10_7 H10A_7 0.9900 .
C10_7 H10B_7 0.9900 .
C11_7 H11A_7 0.9800 .
C11_7 H11B_7 0.9800 .
C11_7 H11C_7 0.9800 .
O1_8 C1_8 1.277(14) .
O2_8 C1_8 1.269(14) .
O3_8 C8_8 1.243(16) .
O4_8 C8_8 1.261(16) .
C1_8 C2_8 1.481(19) .
C2_8 C3_8 1.380(18) .
C2_8 C7_8 1.405(17) .
C3_8 C4_8 1.38(2) .
C3_8 H3_8 0.9500 .
C4_8 O5_8 1.354(17) .
C4_8 C5_8 1.405(19) .
C5_8 C6_8 1.352(19) .
C5_8 H5_8 0.9500 .
C6_8 C7_8 1.388(19) .
C6_8 C8_8 1.495(18) .
C7_8 H7_8 0.9500 .
O5_8 C9_8 1.434(19) .
C9_8 C10_8 1.55(2) .
C9_8 H9A_8 0.9900 .
C9_8 H9B_8 0.9900 .
C10_8 C11_8 1.58(2) .
C10_8 H10A_8 0.9900 .
C10_8 H10B_8 0.9900 .
C11_8 H11A_8 0.9800 .
C11_8 H11B_8 0.9800 .
C11_8 H11C_8 0.9800 .
O1_9 C1_9 1.217(13) .
O2_9 C1_9 1.270(13) .
O3_9 C8_9 1.216(13) .
O4_9 C8_9 1.299(12) .
C1_9 C2_9 1.508(16) .
C2_9 C7_9 1.404(16) .
C2_9 C3_9 1.415(16) .
C3_9 C4_9 1.411(16) .
C3_9 H3_9 0.9500 .
C4_9 O5_9 1.373(14) .
C4_9 C5_9 1.404(16) .
C5_9 C6_9 1.351(16) .
C5_9 H5_9 0.9500 .
C6_9 C7_9 1.388(16) .
C6_9 C8_9 1.501(16) .
C7_9 H7_9 0.9500 .
O5_9 C9_9 1.454(15) .
C9_9 C10_9 1.522(17) .
C9_9 H9A_9 0.9900 .
C9_9 H9B_9 0.9900 .
C10_9 C11_9 1.558(17) .
C10_9 H10A_9 0.9900 .
C10_9 H10B_9 0.9900 .
C11_9 H11A_9 0.9800 .
C11_9 H11B_9 0.9800 .
C11_9 H11C_9 0.9800 .
O1_10 C1_10 1.246(13) .
O2_10 C1_10 1.282(14) .
O3_10 C8_10 1.228(14) .
O4_10 C8_10 1.277(14) .
C1_10 C2_10 1.526(17) .
C2_10 C7_10 1.351(17) .
C2_10 C3_10 1.385(18) .
C3_10 C4_10 1.364(19) .
C3_10 H3_10 0.9500 .
C4_10 O5_10 1.369(16) .
C4_10 C5_10 1.384(18) .
C5_10 C6_10 1.351(17) .
C5_10 H5_10 0.9500 .
C6_10 C7_10 1.388(18) .
C6_10 C8_10 1.516(17) .
C7_10 H7_10 0.9500 .
O5_10 C9_10 1.216(18) .
O1_11 C1_11 1.209(14) .
O2_11 C1_11 1.279(14) .
O3_11 C8_11 1.232(15) .
O4_11 C8_11 1.271(16) .
C1_11 C2A_11 1.564(18) .
C1_11 C2B_11 1.587(19) .
C2A_11 C3A_11 1.3900 .
C2A_11 C7A_11 1.3900 .
C3A_11 C4A_11 1.3900 .
C3A_11 H3A_11 0.9500 .
C4A_11 O5A_11 1.34(2) .
C4A_11 C5A_11 1.3900 .
C5A_11 C6A_11 1.3900 .
C5A_11 H5A_11 0.9500 .
C6A_11 C7A_11 1.3900 .
C6A_11 C8_11 1.607(18) .
C7A_11 H7A_11 0.9500 .
C2B_11 C3B_11 1.3900 .
C2B_11 C7B_11 1.3900 .
C3B_11 C4B_11 1.3900 .
C3B_11 H3B_11 0.9500 .
C4B_11 C5B_11 1.3900 .
C4B_11 O5B_11 1.39(2) .
C5B_11 C6B_11 1.3900 .
C5B_11 H5B_11 0.9500 .
C6B_11 C7B_11 1.3900 .
C6B_11 C8_11 1.598(17) .
C7B_11 H7B_11 0.9500 .
O5A_11 C9A_11 1.402(17) .
C9A_11 C10A_11 1.489(18) .
C9A_11 H9A1_11 0.9900 .
C9A_11 H9A2_11 0.9900 .
C10A_11 C11A_11 1.52(2) .
C10A_11 H10A_11 0.9900 .
C10A_11 H10B_11 0.9900 .
C11A_11 H11A_11 0.9800 .
C11A_11 H11B_11 0.9800 .
C11A_11 H11C_11 0.9800 .
O5B_11 C9B_11 1.425(17) .
C9B_11 C10B_11 1.468(19) .
C9B_11 H9B1_11 0.9900 .
C9B_11 H9B2_11 0.9900 .
C10B_11 C11B_11 1.52(2) .
C10B_11 H10C_11 0.9900 .
C10B_11 H10D_11 0.9900 .
C11B_11 H11D_11 0.9800 .
C11B_11 H11E_11 0.9800 .
C11B_11 H11F_11 0.9800 .
O1_12 C1_12 1.268(16) .
O2_12 C1_12 1.295(16) .
O3_12 C8_12 1.237(16) .
O4_12 C8_12 1.231(17) .
C1_12 C2_12 1.486(18) .
C2_12 C3_12 1.3900 .
C2_12 C7_12 1.3900 .
C3_12 C4_12 1.3900 .
C3_12 H3_12 0.9500 .
C4_12 C5_12 1.3900 .
C4_12 C8_12 1.534(18) .
C5_12 C6_12 1.3900 .
C5_12 H5_12 0.9500 .
C6_12 O5_12 1.379(13) .
C6_12 C7_12 1.3900 .
C7_12 H7_12 0.9500 .
N_19 C1_19 1.3278 .
N_19 C3_19 1.38(2) .
N_19 C4_19 1.52(2) .
O_19 C1_19 1.2502 .
C1_19 C2_19 1.5087 .
C2_19 H2A_19 0.9800 .
C2_19 H2B_19 0.9800 .
C2_19 H2C_19 0.9800 .
C3_19 H3A_19 0.9800 .
C3_19 H3B_19 0.9800 .
C3_19 H3C_19 0.9800 .
C4_19 H4A_19 0.9800 .
C4_19 H4B_19 0.9800 .
C4_19 H4C_19 0.9800 .
N_20 C1_20 1.3280 .
N_20 C3_20 1.393(18) .
N_20 C4_20 1.487(17) .
O_20 C1_20 1.2502 .
C1_20 C2_20 1.5084 .
C2_20 H2A_20 0.9800 .
C2_20 H2B_20 0.9800 .
C2_20 H2C_20 0.9800 .
C3_20 H3A_20 0.9800 .
C3_20 H3B_20 0.9800 .
C3_20 H3C_20 0.9800 .
C4_20 H4A_20 0.9800 .
C4_20 H4B_20 0.9800 .
C4_20 H4C_20 0.9800 .
N_21 C1_21 1.3280 .
N_21 C3_21 1.40(2) .
N_21 C4_21 1.432(18) .
O_21 C1_21 1.2500 .
C1_21 C2_21 1.5086 .
C2_21 H2A_21 0.9800 .
C2_21 H2B_21 0.9800 .
C2_21 H2C_21 0.9800 .
C3_21 H3A_21 0.9800 .
C3_21 H3B_21 0.9800 .
C3_21 H3C_21 0.9800 .
C4_21 H4A_21 0.9800 .
C4_21 H4B_21 0.9800 .
C4_21 H4C_21 0.9800 .
N_22 C1_22 1.3281 .
N_22 C3_22 1.446(17) .
N_22 C4_22 1.484(15) .
O_22 C1_22 1.2502 .
C1_22 C2_22 1.5084 .
C2_22 H2A_22 0.9800 .
C2_22 H2B_22 0.9800 .
C2_22 H2C_22 0.9800 .
C3_22 H3A_22 0.9800 .
C3_22 H3B_22 0.9800 .
C3_22 H3C_22 0.9800 .
C4_22 H4A_22 0.9800 .
C4_22 H4B_22 0.9800 .
C4_22 H4C_22 0.9800 .
N_23 C1_23 1.3283 .
N_23 C3_23 1.44(2) .
N_23 C4_23 1.499(18) .
O_23 C1_23 1.2499 .
C1_23 C2_23 1.5087 .
C2_23 H2A_23 0.9800 .
C2_23 H2B_23 0.9800 .
C2_23 H2C_23 0.9800 .
C3_23 H3A_23 0.9800 .
C3_23 H3B_23 0.9800 .
C3_23 H3C_23 0.9800 .
C4_23 H4A_23 0.9800 .
C4_23 H4B_23 0.9800 .
C4_23 H4C_23 0.9800 .
NA_24 C3A_24 1.24(3) .
NA_24 C1A_24 1.3280 .
NA_24 C4A_24 1.55(3) .
OA_24 C1A_24 1.2501 .
C1A_24 C2A_24 1.5085 .
C2A_24 H2AA_24 0.9800 .
C2A_24 H2AB_24 0.9800 .
C2A_24 H2AC_24 0.9800 .
C3A_24 H3AA_24 0.9800 .
C3A_24 H3AB_24 0.9800 .
C3A_24 H3AC_24 0.9800 .
C4A_24 H4AA_24 0.9800 .
C4A_24 H4AB_24 0.9800 .
C4A_24 H4AC_24 0.9800 .
NB_24 C1B_24 1.3282 .
NB_24 C4B_24 1.36(4) .
NB_24 C3B_24 1.71(4) .
OB_24 C1B_24 1.2499 .
C1B_24 C2B_24 1.5084 .
C2B_24 H2BA_24 0.9800 .
C2B_24 H2BB_24 0.9800 .
C2B_24 H2BC_24 0.9800 .
C3B_24 H3BA_24 0.9800 .
C3B_24 H3BB_24 0.9800 .
C3B_24 H3BC_24 0.9800 .
C4B_24 H4BA_24 0.9800 .
C4B_24 H4BB_24 0.9800 .
C4B_24 H4BC_24 0.9800 .
N_25 C1_25 1.3283 .
N_25 C4_25 1.41(2) .
N_25 C3_25 1.41(3) .
O_25 C1_25 1.2498 .
C1_25 C2_25 1.5084 .
C2_25 H2A_25 0.9800 .
C2_25 H2B_25 0.9800 .
C2_25 H2C_25 0.9800 .
C3_25 H3A_25 0.9800 .
C3_25 H3B_25 0.9800 .
C3_25 H3C_25 0.9800 .
C4_25 H4A_25 0.9800 .
C4_25 H4B_25 0.9800 .
C4_25 H4C_25 0.9800 .
N_26 C1_26 1.3278 .
N_26 C4_26 1.46(3) .
N_26 C3_26 1.51(3) .
O_26 C1_26 1.2501 .
C1_26 C2_26 1.5086 .
C2_26 H2A_26 0.9800 .
C2_26 H2B_26 0.9800 .
C2_26 H2C_26 0.9800 .
C3_26 H3A_26 0.9800 .
C3_26 H3B_26 0.9800 .
C3_26 H3C_26 0.9800 .
C4_26 H4A_26 0.9800 .
C4_26 H4B_26 0.9800 .
C4_26 H4C_26 0.9800 .
N_27 C1_27 1.3280 .
N_27 C3_27 1.46(2) .
N_27 C4_27 1.48(2) .
O_27 C1_27 1.2501 .
C1_27 C2_27 1.5085 .
C2_27 H2A_27 0.9800 .
C2_27 H2B_27 0.9800 .
C2_27 H2C_27 0.9800 .
C3_27 H3A_27 0.9800 .
C3_27 H3B_27 0.9800 .
C3_27 H3C_27 0.9800 .
C4_27 H4A_27 0.9800 .
C4_27 H4B_27 0.9800 .
C4_27 H4C_27 0.9800 .

loop_
_geom_torsion_atom_site_label_1
_geom_torsion_atom_site_label_2
_geom_torsion_atom_site_label_3
_geom_torsion_atom_site_label_4
_geom_torsion
_geom_torsion_site_symmetry_1
Cu2 O2_1 C1_1 O1_1 -2(2) .
Cu2 O2_1 C1_1 C2_1 -175.9(9) .
Cu1 O1_1 C1_1 O2_1 -3(2) .
Cu1 O1_1 C1_1 C2_1 170.5(8) .
O2_1 C1_1 C2_1 C7_1 171.0(13) .
O1_1 C1_1 C2_1 C7_1 -3.8(19) .
O2_1 C1_1 C2_1 C3_1 -10(2) .
O1_1 C1_1 C2_1 C3_1 175.6(12) .
C7_1 C2_1 C3_1 C4_1 1(2) .
C1_1 C2_1 C3_1 C4_1 -178.7(13) .
C2_1 C3_1 C4_1 C5_1 -4(2) .
C2_1 C3_1 C4_1 O5_1 -177.0(12) .
C3_1 C4_1 C5_1 C6_1 5(2) .
O5_1 C4_1 C5_1 C6_1 177.0(12) .
C4_1 C5_1 C6_1 C7_1 -2(2) .
C4_1 C5_1 C6_1 C8_1 -176.4(13) .
C3_1 C2_1 C7_1 C6_1 2(2) .
C1_1 C2_1 C7_1 C6_1 -178.4(13) .
C5_1 C6_1 C7_1 C2_1 -2(2) .
C8_1 C6_1 C7_1 C2_1 172.4(14) .
Cu12 O4_1 C8_1 O3_1 -13.2(18) .
Cu12 O4_1 C8_1 C6_1 169.5(9) .
Cu11 O3_1 C8_1 O4_1 5.6(18) .
Cu11 O3_1 C8_1 C6_1 -177.0(8) .
C7_1 C6_1 C8_1 O4_1 180.0(13) .
C5_1 C6_1 C8_1 O4_1 -6.0(19) .
C7_1 C6_1 C8_1 O3_1 2(2) .
C5_1 C6_1 C8_1 O3_1 176.4(11) .
C5_1 C4_1 O5_1 C9_1 -4(2) .
C3_1 C4_1 O5_1 C9_1 168.8(13) .
C4_1 O5_1 C9_1 C10_1 -171.6(12) .
O5_1 C9_1 C10_1 C11_1 63.3(19) .
Cu2 O2_2 C1_2 O1_2 -6(2) .
Cu2 O2_2 C1_2 C2_2 173.5(10) .
Cu1 O1_2 C1_2 O2_2 0(2) .
Cu1 O1_2 C1_2 C2_2 180.0(10) .
O2_2 C1_2 C2_2 C7_2 -172.0(14) .
O1_2 C1_2 C2_2 C7_2 8(2) .
O2_2 C1_2 C2_2 C3_2 5(2) .
O1_2 C1_2 C2_2 C3_2 -174.8(14) .
C7_2 C2_2 C3_2 C4_2 0(2) .
C1_2 C2_2 C3_2 C4_2 -177.4(14) .
C2_2 C3_2 C4_2 O5_2 -178.5(14) .
C2_2 C3_2 C4_2 C5_2 1(2) .
O5_2 C4_2 C5_2 C6_2 179.7(13) .
C3_2 C4_2 C5_2 C6_2 0(2) .
C4_2 C5_2 C6_2 C7_2 -2(2) .
C4_2 C5_2 C6_2 C8_2 176.0(13) .
C5_2 C6_2 C7_2 C2_2 3(2) .
C8_2 C6_2 C7_2 C2_2 -175.1(13) .
C3_2 C2_2 C7_2 C6_2 -2(2) .
C1_2 C2_2 C7_2 C6_2 175.2(14) .
Cu4 O4_2 C8_2 O3_2 2.9(18) .
Cu4 O4_2 C8_2 C6_2 -179.9(9) .
Cu3 O3_2 C8_2 O4_2 -8.9(18) .
Cu3 O3_2 C8_2 C6_2 173.8(8) .
C7_2 C6_2 C8_2 O4_2 169.6(13) .
C5_2 C6_2 C8_2 O4_2 -9(2) .
C7_2 C6_2 C8_2 O3_2 -12.8(18) .
C5_2 C6_2 C8_2 O3_2 169.0(13) .
C3_2 C4_2 O5_2 C9_2 4(2) .
C5_2 C4_2 O5_2 C9_2 -175.8(13) .
C4_2 O5_2 C9_2 C10_2 173.2(13) .
O5_2 C9_2 C10_2 C11_2 -177.7(12) .
Cu1 O1_3 C1_3 O2_3 -3.8(19) .
Cu1 O1_3 C1_3 C2_3 177.1(9) .
Cu2 O2_3 C1_3 O1_3 -2(2) .
Cu2 O2_3 C1_3 C2_3 177.1(8) .
O1_3 C1_3 C2_3 C3_3 177.0(11) .
O2_3 C1_3 C2_3 C3_3 -2.2(15) .
O1_3 C1_3 C2_3 C7_3 -8.3(18) .
O2_3 C1_3 C2_3 C7_3 172.5(9) .
C7_3 C2_3 C3_3 C4_3 0.0 .
C1_3 C2_3 C3_3 C4_3 174.9(11) .
C2_3 C3_3 C4_3 O5_3 -172.0(12) .
C2_3 C3_3 C4_3 C5_3 0.0 .
O5_3 C4_3 C5_3 C6_3 172.4(12) .
C3_3 C4_3 C5_3 C6_3 0.0 .
C4_3 C5_3 C6_3 C7_3 0.0 .
C4_3 C5_3 C6_3 C8_3 -178.9(12) .
C5_3 C6_3 C7_3 C2_3 0.0 .
C8_3 C6_3 C7_3 C2_3 179.0(12) .
C3_3 C2_3 C7_3 C6_3 0.0 .
C1_3 C2_3 C7_3 C6_3 -174.5(12) .
Cu9 O3_3 C8_3 O4_3 6(2) 2_666
Cu9 O3_3 C8_3 C6_3 -172.4(10) 2_666
Cu10 O4_3 C8_3 O3_3 -10(3) 2_666
Cu10 O4_3 C8_3 C6_3 169.4(9) 2_666
C7_3 C6_3 C8_3 O3_3 3(2) .
C5_3 C6_3 C8_3 O3_3 -178.0(12) .
C7_3 C6_3 C8_3 O4_3 -176.0(11) .
C5_3 C6_3 C8_3 O4_3 3.0(19) .
C5_3 C4_3 O5_3 C9_3 -158.7(14) .
C3_3 C4_3 O5_3 C9_3 14(2) .
C4_3 O5_3 C9_3 C10_3 167.6(16) .
O5_3 C9_3 C10_3 C11_3 -149.2(19) .
Cu4 O2_4 C1_4 O1_4 4.2(18) .
Cu4 O2_4 C1_4 C2_4 -177.8(8) .
Cu3 O1_4 C1_4 O2_4 -10.1(18) .
Cu3 O1_4 C1_4 C2_4 171.9(8) .
O2_4 C1_4 C2_4 C3_4 -2.7(18) .
O1_4 C1_4 C2_4 C3_4 175.6(12) .
O2_4 C1_4 C2_4 C7_4 173.8(11) .
O1_4 C1_4 C2_4 C7_4 -7.9(17) .
C7_4 C2_4 C3_4 C4_4 -1(2) .
C1_4 C2_4 C3_4 C4_4 175.6(12) .
C2_4 C3_4 C4_4 C5_4 3(2) .
C2_4 C3_4 C4_4 O5_4 -179.7(12) .
C3_4 C4_4 C5_4 C6_4 -5(2) .
O5_4 C4_4 C5_4 C6_4 178.1(12) .
C4_4 C5_4 C6_4 C7_4 4(2) .
C4_4 C5_4 C6_4 C8_4 -172.5(12) .
C5_4 C6_4 C7_4 C2_4 -2(2) .
C8_4 C6_4 C7_4 C2_4 174.6(11) .
C3_4 C2_4 C7_4 C6_4 0(2) .
C1_4 C2_4 C7_4 C6_4 -176.2(12) .
Cu6 O4_4 C8_4 O3_4 -9.4(16) .
Cu6 O4_4 C8_4 C6_4 169.3(8) .
Cu5 O3_4 C8_4 O4_4 10.4(16) .
Cu5 O3_4 C8_4 C6_4 -168.4(8) .
C7_4 C6_4 C8_4 O4_4 -173.8(12) .
C5_4 C6_4 C8_4 O4_4 2.8(18) .
C7_4 C6_4 C8_4 O3_4 5.1(17) .
C5_4 C6_4 C8_4 O3_4 -178.3(11) .
C5_4 C4_4 O5_4 C9_4 -19(2) .
C3_4 C4_4 O5_4 C9_4 163.5(13) .
Cu3 O1_5 C1_5 O2_5 -5.9(17) .
Cu3 O1_5 C1_5 C2_5 175.3(7) .
Cu4 O2_5 C1_5 O1_5 -0.7(17) .
Cu4 O2_5 C1_5 C2_5 178.1(7) .
O1_5 C1_5 C2_5 C7_5 10.6(17) .
O2_5 C1_5 C2_5 C7_5 -168.3(11) .
O1_5 C1_5 C2_5 C3_5 -166.3(11) .
O2_5 C1_5 C2_5 C3_5 14.8(17) .
C7_5 C2_5 C3_5 C4_5 0.5(18) .
C1_5 C2_5 C3_5 C4_5 177.5(11) .
C2_5 C3_5 C4_5 C5_5 5(2) .
C2_5 C3_5 C4_5 O5_5 -179.3(11) .
C3_5 C4_5 C5_5 C6_5 -7(2) .
O5_5 C4_5 C5_5 C6_5 177.2(12) .
C4_5 C5_5 C6_5 C7_5 4.7(18) .
C4_5 C5_5 C6_5 C8_5 -177.0(11) .
C5_5 C6_5 C7_5 C2_5 0.3(18) .
C8_5 C6_5 C7_5 C2_5 -177.9(11) .
C3_5 C2_5 C7_5 C6_5 -2.9(18) .
C1_5 C2_5 C7_5 C6_5 -179.9(11) .
Cu8 O4_5 C8_5 O3_5 2.0(17) .
Cu8 O4_5 C8_5 C6_5 -177.8(7) .
Cu7 O3_5 C8_5 O4_5 1.6(16) .
Cu7 O3_5 C8_5 C6_5 -178.6(7) .
C7_5 C6_5 C8_5 O4_5 164.2(11) .
C5_5 C6_5 C8_5 O4_5 -14.0(17) .
C7_5 C6_5 C8_5 O3_5 -15.5(16) .
C5_5 C6_5 C8_5 O3_5 166.3(11) .
C5_5 C4_5 O5_5 C9_5 -7.8(19) .
C3_5 C4_5 O5_5 C9_5 176.4(11) .
C4_5 O5_5 C9_5 C10_5 -168.2(12) .
Cu3 O1_6 C1_6 O2_6 -1.7(18) .
Cu3 O1_6 C1_6 C2_6 -179.2(9) .
Cu4 O2_6 C1_6 O1_6 -2.9(19) .
Cu4 O2_6 C1_6 C2_6 174.5(9) .
O1_6 C1_6 C2_6 C7_6 -3(2) .
O2_6 C1_6 C2_6 C7_6 179.8(13) .
O1_6 C1_6 C2_6 C3_6 179.3(13) .
O2_6 C1_6 C2_6 C3_6 2(2) .
C7_6 C2_6 C3_6 C4_6 6(2) .
C1_6 C2_6 C3_6 C4_6 -175.4(15) .
C2_6 C3_6 C4_6 O5_6 174.7(15) .
C2_6 C3_6 C4_6 C5_6 -5(3) .
O5_6 C4_6 C5_6 C6_6 -179.3(16) .
C3_6 C4_6 C5_6 C6_6 1(3) .
C4_6 C5_6 C6_6 C7_6 3(3) .
C4_6 C5_6 C6_6 C8_6 177.8(15) .
C3_6 C2_6 C7_6 C6_6 -3(2) .
C1_6 C2_6 C7_6 C6_6 179.2(13) .
C5_6 C6_6 C7_6 C2_6 -2(2) .
C8_6 C6_6 C7_6 C2_6 -176.9(14) .
Cu9 O3_6 C8_6 O4_6 -3(2) 2_666
Cu9 O3_6 C8_6 C6_6 172.4(10) 2_666
Cu10 O4_6 C8_6 O3_6 3(2) 2_666
Cu10 O4_6 C8_6 C6_6 -172.2(10) 2_666
C5_6 C6_6 C8_6 O3_6 177.7(15) .
C7_6 C6_6 C8_6 O3_6 -7(2) .
C5_6 C6_6 C8_6 O4_6 -6(2) .
C7_6 C6_6 C8_6 O4_6 168.7(14) .
C3_6 C4_6 O5_6 C9_6 -173.5(17) .
C5_6 C4_6 O5_6 C9_6 7(3) .
C4_6 O5_6 C9_6 C10_6 178.9(17) .
O5_6 C9_6 C10_6 C11_6 -176.5(17) .
Cu5 O1_7 C1_7 O2_7 0(2) .
Cu5 O1_7 C1_7 C2_7 176.9(9) .
Cu6 O2_7 C1_7 O1_7 1(2) .
Cu6 O2_7 C1_7 C2_7 -176.6(8) .
O1_7 C1_7 C2_7 C7_7 0(2) .
O2_7 C1_7 C2_7 C7_7 177.4(14) .
O1_7 C1_7 C2_7 C3_7 178.8(14) .
O2_7 C1_7 C2_7 C3_7 -4(2) .
C7_7 C2_7 C3_7 C4_7 -1(2) .
C1_7 C2_7 C3_7 C4_7 179.9(14) .
C2_7 C3_7 C4_7 O5_7 -178.2(16) .
C2_7 C3_7 C4_7 C5_7 0(2) .
O5_7 C4_7 C5_7 C6_7 -179.9(14) .
C3_7 C4_7 C5_7 C6_7 2(2) .
C4_7 C5_7 C6_7 C7_7 -2(2) .
C4_7 C5_7 C6_7 C8_7 -175.8(15) .
C3_7 C2_7 C7_7 C6_7 1(2) .
C1_7 C2_7 C7_7 C6_7 179.7(13) .
C5_7 C6_7 C7_7 C2_7 1(2) .
C8_7 C6_7 C7_7 C2_7 174.3(15) .
Cu11 O3_7 C8_7 O4_7 11(2) 2_666
Cu11 O3_7 C8_7 C6_7 -174.4(11) 2_666
Cu12 O4_7 C8_7 O3_7 -9(2) 2_666
Cu12 O4_7 C8_7 C6_7 176.4(10) 2_666
C7_7 C6_7 C8_7 O3_7 10(2) .
C5_7 C6_7 C8_7 O3_7 -176.8(14) .
C7_7 C6_7 C8_7 O4_7 -174.8(13) .
C5_7 C6_7 C8_7 O4_7 -1(2) .
C3_7 C4_7 O5_7 C9_7 8(2) .
C5_7 C4_7 O5_7 C9_7 -169.7(14) .
C4_7 O5_7 C9_7 C10_7 174.8(13) .
O5_7 C9_7 C10_7 C11_7 60(2) .
Cu6 O2_8 C1_8 O1_8 -3.7(17) .
Cu6 O2_8 C1_8 C2_8 170.7(8) .
Cu5 O1_8 C1_8 O2_8 0.8(16) .
Cu5 O1_8 C1_8 C2_8 -173.5(9) .
O2_8 C1_8 C2_8 C3_8 18.7(19) .
O1_8 C1_8 C2_8 C3_8 -166.5(13) .
O2_8 C1_8 C2_8 C7_8 -158.3(12) .
O1_8 C1_8 C2_8 C7_8 16.5(19) .
C7_8 C2_8 C3_8 C4_8 0(2) .
C1_8 C2_8 C3_8 C4_8 -176.6(14) .
C2_8 C3_8 C4_8 O5_8 -178.0(14) .
C2_8 C3_8 C4_8 C5_8 2(2) .
O5_8 C4_8 C5_8 C6_8 177.1(15) .
C3_8 C4_8 C5_8 C6_8 -2(2) .
C4_8 C5_8 C6_8 C7_8 1(2) .
C4_8 C5_8 C6_8 C8_8 -179.5(15) .
C5_8 C6_8 C7_8 C2_8 1(2) .
C8_8 C6_8 C7_8 C2_8 -178.4(14) .
C3_8 C2_8 C7_8 C6_8 -2(2) .
C1_8 C2_8 C7_8 C6_8 175.3(13) .
Cu1 O3_8 C8_8 O4_8 7(2) 2_666
Cu1 O3_8 C8_8 C6_8 -172.9(10) 2_666
Cu2 O4_8 C8_8 O3_8 0(2) 2_666
Cu2 O4_8 C8_8 C6_8 179.5(10) 2_666
C5_8 C6_8 C8_8 O3_8 173.5(15) .
C7_8 C6_8 C8_8 O3_8 -7(2) .
C5_8 C6_8 C8_8 O4_8 -6(2) .
C7_8 C6_8 C8_8 O4_8 173.0(14) .
C3_8 C4_8 O5_8 C9_8 -168.5(15) .
C5_8 C4_8 O5_8 C9_8 12(2) .
C4_8 O5_8 C9_8 C10_8 174.0(15) .
O5_8 C9_8 C10_8 C11_8 -168.0(15) .
Cu5 O1_9 C1_9 O2_9 0(2) .
Cu5 O1_9 C1_9 C2_9 -177.6(8) .
Cu6 O2_9 C1_9 O1_9 0.4(18) .
Cu6 O2_9 C1_9 C2_9 177.6(8) .
O1_9 C1_9 C2_9 C7_9 -7.4(18) .
O2_9 C1_9 C2_9 C7_9 175.1(12) .
O1_9 C1_9 C2_9 C3_9 173.3(13) .
O2_9 C1_9 C2_9 C3_9 -4.1(18) .
C7_9 C2_9 C3_9 C4_9 4.2(19) .
C1_9 C2_9 C3_9 C4_9 -176.6(11) .
C2_9 C3_9 C4_9 O5_9 -179.9(13) .
C2_9 C3_9 C4_9 C5_9 -2.2(18) .
O5_9 C4_9 C5_9 C6_9 177.3(12) .
C3_9 C4_9 C5_9 C6_9 -1(2) .
C4_9 C5_9 C6_9 C7_9 2(2) .
C4_9 C5_9 C6_9 C8_9 -175.3(12) .
C5_9 C6_9 C7_9 C2_9 0.5(19) .
C8_9 C6_9 C7_9 C2_9 177.5(12) .
C3_9 C2_9 C7_9 C6_9 -3.4(19) .
C1_9 C2_9 C7_9 C6_9 177.4(11) .
Cu7 O3_9 C8_9 O4_9 4.5(19) .
Cu7 O3_9 C8_9 C6_9 -176.1(8) .
Cu8 O4_9 C8_9 O3_9 -3.6(18) .
Cu8 O4_9 C8_9 C6_9 177.0(8) .
C5_9 C6_9 C8_9 O3_9 -167.6(13) .
C7_9 C6_9 C8_9 O3_9 15.4(18) .
C5_9 C6_9 C8_9 O4_9 11.8(19) .
C7_9 C6_9 C8_9 O4_9 -165.1(11) .
C5_9 C4_9 O5_9 C9_9 179.6(11) .
C3_9 C4_9 O5_9 C9_9 -2.7(19) .
C4_9 O5_9 C9_9 C10_9 -176.6(11) .
O5_9 C9_9 C10_9 C11_9 -179.8(11) .
Cu7 O1_10 C1_10 O2_10 3(2) .
Cu7 O1_10 C1_10 C2_10 -171.6(9) .
Cu8 O2_10 C1_10 O1_10 -1.5(19) .
Cu8 O2_10 C1_10 C2_10 173.5(9) .
O1_10 C1_10 C2_10 C7_10 5(2) .
O2_10 C1_10 C2_10 C7_10 -170.3(14) .
O1_10 C1_10 C2_10 C3_10 -176.0(14) .
O2_10 C1_10 C2_10 C3_10 9(2) .
C7_10 C2_10 C3_10 C4_10 1(2) .
C1_10 C2_10 C3_10 C4_10 -178.2(15) .
C2_10 C3_10 C4_10 O5_10 -179.7(14) .
C2_10 C3_10 C4_10 C5_10 2(3) .
C3_10 C4_10 C5_10 C6_10 -3(3) .
O5_10 C4_10 C5_10 C6_10 178.8(15) .
C4_10 C5_10 C6_10 C7_10 1(2) .
C4_10 C5_10 C6_10 C8_10 178.7(15) .
C3_10 C2_10 C7_10 C6_10 -2(2) .
C1_10 C2_10 C7_10 C6_10 176.6(14) .
C5_10 C6_10 C7_10 C2_10 1(2) .
C8_10 C6_10 C7_10 C2_10 -176.3(15) .
Cu11 O3_10 C8_10 O4_10 -6(2) .
Cu11 O3_10 C8_10 C6_10 175.6(10) .
Cu12 O4_10 C8_10 O3_10 0(2) .
Cu12 O4_10 C8_10 C6_10 178.6(10) .
C5_10 C6_10 C8_10 O3_10 174.5(15) .
C7_10 C6_10 C8_10 O3_10 -8(2) .
C5_10 C6_10 C8_10 O4_10 -4(2) .
C7_10 C6_10 C8_10 O4_10 173.5(14) .
C3_10 C4_10 O5_10 C9_10 -162.6(19) .
C5_10 C4_10 O5_10 C9_10 16(3) .
Cu7 O1_11 C1_11 O2_11 -4(2) .
Cu7 O1_11 C1_11 C2A_11 -170.3(10) .
Cu7 O1_11 C1_11 C2B_11 155.5(11) .
Cu8 O2_11 C1_11 O1_11 3(2) .
Cu8 O2_11 C1_11 C2A_11 168.9(11) .
Cu8 O2_11 C1_11 C2B_11 -158.0(10) .
O1_11 C1_11 C2A_11 C3A_11 157.5(12) .
O2_11 C1_11 C2A_11 C3A_11 -10(2) .
O1_11 C1_11 C2A_11 C7A_11 -32.0(17) .
O2_11 C1_11 C2A_11 C7A_11 160.3(12) .
C7A_11 C2A_11 C3A_11 C4A_11 0.0 .
C1_11 C2A_11 C3A_11 C4A_11 170.3(17) .
C2A_11 C3A_11 C4A_11 O5A_11 179.7(19) .
C2A_11 C3A_11 C4A_11 C5A_11 0.0 .
O5A_11 C4A_11 C5A_11 C6A_11 -180(2) .
C3A_11 C4A_11 C5A_11 C6A_11 0.0 .
C4A_11 C5A_11 C6A_11 C7A_11 0.0 .
C4A_11 C5A_11 C6A_11 C8_11 -164.9(17) .
C5A_11 C6A_11 C7A_11 C2A_11 0.0 .
C8_11 C6A_11 C7A_11 C2A_11 165.9(16) .
C3A_11 C2A_11 C7A_11 C6A_11 0.0 .
C1_11 C2A_11 C7A_11 C6A_11 -170.7(16) .
O1_11 C1_11 C2B_11 C3B_11 -167.4(13) .
O2_11 C1_11 C2B_11 C3B_11 -4.1(19) .
O1_11 C1_11 C2B_11 C7B_11 16.5(19) .
O2_11 C1_11 C2B_11 C7B_11 179.8(11) .
C7B_11 C2B_11 C3B_11 C4B_11 0.0 .
C1_11 C2B_11 C3B_11 C4B_11 -176.0(18) .
C2B_11 C3B_11 C4B_11 C5B_11 0.0 .
C2B_11 C3B_11 C4B_11 O5B_11 179.1(18) .
C3B_11 C4B_11 C5B_11 C6B_11 0.0 .
O5B_11 C4B_11 C5B_11 C6B_11 -179(2) .
C4B_11 C5B_11 C6B_11 C7B_11 0.0 .
C4B_11 C5B_11 C6B_11 C8_11 173.0(18) .
C5B_11 C6B_11 C7B_11 C2B_11 0.0 .
C8_11 C6B_11 C7B_11 C2B_11 -173.7(17) .
C3B_11 C2B_11 C7B_11 C6B_11 0.0 .
C1_11 C2B_11 C7B_11 C6B_11 176.3(17) .
Cu9 O3_11 C8_11 O4_11 13(2) .
Cu9 O3_11 C8_11 C6B_11 -159.7(12) .
Cu9 O3_11 C8_11 C6A_11 163.5(10) .
Cu10 O4_11 C8_11 O3_11 -9(2) .
Cu10 O4_11 C8_11 C6B_11 163.5(11) .
Cu10 O4_11 C8_11 C6A_11 -159.2(11) .
C7B_11 C6B_11 C8_11 O3_11 -17(2) .
C5B_11 C6B_11 C8_11 O3_11 169.6(13) .
C7B_11 C6B_11 C8_11 O4_11 169.2(12) .
C5B_11 C6B_11 C8_11 O4_11 -4(2) .
C7A_11 C6A_11 C8_11 O3_11 37.5(18) .
C5A_11 C6A_11 C8_11 O3_11 -157.0(13) .
C7A_11 C6A_11 C8_11 O4_11 -167.2(12) .
C5A_11 C6A_11 C8_11 O4_11 -2(2) .
C5A_11 C4A_11 O5A_11 C9A_11 26(3) .
C3A_11 C4A_11 O5A_11 C9A_11 -153.5(19) .
C4A_11 O5A_11 C9A_11 C10A_11 6(3) .
O5A_11 C9A_11 C10A_11 C11A_11 -105(3) .
C5B_11 C4B_11 O5B_11 C9B_11 -15(3) .
C3B_11 C4B_11 O5B_11 C9B_11 165.8(19) .
C4B_11 O5B_11 C9B_11 C10B_11 -21(3) .
O5B_11 C9B_11 C10B_11 C11B_11 109(3) .
Cu11 O1_12 C1_12 O2_12 -2(2) .
Cu11 O1_12 C1_12 C2_12 -180.0(7) .
Cu12 O2_12 C1_12 O1_12 -3.1(17) .
Cu12 O2_12 C1_12 C2_12 174.6(8) .
O1_12 C1_12 C2_12 C3_12 4.0(15) .
O2_12 C1_12 C2_12 C3_12 -173.8(9) .
O1_12 C1_12 C2_12 C7_12 179.1(9) .
O2_12 C1_12 C2_12 C7_12 1.3(16) .
C7_12 C2_12 C3_12 C4_12 0.0 .
C1_12 C2_12 C3_12 C4_12 175.2(10) .
C2_12 C3_12 C4_12 C5_12 0.0 .
C2_12 C3_12 C4_12 C8_12 -180.0(10) .
C3_12 C4_12 C5_12 C6_12 0.0 .
C8_12 C4_12 C5_12 C6_12 179.9(10) .
C4_12 C5_12 C6_12 O5_12 -179.6(11) .
C4_12 C5_12 C6_12 C7_12 0.0 .
O5_12 C6_12 C7_12 C2_12 179.6(11) .
C5_12 C6_12 C7_12 C2_12 0.0 .
C3_12 C2_12 C7_12 C6_12 0.0 .
C1_12 C2_12 C7_12 C6_12 -175.0(10) .
Cu10 O4_12 C8_12 O3_12 6(2) .
Cu10 O4_12 C8_12 C4_12 -172.3(8) .
Cu9 O3_12 C8_12 O4_12 -5(2) .
Cu9 O3_12 C8_12 C4_12 173.3(7) .
C3_12 C4_12 C8_12 O4_12 173.7(9) .
C5_12 C4_12 C8_12 O4_12 -6.2(15) .
C3_12 C4_12 C8_12 O3_12 -5.1(15) .
C5_12 C4_12 C8_12 O3_12 174.9(9) .
Cu1 O_19 C1_19 N_19 -162.0(12) .
Cu1 O_19 C1_19 C2_19 17.1(12) .
C3_19 N_19 C1_19 O_19 -1.8(17) .
C4_19 N_19 C1_19 O_19 165.0(17) .
C3_19 N_19 C1_19 C2_19 179.1(18) .
C4_19 N_19 C1_19 C2_19 -14.2(17) .
Cu3 O_20 C1_20 N_20 -91.5(6) .
Cu3 O_20 C1_20 C2_20 87.6(6) .
C3_20 N_20 C1_20 O_20 6.1(13) .
C4_20 N_20 C1_20 O_20 -179.8(13) .
C3_20 N_20 C1_20 C2_20 -173.1(13) .
C4_20 N_20 C1_20 C2_20 1.1(13) .
Cu5 O_21 C1_21 N_21 -171.8(12) .
Cu5 O_21 C1_21 C2_21 7.3(12) .
C3_21 N_21 C1_21 O_21 -0.9(17) .
C4_21 N_21 C1_21 O_21 -174.5(16) .
C3_21 N_21 C1_21 C2_21 180.0(17) .
C4_21 N_21 C1_21 C2_21 6.4(16) .
Cu6 O_22 C1_22 N_22 103.9(5) .
Cu6 O_22 C1_22 C2_22 -77.0(5) .
C3_22 N_22 C1_22 O_22 -4.3(10) .
C4_22 N_22 C1_22 O_22 178.6(10) .
C3_22 N_22 C1_22 C2_22 176.5(10) .
C4_22 N_22 C1_22 C2_22 -0.5(10) .
Cu8 O_23 C1_23 N_23 97.2(6) .
Cu8 O_23 C1_23 C2_23 -83.7(6) .
C3_23 N_23 C1_23 O_23 -2.6(12) .
C4_23 N_23 C1_23 O_23 -171.9(11) .
C3_23 N_23 C1_23 C2_23 178.3(12) .
C4_23 N_23 C1_23 C2_23 9.0(11) .
Cu12 OA_24 C1A_24 NA_24 -93.4(10) .
Cu12 OA_24 C1A_24 C2A_24 85.7(10) .
C3A_24 NA_24 C1A_24 OA_24 11(3) .
C4A_24 NA_24 C1A_24 OA_24 -179.5(18) .
C3A_24 NA_24 C1A_24 C2A_24 -168(3) .
C4A_24 NA_24 C1A_24 C2A_24 1.3(18) .
Cu12 OB_24 C1B_24 NB_24 98.8(14) .
Cu12 OB_24 C1B_24 C2B_24 -82.1(14) .
C4B_24 NB_24 C1B_24 OB_24 166(3) .
C3B_24 NB_24 C1B_24 OB_24 16.2(19) .
C4B_24 NB_24 C1B_24 C2B_24 -13(3) .
C3B_24 NB_24 C1B_24 C2B_24 -163.0(19) .
C4_25 N_25 C1_25 O_25 177(3) .
C3_25 N_25 C1_25 O_25 -1(2) .
C4_25 N_25 C1_25 C2_25 -2(3) .
C3_25 N_25 C1_25 C2_25 180(2) .
C4_26 N_26 C1_26 O_26 -174.2(16) .
C3_26 N_26 C1_26 O_26 4.6(15) .
C4_26 N_26 C1_26 C2_26 6.7(16) .
C3_26 N_26 C1_26 C2_26 -174.6(15) .
C3_27 N_27 C1_27 O_27 4.5(16) .
C4_27 N_27 C1_27 O_27 -179.0(17) .
C3_27 N_27 C1_27 C2_27 -174.6(16) .
C4_27 N_27 C1_27 C2_27 1.9(17) .
